data_4338839
loop_
_publ_author_name
'Atzori, Matteo'
'Pop, Flavia'
'Auban-Senzier, Pascale'
'G\'omez-Garc\'ia, Carlos J'
'Canadell, Enric'
'Artizzu, Flavia'
'Serpe, Angela'
'Deplano, Paola'
'Avarvari, Narcis'
'Mercuri, Maria Laura'

_publ_section_title
;
 Structural Diversity and Physical Properties of Paramagnetic Molecular
 Conductors Based on Bis(ethylenedithio)tetrathiafulvalene (BEDT-TTF) and
 the Tris(chloranilato)ferrate(III) Complex.
;
_journal_issue 13
_journal_name_full 'Inorganic chemistry'
_journal_page_first 7028
_journal_page_last 7039
_journal_paper_doi 10.1021/ic501001r
_journal_volume 53
_journal_year 2014
_chemical_formula_moiety 'C237 H150 Cl24 Fe3 O42 S144'
_chemical_formula_sum 'C237 H150 Cl24 Fe3 O42 S144'
_chemical_formula_weight 9304.56
_chemical_name_systematic
;
 ?
;
_space_group_IT_number 2
_symmetry_cell_setting triclinic
_symmetry_space_group_name_Hall '-P 1'
_symmetry_space_group_name_H-M 'P -1'
_atom_sites_solution_hydrogens geom
_atom_sites_solution_primary direct
_atom_sites_solution_secondary difmap
_audit_creation_method SHELXL-97
_cell_angle_alpha 68.231(2)
_cell_angle_beta 80.742(2)
_cell_angle_gamma 71.238(2)
_cell_formula_units_Z 2
_cell_length_a 20.9445(4)
_cell_length_b 26.6794(7)
_cell_length_c 33.9306(7)
_cell_measurement_reflns_used 16796
_cell_measurement_temperature 293(2)
_cell_measurement_theta_max 26.00
_cell_measurement_theta_min 1.55
_cell_volume 16653.6(7)
_computing_cell_refinement 'Dirax/lsq (Duisenberg & Schreurs, 1989-2000)'
_computing_data_collection KappaCCD
_computing_data_reduction 'Denzo and Scalepak'
_computing_structure_refinement 'SHELXL-97 (Sheldrick, 1997)'
_computing_structure_solution 'SHELXS-97 (Sheldrick, 1997)'
_diffrn_ambient_temperature 293(2)
_diffrn_measured_fraction_theta_full 0.971
_diffrn_measured_fraction_theta_max 0.971
_diffrn_measurement_device_type 'Nonius Kappa CCD'
_diffrn_measurement_method 'phi and omega scans'
_diffrn_radiation_monochromator graphite
_diffrn_radiation_source 'fine-focus sealed tube'
_diffrn_radiation_type MoK\a
_diffrn_radiation_wavelength 0.71073
_diffrn_reflns_av_R_equivalents 0.0610
_diffrn_reflns_av_sigmaI/netI 0.0973
_diffrn_reflns_limit_h_max 21
_diffrn_reflns_limit_h_min -25
_diffrn_reflns_limit_k_max 32
_diffrn_reflns_limit_k_min -31
_diffrn_reflns_limit_l_max 39
_diffrn_reflns_limit_l_min -41
_diffrn_reflns_number 99079
_diffrn_reflns_theta_full 26.00
_diffrn_reflns_theta_max 26.00
_diffrn_reflns_theta_min 1.55
_exptl_absorpt_coefficient_mu 1.291
_exptl_absorpt_correction_T_max 1.00000
_exptl_absorpt_correction_T_min 0.47046
_exptl_absorpt_correction_type multi-scan
_exptl_absorpt_process_details sadabs
_exptl_crystal_colour black
_exptl_crystal_density_diffrn 1.856
_exptl_crystal_density_meas ?
_exptl_crystal_density_method 'not measured'
_exptl_crystal_description prism
_exptl_crystal_F_000 9396
_exptl_crystal_size_max 0.3
_exptl_crystal_size_mid 0.05
_exptl_crystal_size_min 0.02
_refine_diff_density_max 3.477
_refine_diff_density_min -1.808
_refine_diff_density_rms 0.308
_refine_ls_extinction_method none
_refine_ls_goodness_of_fit_ref 1.041
_refine_ls_hydrogen_treatment constr
_refine_ls_matrix_type fullcycle
_refine_ls_number_parameters 4051
_refine_ls_number_reflns 63539
_refine_ls_number_restraints 0
_refine_ls_restrained_S_all 1.041
_refine_ls_R_factor_all 0.1788
_refine_ls_R_factor_gt 0.1202
_refine_ls_shift/su_max 0.054
_refine_ls_shift/su_mean 0.004
_refine_ls_structure_factor_coef Fsqd
_refine_ls_weighting_details 'calc w=1/[\s^2^(Fo^2^)+(0.2000P)^2^+0.0000P] where P=(Fo^2^+2Fc^2^)/3'
_refine_ls_weighting_scheme calc
_refine_ls_wR_factor_gt 0.2970
_refine_ls_wR_factor_ref 0.3505
_reflns_number_gt 35063
_reflns_number_total 63539
_reflns_threshold_expression >2sigma(I)
_cod_data_source_file ic501001r_si_002.cif
_cod_data_source_block 3
_cod_depositor_comments
;Adding full bibliography for 4338837--4338839.cif.

The following automatic conversions were performed:

'_exptl_crystal_density_meas' value 'not measured' was changed to '?'
- the value is perceived as not measured.

Automatic conversion script
Id: cif_fix_values 3008 2015-01-20 13:52:24Z robertas 
;
_cod_original_cell_volume 16653.6(6)
_cod_database_code 4338839

loop_
_symmetry_equiv_pos_as_xyz
'x, y, z'
'-x, -y, -z'

loop_
_atom_site_label
_atom_site_type_symbol
_atom_site_fract_x
_atom_site_fract_y
_atom_site_fract_z
_atom_site_U_iso_or_equiv
_atom_site_adp_type
_atom_site_occupancy
_atom_site_symmetry_multiplicity
_atom_site_calc_flag
_atom_site_refinement_flags
C0A1 C 0.1737(5) 1.2268(4) 0.3333(3) 0.033(2) Uani 1 1 d .
H0A1 H 0.1797 1.2632 0.3155 0.040 Uiso 1 1 calc R
H0A2 H 0.1311 1.2253 0.3266 0.040 Uiso 1 1 calc R
C0A2 C 0.1243(5) 1.2742(4) 0.1418(3) 0.030(2) Uani 1 1 d .
H0A3 H 0.1722 1.2706 0.1394 0.036 Uiso 1 1 calc R
H0A4 H 0.1033 1.3072 0.1184 0.036 Uiso 1 1 calc R
C0B1 C 0.3807(6) 1.2706(5) 0.3154(4) 0.052(4) Uani 1 1 d .
H0B1 H 0.4028 1.2888 0.3269 0.062 Uiso 1 1 calc R
H0B2 H 0.3614 1.2979 0.2890 0.062 Uiso 1 1 calc R
C0B2 C 0.3171(6) 1.2987(4) 0.1443(3) 0.036(2) Uani 1 1 d .
H0G1 H 0.3634 1.2982 0.1450 0.043 Uiso 1 1 calc R
H0G2 H 0.2955 1.3329 0.1220 0.043 Uiso 1 1 calc R
C0C1 C 0.5533(5) 1.3010(4) 0.3086(3) 0.033(2) Uani 1 1 d .
H0H1 H 0.5629 1.3362 0.2912 0.039 Uiso 1 1 calc R
H0H2 H 0.5096 1.3027 0.3012 0.039 Uiso 1 1 calc R
C0A3 C 0.1031(6) 1.1887(4) 0.0034(3) 0.038(2) Uani 1 1 d .
H0A5 H 0.1053 1.2254 -0.0163 0.046 Uiso 1 1 calc R
H0A6 H 0.0643 1.1815 -0.0033 0.046 Uiso 1 1 calc R
C0D1 C 0.7948(5) 1.1945(4) 0.3349(3) 0.0265(19) Uani 1 1 d .
H0D1 H 0.7986 1.2309 0.3155 0.032 Uiso 1 1 calc R
H0D2 H 0.7538 1.1897 0.3289 0.032 Uiso 1 1 calc R
C0C2 C -0.4507(5) 1.1873(4) 0.1669(3) 0.033(2) Uani 1 1 d .
H0C1 H -0.4078 1.1959 0.1604 0.039 Uiso 1 1 calc R
H0C2 H -0.4822 1.2162 0.1462 0.039 Uiso 1 1 calc R
C0B3 C 0.2981(5) 1.2080(4) -0.0018(3) 0.0275(19) Uani 1 1 d .
H0B3 H 0.3033 1.2436 -0.0219 0.033 Uiso 1 1 calc R
H0B4 H 0.2565 1.2040 -0.0076 0.033 Uiso 1 1 calc R
C0D2 C -0.2595(5) 1.2208(4) 0.1564(3) 0.028(2) Uani 1 1 d .
H0I1 H -0.2137 1.2235 0.1527 0.033 Uiso 1 1 calc R
H0I2 H -0.2855 1.2522 0.1340 0.033 Uiso 1 1 calc R
C0C3 C 0.4856(6) 1.2226(4) -0.0026(3) 0.037(2) Uani 1 1 d .
H0C3 H 0.4882 1.2587 -0.0231 0.045 Uiso 1 1 calc R
H0C4 H 0.4443 1.2167 -0.0071 0.045 Uiso 1 1 calc R
C0E1 C -0.0234(5) 1.2139(4) 0.3744(3) 0.032(2) Uani 1 1 d .
H0E1 H -0.0610 1.2464 0.3749 0.038 Uiso 1 1 calc R
H0E2 H 0.0167 1.2197 0.3807 0.038 Uiso 1 1 calc R
C0E2 C -0.0801(5) 1.2593(4) 0.1447(3) 0.031(2) Uani 1 1 d .
H0E3 H -0.0368 1.2673 0.1379 0.037 Uiso 1 1 calc R
H0E4 H -0.1118 1.2893 0.1247 0.037 Uiso 1 1 calc R
C0D3 C 0.6738(7) 1.2573(5) -0.0243(4) 0.060(4) Uani 1 1 d .
H0D3 H 0.6743 1.2935 -0.0456 0.072 Uiso 1 1 calc R
H0D4 H 0.6373 1.2469 -0.0304 0.072 Uiso 1 1 calc R
C0F1 C 0.9349(6) 0.3737(5) 0.3347(4) 0.048(3) Uani 1 1 d .
H0F1 H 0.9601 0.3660 0.3100 0.058 Uiso 1 1 calc R
H0F2 H 0.9083 0.3472 0.3471 0.058 Uiso 1 1 calc R
C0F2 C 0.9286(5) 0.4748(5) 0.4256(4) 0.037(2) Uani 1 1 d .
H0F3 H 0.9271 0.4639 0.4016 0.044 Uiso 1 1 calc R
H0F4 H 0.8991 0.4580 0.4482 0.044 Uiso 1 1 calc R
C0E3 C 0.8642(6) 1.2961(4) -0.0234(3) 0.044(3) Uani 1 1 d .
H0E5 H 0.8749 1.3310 -0.0404 0.053 Uiso 1 1 calc R
H0E6 H 0.8202 1.2989 -0.0311 0.053 Uiso 1 1 calc R
C0F3 C 0.2623(5) 0.4707(4) 0.0903(3) 0.034(2) Uani 1 1 d .
H0F5 H 0.2595 0.4608 0.0660 0.041 Uiso 1 1 calc R
H0F6 H 0.2335 0.4534 0.1131 0.041 Uiso 1 1 calc R
C1 C 0.6389(11) 0.5577(10) 0.2452(7) 0.100(7) Uani 1 1 d .
H1A H 0.6635 0.5298 0.2321 0.120 Uiso 1 1 calc R
H1B H 0.6586 0.5888 0.2346 0.120 Uiso 1 1 calc R
C1A1 C 0.4293(6) 0.7415(4) 0.5182(3) 0.038(3) Uani 1 1 d .
H1A1 H 0.4706 0.7491 0.5205 0.045 Uiso 1 1 calc R
H1A2 H 0.4288 0.7056 0.5399 0.045 Uiso 1 1 calc R
C1A2 C 0.3497(5) 0.7937(4) 0.3364(3) 0.0235(18) Uani 1 1 d .
H1A3 H 0.3775 0.7621 0.3577 0.028 Uiso 1 1 calc R
H1A4 H 0.3041 0.7902 0.3416 0.028 Uiso 1 1 calc R
C1B1 C 0.6133(5) 0.7814(4) 0.5051(3) 0.034(2) Uani 1 1 d .
H1B1 H 0.6530 0.7892 0.5098 0.040 Uiso 1 1 calc R
H1B2 H 0.6117 0.7453 0.5261 0.040 Uiso 1 1 calc R
C1A3 C 0.3440(5) 0.7008(4) 0.1876(3) 0.033(2) Uani 1 1 d .
H1A5 H 0.3895 0.6936 0.1955 0.040 Uiso 1 1 calc R
H1A6 H 0.3295 0.6674 0.2035 0.040 Uiso 1 1 calc R
C1B2 C -0.4557(5) 0.8132(4) 0.3288(3) 0.0282(19) Uani 1 1 d .
H1G1 H -0.4265 0.7818 0.3495 0.034 Uiso 1 1 calc R
H1G2 H -0.5005 0.8082 0.3342 0.034 Uiso 1 1 calc R
C1C1 C 0.7962(6) 0.8170(4) 0.5028(3) 0.039(3) Uani 1 1 d .
H1H1 H 0.8324 0.8293 0.5074 0.046 Uiso 1 1 calc R
H1H2 H 0.7974 0.7810 0.5250 0.046 Uiso 1 1 calc R
C1D1 C 1.0127(7) 0.7069(5) 0.5137(4) 0.055(4) Uani 1 1 d .
H1I1 H 1.0397 0.6764 0.5361 0.066 Uiso 1 1 calc R
H1I2 H 0.9755 0.6943 0.5110 0.066 Uiso 1 1 calc R
C1C2 C -0.2134(6) 0.7082(4) 0.3646(3) 0.037(2) Uani 1 1 d .
H1C1 H -0.1901 0.6750 0.3870 0.044 Uiso 1 1 calc R
H1C2 H -0.2602 0.7084 0.3665 0.044 Uiso 1 1 calc R
C1B3 C 0.5455(5) 0.7268(4) 0.1925(3) 0.030(2) Uani 1 1 d .
H1B3 H 0.5816 0.7413 0.1941 0.036 Uiso 1 1 calc R
H1B4 H 0.5500 0.6911 0.2156 0.036 Uiso 1 1 calc R
C1E1 C 1.2354(5) 0.7281(4) 0.5222(3) 0.032(2) Uani 1 1 d .
H1E1 H 1.2730 0.7396 0.5256 0.039 Uiso 1 1 calc R
H1E2 H 1.2366 0.6921 0.5444 0.039 Uiso 1 1 calc R
C1D2 C -0.0164(5) 0.7411(4) 0.3580(3) 0.033(2) Uani 1 1 d .
H1D1 H 0.0159 0.7125 0.3782 0.039 Uiso 1 1 calc R
H1D2 H -0.0586 0.7312 0.3647 0.039 Uiso 1 1 calc R
C1C3 C 0.7378(5) 0.7386(4) 0.1863(3) 0.031(2) Uani 1 1 d .
H1C3 H 0.7804 0.7449 0.1873 0.037 Uiso 1 1 calc R
H1C4 H 0.7368 0.7029 0.2081 0.037 Uiso 1 1 calc R
C1E2 C 0.1607(5) 0.7797(4) 0.3417(3) 0.030(2) Uani 1 1 d .
H1E3 H 0.1871 0.7484 0.3639 0.036 Uiso 1 1 calc R
H1E4 H 0.1144 0.7781 0.3470 0.036 Uiso 1 1 calc R
C1D3 C 0.9203(5) 0.7765(4) 0.1733(3) 0.032(2) Uani 1 1 d .
H1D3 H 0.9602 0.7839 0.1780 0.039 Uiso 1 1 calc R
H1D4 H 0.9183 0.7405 0.1943 0.039 Uiso 1 1 calc R
C1F1 C 1.4154(5) 0.5256(4) 0.2418(3) 0.034(2) Uani 1 1 d .
H1F1 H 1.4448 0.5424 0.2192 0.040 Uiso 1 1 calc R
H1F2 H 1.4173 0.5362 0.2660 0.040 Uiso 1 1 calc R
C1F2 C 1.4118(5) 0.6249(5) 0.3354(4) 0.039(2) Uani 1 1 d .
H1F3 H 1.4387 0.6511 0.3232 0.047 Uiso 1 1 calc R
H1F4 H 1.3866 0.6324 0.3602 0.047 Uiso 1 1 calc R
C1E3 C 1.1030(5) 0.8094(4) 0.1672(3) 0.034(2) Uani 1 1 d .
H1E5 H 1.1418 0.8173 0.1732 0.040 Uiso 1 1 calc R
H1E6 H 1.1009 0.7731 0.1877 0.040 Uiso 1 1 calc R
C1F3 C 0.7431(5) 0.6255(5) 0.0050(4) 0.041(3) Uani 1 1 d .
H1F5 H 0.7699 0.6518 -0.0070 0.049 Uiso 1 1 calc R
H1F6 H 0.7202 0.6311 0.0308 0.049 Uiso 1 1 calc R
C2 C 0.0392(9) 0.4432(8) 0.0841(7) 0.096(7) Uani 1 1 d .
H2A H 0.0172 0.4134 0.0949 0.115 Uiso 1 1 calc R
H2B H 0.0156 0.4714 0.0971 0.115 Uiso 1 1 calc R
C2A1 C 0.4307(6) 0.7365(4) 0.4762(3) 0.037(2) Uani 1 1 d .
H2A1 H 0.3873 0.7333 0.4726 0.045 Uiso 1 1 calc R
H2A2 H 0.4646 0.7019 0.4757 0.045 Uiso 1 1 calc R
C2A2 C 0.3757(4) 0.7895(4) 0.2929(3) 0.0261(19) Uani 1 1 d .
H2A3 H 0.3801 0.7518 0.2938 0.031 Uiso 1 1 calc R
H2A4 H 0.4204 0.7949 0.2870 0.031 Uiso 1 1 calc R
C2B1 C 0.6212(5) 0.7767(4) 0.4611(3) 0.030(2) Uani 1 1 d .
H2B1 H 0.5795 0.7729 0.4550 0.036 Uiso 1 1 calc R
H2B2 H 0.6567 0.7427 0.4612 0.036 Uiso 1 1 calc R
C2B2 C -0.4306(5) 0.8120(4) 0.2859(4) 0.035(2) Uani 1 1 d .
H2G1 H -0.4228 0.7741 0.2859 0.042 Uiso 1 1 calc R
H2G2 H -0.3873 0.8200 0.2798 0.042 Uiso 1 1 calc R
C2C1 C 0.8095(5) 0.8085(3) 0.4608(3) 0.030(2) Uani 1 1 d .
H2H1 H 0.7713 0.7995 0.4552 0.035 Uiso 1 1 calc R
H2H2 H 0.8487 0.7762 0.4628 0.035 Uiso 1 1 calc R
C2A3 C 0.3451(5) 0.7110(4) 0.1397(4) 0.038(2) Uani 1 1 d .
H2A5 H 0.2992 0.7226 0.1310 0.045 Uiso 1 1 calc R
H2A6 H 0.3687 0.6760 0.1345 0.045 Uiso 1 1 calc R
C2D1 C 1.0498(16) 0.7104(6) 0.4788(8) 0.26(2) Uani 1 1 d .
H2I1 H 1.0282 0.6970 0.4630 0.309 Uiso 1 1 calc R
H2I2 H 1.0917 0.6811 0.4877 0.309 Uiso 1 1 calc R
C2C2 C -0.1823(5) 0.7046(4) 0.3227(4) 0.038(2) Uani 1 1 d .
H2C1 H -0.1753 0.6668 0.3229 0.046 Uiso 1 1 calc R
H2C2 H -0.1385 0.7113 0.3187 0.046 Uiso 1 1 calc R
C2B3 C 0.5540(5) 0.7165(4) 0.1516(3) 0.029(2) Uani 1 1 d .
H2B3 H 0.5161 0.7046 0.1492 0.035 Uiso 1 1 calc R
H2B4 H 0.5945 0.6856 0.1523 0.035 Uiso 1 1 calc R
C2D2 C 0.0085(5) 0.7403(4) 0.3151(3) 0.028(2) Uani 1 1 d .
H2D1 H 0.0222 0.7016 0.3158 0.034 Uiso 1 1 calc R
H2D2 H 0.0485 0.7534 0.3075 0.034 Uiso 1 1 calc R
C2C3 C 0.7335(5) 0.7351(4) 0.1431(3) 0.033(2) Uani 1 1 d .
H2C3 H 0.6882 0.7349 0.1404 0.040 Uiso 1 1 calc R
H2C4 H 0.7644 0.6999 0.1414 0.040 Uiso 1 1 calc R
C2E1 C 1.2440(5) 0.7203(4) 0.4796(3) 0.033(2) Uani 1 1 d .
H2E1 H 1.2037 0.7136 0.4747 0.040 Uiso 1 1 calc R
H2E2 H 1.2815 0.6872 0.4804 0.040 Uiso 1 1 calc R
C2E2 C 0.1860(5) 0.7719(4) 0.3003(3) 0.032(2) Uani 1 1 d .
H2E3 H 0.1889 0.7338 0.3029 0.038 Uiso 1 1 calc R
H2E4 H 0.2312 0.7760 0.2940 0.038 Uiso 1 1 calc R
C2D3 C 0.9281(5) 0.7716(4) 0.1290(3) 0.036(2) Uani 1 1 d .
H2D3 H 0.8871 0.7665 0.1233 0.044 Uiso 1 1 calc R
H2D4 H 0.9648 0.7384 0.1288 0.044 Uiso 1 1 calc R
C2F1 C 1.4418(5) 0.4627(4) 0.2543(3) 0.033(2) Uani 1 1 d .
H2F1 H 1.4904 0.4515 0.2564 0.040 Uiso 1 1 calc R
H2F2 H 1.4328 0.4513 0.2321 0.040 Uiso 1 1 calc R
C2F2 C 1.4580(5) 0.5656(5) 0.3488(4) 0.045(3) Uani 1 1 d .
H2F3 H 1.4925 0.5636 0.3658 0.054 Uiso 1 1 calc R
H2F4 H 1.4806 0.5578 0.3236 0.054 Uiso 1 1 calc R
C2E3 C 1.1139(5) 0.8053(4) 0.1241(3) 0.032(2) Uani 1 1 d .
H2E5 H 1.0735 0.8008 0.1169 0.038 Uiso 1 1 calc R
H2E6 H 1.1506 0.7718 0.1246 0.038 Uiso 1 1 calc R
C2F3 C 0.7893(5) 0.5666(4) 0.0157(4) 0.036(2) Uani 1 1 d .
H2F5 H 0.8268 0.5635 0.0308 0.044 Uiso 1 1 calc R
H2F6 H 0.8077 0.5595 -0.0105 0.044 Uiso 1 1 calc R
C3 C 0.7002(18) 0.4372(15) 0.4233(10) 0.28(3) Uani 1 1 d .
H3A H 0.6824 0.4053 0.4304 0.333 Uiso 1 1 calc R
H3B H 0.6734 0.4619 0.4386 0.333 Uiso 1 1 calc R
C3A1 C 0.3610(5) 0.8518(4) 0.4826(3) 0.0242(18) Uani 1 1 d .
C3A2 C 0.3077(4) 0.9084(3) 0.2978(3) 0.0215(17) Uani 1 1 d .
C3B1 C 0.5422(5) 0.8912(4) 0.4676(3) 0.0240(18) Uani 1 1 d .
C3B2 C -0.5042(5) 0.9274(4) 0.2926(3) 0.0261(19) Uani 1 1 d .
C3C1 C 0.7189(4) 0.9232(3) 0.4612(3) 0.0222(17) Uani 1 1 d .
C3A3 C 0.2910(4) 0.8185(4) 0.1571(3) 0.0240(18) Uani 1 1 d .
C3B3 C 0.4676(5) 0.8327(4) 0.1537(3) 0.0251(18) Uani 1 1 d .
C3C2 C -0.2421(4) 0.8237(4) 0.3256(3) 0.0224(17) Uani 1 1 d .
C3D2 C -0.0674(4) 0.8562(4) 0.3172(3) 0.0216(17) Uani 1 1 d .
C3C3 C 0.6641(5) 0.8492(4) 0.1491(3) 0.0275(19) Uani 1 1 d .
C3E1 C 1.1673(4) 0.8377(3) 0.4847(3) 0.0193(16) Uani 1 1 d .
C3F1 C 1.2902(4) 0.5074(3) 0.2624(3) 0.0231(18) Uani 1 1 d .
C3E2 C 0.1204(5) 0.8932(4) 0.3009(3) 0.029(2) Uani 1 1 d .
C3D3 C 0.8445(5) 0.8867(4) 0.1342(3) 0.0257(18) Uani 1 1 d .
C3F2 C 1.3108(5) 0.5877(4) 0.3272(3) 0.0272(19) Uani 1 1 d .
C3E3 C 1.0262(5) 0.9179(4) 0.1276(3) 0.0262(19) Uani 1 1 d .
C3F3 C 0.6399(4) 0.5902(4) -0.0024(3) 0.0260(19) Uani 1 1 d .
C3B7 C 0.9839(4) 0.8221(3) 0.4885(2) 0.0173(15) Uani 1 1 d .
C4A1 C 0.3963(5) 0.8534(4) 0.4452(3) 0.028(2) Uani 1 1 d .
C4A2 C 0.2981(5) 0.9010(4) 0.2624(3) 0.0248(18) Uani 1 1 d .
C4B1 C 0.5804(4) 0.8923(3) 0.4309(3) 0.0235(18) Uani 1 1 d .
C4A3 C 0.3289(5) 0.8201(4) 0.1202(3) 0.0248(18) Uani 1 1 d .
C4C1 C 0.7603(4) 0.9231(4) 0.4252(3) 0.0248(18) Uani 1 1 d .
C4B2 C -0.5127(4) 0.9210(4) 0.2569(3) 0.0229(17) Uani 1 1 d .
C4C2 C -0.2506(4) 0.8165(3) 0.2906(3) 0.0206(16) Uani 1 1 d .
C4B3 C 0.5045(5) 0.8334(4) 0.1174(3) 0.0252(18) Uani 1 1 d .
C4C3 C 0.6970(5) 0.8492(4) 0.1125(3) 0.0251(18) Uani 1 1 d .
C4E1 C 1.2053(5) 0.8391(4) 0.4485(3) 0.028(2) Uani 1 1 d .
C4D2 C -0.0782(4) 0.8469(4) 0.2825(3) 0.0245(18) Uani 1 1 d .
C4D3 C 0.8816(4) 0.8870(4) 0.0979(3) 0.0237(18) Uani 1 1 d .
C4F1 C 1.3195(4) 0.4578(3) 0.2932(3) 0.0244(18) Uani 1 1 d .
C4E2 C 0.1089(5) 0.8848(4) 0.2666(3) 0.028(2) Uani 1 1 d .
C4E3 C 1.0657(4) 0.9190(3) 0.0923(3) 0.0202(17) Uani 1 1 d .
C4F2 C 1.3380(4) 0.5388(4) 0.3596(3) 0.0235(18) Uani 1 1 d .
C4B7 C 1.0208(5) 0.8237(4) 0.4523(3) 0.0257(18) Uani 1 1 d .
C4F3 C 0.6674(4) 0.5407(3) 0.0283(3) 0.0238(18) Uani 1 1 d .
C5A1 C 0.3281(5) 0.9557(4) 0.4334(3) 0.0256(18) Uani 1 1 d .
C5A2 C 0.2432(5) 1.0066(4) 0.2493(3) 0.0260(18) Uani 1 1 d .
C5B1 C 0.5081(4) 0.9939(3) 0.4182(3) 0.0216(17) Uani 1 1 d .
C5A3 C 0.2531(5) 0.9220(4) 0.1079(3) 0.0251(18) Uani 1 1 d .
C5B2 C 0.4282(5) 1.0267(4) 0.2449(3) 0.030(2) Uani 1 1 d .
C5C1 C 0.6825(4) 1.0257(4) 0.4095(3) 0.0236(18) Uani 1 1 d .
C5B3 C 0.4362(5) 0.9370(4) 0.1039(3) 0.0259(18) Uani 1 1 d .
C5C2 C -0.2972(5) 0.9235(3) 0.2756(3) 0.0260(19) Uani 1 1 d .
C5D1 C 0.9512(4) 0.9256(4) 0.4404(3) 0.0206(16) Uani 1 1 d .
C5E1 C 1.1370(4) 0.9422(4) 0.4373(3) 0.0203(16) Uani 1 1 d .
C5C3 C 0.6228(5) 0.9521(4) 0.0984(3) 0.029(2) Uani 1 1 d .
C5D2 C -0.1258(4) 0.9542(4) 0.2659(3) 0.0262(19) Uani 1 1 d .
C5D3 C 0.8027(5) 0.9880(3) 0.0823(3) 0.027(2) Uani 1 1 d .
C5E2 C 0.0524(4) 0.9899(4) 0.2522(3) 0.0251(18) Uani 1 1 d .
C5F1 C 1.1924(4) 0.4679(3) 0.2999(3) 0.0203(16) Uani 1 1 d .
C5F2 C 1.2131(4) 0.5443(3) 0.3585(2) 0.0175(15) Uani 1 1 d .
C5E3 C 0.9830(4) 1.0189(3) 0.0748(3) 0.0226(17) Uani 1 1 d .
C5F3 C 0.5448(4) 0.5443(3) 0.0260(2) 0.0182(16) Uani 1 1 d .
C6A1 C 0.2950(5) 1.0122(4) 0.4157(3) 0.0254(18) Uani 1 1 d .
C6A2 C 0.2114(4) 1.0623(4) 0.2326(3) 0.0246(18) Uani 1 1 d .
C6B1 C 0.4773(4) 1.0514(4) 0.3995(3) 0.0217(17) Uani 1 1 d .
C6A3 C 0.2208(5) 0.9761(4) 0.0911(3) 0.029(2) Uani 1 1 d .
C6B2 C 0.3944(5) 1.0806(4) 0.2295(3) 0.029(2) Uani 1 1 d .
C6C1 C 0.6514(5) 1.0809(4) 0.3909(3) 0.0261(19) Uani 1 1 d .
C6B3 C 0.4055(5) 0.9926(4) 0.0862(3) 0.0249(18) Uani 1 1 d .
C6C2 C -0.3304(5) 0.9782(4) 0.2580(3) 0.0277(19) Uani 1 1 d .
C6D1 C 0.9195(4) 0.9828(3) 0.4222(3) 0.0205(16) Uani 1 1 d .
C6E1 C 1.1058(4) 0.9978(4) 0.4190(3) 0.0218(17) Uani 1 1 d .
C6D2 C -0.1569(5) 1.0104(4) 0.2480(3) 0.0254(18) Uani 1 1 d .
C6C3 C 0.5930(5) 1.0084(4) 0.0809(3) 0.030(2) Uani 1 1 d .
C6D3 C 0.7729(5) 1.0449(4) 0.0636(3) 0.0236(17) Uani 1 1 d .
C6E2 C 0.0225(5) 1.0441(4) 0.2348(3) 0.0276(19) Uani 1 1 d .
C6F1 C 1.1308(4) 0.4554(3) 0.3100(2) 0.0167(15) Uani 1 1 d .
C6F2 C 1.1528(5) 0.5323(3) 0.3682(3) 0.0221(17) Uani 1 1 d .
C6E3 C 0.9521(4) 1.0758(3) 0.0567(3) 0.0178(15) Uani 1 1 d .
C6F3 C 0.4843(4) 0.5323(3) 0.0344(2) 0.0181(16) Uani 1 1 d .
C7A1 C 0.2114(5) 1.1106(4) 0.4033(3) 0.0256(19) Uani 1 1 d .
C7A2 C 0.1617(4) 1.1700(3) 0.2182(3) 0.0249(18) Uani 1 1 d .
C7B1 C 0.4052(4) 1.1539(3) 0.3857(3) 0.0213(17) Uani 1 1 d .
C7A3 C 0.1388(5) 1.0773(4) 0.0767(3) 0.029(2) Uani 1 1 d .
C7B2 C 0.3459(4) 1.1878(3) 0.2166(3) 0.0231(17) Uani 1 1 d .
C7C1 C 0.6143(4) 1.1856(4) 0.3416(3) 0.0221(17) Uani 1 1 d .
C7D1 C 0.8341(5) 1.0812(3) 0.4082(3) 0.0256(19) Uani 1 1 d .
C7C2 C -0.3895(5) 1.0853(4) 0.2421(3) 0.0252(18) Uani 1 1 d .
C7B3 C 0.3299(5) 1.0950(4) 0.0723(3) 0.0264(19) Uani 1 1 d .
C7E1 C 0.0622(4) 1.1000(4) 0.3678(3) 0.0259(19) Uani 1 1 d .
C7D2 C -0.2094(5) 1.1163(3) 0.2329(3) 0.0222(17) Uani 1 1 d .
C7C3 C 0.5200(5) 1.1090(4) 0.0701(3) 0.031(2) Uani 1 1 d .
C7E2 C -0.0215(4) 1.1532(4) 0.2186(3) 0.0247(18) Uani 1 1 d .
C7D3 C 0.7075(5) 1.1485(4) 0.0511(3) 0.0263(19) Uani 1 1 d .
C7F1 C 1.0083(5) 0.4601(4) 0.3092(3) 0.0256(18) Uani 1 1 d .
C7E3 C 0.8825(4) 1.1785(4) 0.0446(3) 0.0245(18) Uani 1 1 d .
C7F2 C 1.0251(4) 0.5420(4) 0.3736(3) 0.0239(18) Uani 1 1 d .
C7F3 C 0.3576(4) 0.5401(3) 0.0403(3) 0.0204(16) Uani 1 1 d .
C8A1 C 0.2474(5) 1.1139(4) 0.3667(3) 0.0269(19) Uani 1 1 d .
C8B1 C 0.4431(4) 1.1551(3) 0.3497(3) 0.0191(16) Uani 1 1 d .
C8A2 C 0.1510(5) 1.1611(4) 0.1833(3) 0.0246(18) Uani 1 1 d .
C8C1 C 0.5766(4) 1.1830(3) 0.3777(3) 0.0219(17) Uani 1 1 d .
C8A3 C 0.1781(4) 1.0796(3) 0.0408(3) 0.0200(16) Uani 1 1 d .
C8B2 C 0.3413(4) 1.1823(4) 0.1804(3) 0.0252(18) Uani 1 1 d .
C8C2 C -0.3970(5) 1.0744(3) 0.2077(3) 0.0227(17) Uani 1 1 d .
C8B3 C 0.3673(4) 1.0959(3) 0.0360(3) 0.0208(16) Uani 1 1 d .
C8D1 C 0.8703(4) 1.0851(4) 0.3715(3) 0.0244(18) Uani 1 1 d .
C8C3 C 0.5556(5) 1.1105(4) 0.0323(3) 0.0233(17) Uani 1 1 d .
C8D2 C -0.2195(5) 1.1076(4) 0.1976(3) 0.0272(19) Uani 1 1 d .
C8E1 C 0.0247(4) 1.0988(3) 0.4044(3) 0.0186(16) Uani 1 1 d .
C8D3 C 0.7461(4) 1.1485(3) 0.0142(3) 0.0196(16) Uani 1 1 d .
C8E2 C -0.0345(4) 1.1451(4) 0.1837(3) 0.0217(17) Uani 1 1 d .
C8F1 C 1.0345(4) 0.4117(3) 0.3422(3) 0.0242(18) Uani 1 1 d .
C8F2 C 1.0538(4) 0.4923(3) 0.4057(3) 0.0218(17) Uani 1 1 d .
C8E3 C 0.9196(4) 1.1800(3) 0.0087(3) 0.0175(15) Uani 1 1 d .
C8F3 C 0.3863(4) 0.4899(3) 0.0708(3) 0.0211(17) Uani 1 1 d .
C9A1 C 0.1692(5) 1.2226(3) 0.3799(3) 0.028(2) Uani 1 1 d .
H9A1 H 0.1366 1.2563 0.3832 0.034 Uiso 1 1 calc R
H9A2 H 0.2127 1.2211 0.3874 0.034 Uiso 1 1 calc R
C9A2 C 0.0958(5) 1.2833(4) 0.1825(3) 0.032(2) Uani 1 1 d .
H9A3 H 0.0491 1.2830 0.1863 0.038 Uiso 1 1 calc R
H9A4 H 0.0964 1.3204 0.1805 0.038 Uiso 1 1 calc R
C9B1 C 0.3258(6) 1.2548(5) 0.3454(3) 0.042(3) Uani 1 1 d .
H9G1 H 0.3046 1.2361 0.3340 0.050 Uiso 1 1 calc R
H9G2 H 0.2923 1.2891 0.3467 0.050 Uiso 1 1 calc R
C9A3 C 0.0911(5) 1.1916(4) 0.0471(3) 0.029(2) Uani 1 1 d .
H9A5 H 0.0538 1.2246 0.0469 0.035 Uiso 1 1 calc R
H9A6 H 0.1308 1.1966 0.0547 0.035 Uiso 1 1 calc R
C9B2 C 0.2816(6) 1.2991(4) 0.1854(4) 0.042(3) Uani 1 1 d .
H9B1 H 0.2388 1.2916 0.1867 0.050 Uiso 1 1 calc R
H9B2 H 0.2719 1.3365 0.1868 0.050 Uiso 1 1 calc R
C9C1 C 0.5494(5) 1.2956(4) 0.3551(3) 0.031(2) Uani 1 1 d .
H9C1 H 0.5208 1.3307 0.3583 0.037 Uiso 1 1 calc R
H9C2 H 0.5942 1.2896 0.3634 0.037 Uiso 1 1 calc R
C9B3 C 0.2913(4) 1.2107(3) 0.0426(3) 0.0240(18) Uani 1 1 d .
H9B3 H 0.2569 1.2450 0.0431 0.029 Uiso 1 1 calc R
H9B4 H 0.3337 1.2127 0.0491 0.029 Uiso 1 1 calc R
C9C2 C -0.4760(5) 1.1891(4) 0.2096(3) 0.032(2) Uani 1 1 d .
H9H1 H -0.5157 1.1757 0.2173 0.039 Uiso 1 1 calc R
H9H2 H -0.4902 1.2281 0.2081 0.039 Uiso 1 1 calc R
C9D1 C 0.7878(5) 1.1951(4) 0.3800(3) 0.030(2) Uani 1 1 d .
H9D1 H 0.7527 1.2287 0.3815 0.036 Uiso 1 1 calc R
H9D2 H 0.8298 1.1974 0.3869 0.036 Uiso 1 1 calc R
C9E1 C -0.0141(5) 1.2114(4) 0.3305(3) 0.0274(19) Uani 1 1 d .
H9E1 H -0.0105 1.2477 0.3107 0.033 Uiso 1 1 calc R
H9E2 H -0.0543 1.2058 0.3242 0.033 Uiso 1 1 calc R
C9D2 C -0.2896(5) 1.2256(4) 0.1991(3) 0.032(2) Uani 1 1 d .
H9I1 H -0.3321 1.2165 0.2049 0.038 Uiso 1 1 calc R
H9I2 H -0.2989 1.2643 0.1977 0.038 Uiso 1 1 calc R
C9C3 C 0.4808(5) 1.2252(4) 0.0413(4) 0.037(2) Uani 1 1 d .
H9C3 H 0.4462 1.2592 0.0422 0.045 Uiso 1 1 calc R
H9C4 H 0.5234 1.2278 0.0468 0.045 Uiso 1 1 calc R
C9D3 C 0.6583(6) 1.2649(5) 0.0148(3) 0.057(4) Uani 1 1 d .
H9D3 H 0.6147 1.2928 0.0128 0.069 Uiso 1 1 calc R
H9D4 H 0.6909 1.2816 0.0183 0.069 Uiso 1 1 calc R
C9E2 C -0.1041(6) 1.2599(4) 0.1890(3) 0.038(2) Uani 1 1 d .
H9E3 H -0.1444 1.2473 0.1972 0.045 Uiso 1 1 calc R
H9E4 H -0.1162 1.2983 0.1887 0.045 Uiso 1 1 calc R
C9F1 C 0.8872(5) 0.4330(5) 0.3204(4) 0.043(3) Uani 1 1 d .
H9F1 H 0.8638 0.4413 0.3454 0.052 Uiso 1 1 calc R
H9F2 H 0.8536 0.4342 0.3033 0.052 Uiso 1 1 calc R
C9F2 C 0.9015(6) 0.5369(5) 0.4129(4) 0.040(2) Uani 1 1 d .
H9F3 H 0.9088 0.5488 0.4352 0.048 Uiso 1 1 calc R
H9F4 H 0.8532 0.5476 0.4099 0.048 Uiso 1 1 calc R
C9E3 C 0.8599(6) 1.2905(4) 0.0223(4) 0.040(2) Uani 1 1 d .
H9E5 H 0.8323 1.3260 0.0254 0.047 Uiso 1 1 calc R
H9E6 H 0.9049 1.2836 0.0309 0.047 Uiso 1 1 calc R
C9F3 C 0.2347(5) 0.5336(5) 0.0785(3) 0.035(2) Uani 1 1 d .
H9F5 H 0.2429 0.5446 0.1010 0.042 Uiso 1 1 calc R
H9F6 H 0.1862 0.5444 0.0761 0.042 Uiso 1 1 calc R
C11A C 0.7172(4) 0.3771(3) 0.2673(3) 0.0229(18) Uani 1 1 d .
C11B C 0.6278(4) 0.6254(4) 0.3968(3) 0.0237(17) Uani 1 1 d .
C11C C 0.1256(4) 0.4669(3) 0.1857(3) 0.0206(17) Uani 1 1 d .
C12A C 0.5665(4) 0.3644(3) 0.1804(3) 0.0245(19) Uani 1 1 d .
C12C C 0.1051(4) 0.6352(4) 0.1523(3) 0.0259(19) Uani 1 1 d .
C13A C 0.5523(4) 0.5344(4) 0.1464(3) 0.0199(16) Uani 1 1 d .
C13B C 0.7857(5) 0.4642(4) 0.5205(3) 0.0237(17) Uani 1 1 d .
C13C C 0.0279(4) 0.5989(3) 0.0448(3) 0.0202(17) Uani 1 1 d .
C14C C -0.0406(4) 0.6240(3) 0.0635(3) 0.0218(17) Uani 1 1 d .
C15C C -0.0940(4) 0.6554(4) 0.0378(3) 0.0228(17) Uani 1 1 d .
C16C C -0.0869(4) 0.6668(3) -0.0066(3) 0.0213(17) Uani 1 1 d .
C17C C -0.0155(4) 0.6469(4) -0.0266(3) 0.0251(18) Uani 1 1 d .
C18C C 0.0382(4) 0.6107(4) 0.0018(3) 0.0241(18) Uani 1 1 d .
C21A C 0.6491(4) 0.4043(4) 0.2851(3) 0.0240(18) Uani 1 1 d .
C21B C 0.6967(4) 0.5988(4) 0.3789(3) 0.0242(18) Uani 1 1 d .
C21C C 0.0550(4) 0.4598(4) 0.1882(3) 0.0215(17) Uani 1 1 d .
C22A C 0.6219(4) 0.3730(3) 0.1459(3) 0.0198(17) Uani 1 1 d .
C22C C 0.0501(4) 0.6246(3) 0.1862(2) 0.0197(17) Uani 1 1 d .
C23A C 0.6230(4) 0.5405(4) 0.1450(3) 0.0231(18) Uani 1 1 d .
C23B C 0.7159(4) 0.4603(4) 0.5218(3) 0.0219(17) Uani 1 1 d .
C23C C 0.0423(4) 0.6436(3) 0.2199(3) 0.0210(17) Uani 1 1 d .
C24C C 0.0924(5) 0.6660(4) 0.2266(3) 0.030(2) Uani 1 1 d .
C25C C 0.1562(4) 0.6654(3) 0.1951(3) 0.0225(17) Uani 1 1 d .
C26C C 0.1554(4) 0.6525(3) 0.1585(3) 0.0192(16) Uani 1 1 d .
C31A C 0.6398(5) 0.3938(4) 0.3275(3) 0.031(2) Uani 1 1 d .
C31B C 0.7054(5) 0.6098(4) 0.3362(3) 0.030(2) Uani 1 1 d .
C31C C 0.0418(5) 0.4123(4) 0.2161(3) 0.032(2) Uani 1 1 d .
C32A C 0.6273(4) 0.3541(4) 0.1118(3) 0.0261(19) Uani 1 1 d .
C32B C 0.7072(4) 0.6450(3) 0.5545(3) 0.0209(17) Uani 1 1 d .
C33A C 0.6375(4) 0.5895(3) 0.1202(3) 0.0227(17) Uani 1 1 d .
C33B C 0.6990(5) 0.4128(4) 0.5476(3) 0.029(2) Uani 1 1 d .
C41A C 0.6913(5) 0.3587(4) 0.3564(3) 0.036(2) Uani 1 1 d .
C41B C 0.6527(5) 0.6450(4) 0.3078(3) 0.030(2) Uani 1 1 d .
C41C C 0.0894(5) 0.3702(4) 0.2464(3) 0.029(2) Uani 1 1 d .
C42A C 0.5768(4) 0.3313(3) 0.1060(3) 0.0244(19) Uani 1 1 d .
C42B C 0.7560(4) 0.6689(3) 0.5615(3) 0.0211(17) Uani 1 1 d .
C43A C 0.5906(4) 0.6330(4) 0.0912(3) 0.0258(19) Uani 1 1 d .
C43B C 0.7439(4) 0.3691(4) 0.5782(3) 0.0250(18) Uani 1 1 d .
C51A C 0.7626(5) 0.3389(4) 0.3380(4) 0.032(2) Uani 1 1 d .
C51B C 0.5810(5) 0.6642(4) 0.3270(3) 0.0252(18) Uani 1 1 d .
C51C C 0.1614(5) 0.3769(4) 0.2436(3) 0.0279(19) Uani 1 1 d .
C52A C 0.5148(5) 0.3303(3) 0.1394(3) 0.0254(19) Uani 1 1 d .
C52B C 0.8211(4) 0.6688(3) 0.5310(3) 0.0188(16) Uani 1 1 d .
C53A C 0.5170(4) 0.6286(4) 0.0934(3) 0.0255(19) Uani 1 1 d .
C53B C 0.8176(5) 0.3719(4) 0.5770(3) 0.030(2) Uani 1 1 d .
C61A C 0.7709(4) 0.3487(4) 0.2933(3) 0.028(2) Uani 1 1 d .
C61B C 0.5746(5) 0.6538(4) 0.3722(3) 0.0283(19) Uani 1 1 d .
C61C C 0.1757(4) 0.4247(4) 0.2118(3) 0.0222(17) Uani 1 1 d .
C62A C 0.5157(5) 0.3463(3) 0.1749(3) 0.028(2) Uani 1 1 d .
C62B C 0.8237(4) 0.6535(3) 0.4951(3) 0.0209(16) Uani 1 1 d .
C63A C 0.5039(4) 0.5780(4) 0.1219(3) 0.0239(18) Uani 1 1 d .
C63B C 0.8339(4) 0.4200(3) 0.5458(3) 0.0203(17) Uani 1 1 d .
Cl1A Cl 0.56061(13) 0.42433(11) 0.34797(8) 0.0369(5) Uani 1 1 d .
Cl1B Cl 0.78445(12) 0.58219(12) 0.31488(8) 0.0370(5) Uani 1 1 d .
Cl2B Cl 0.49564(11) 0.67776(10) 0.39450(8) 0.0322(5) Uani 1 1 d .
Cl4A Cl 0.44949(12) 0.34177(10) 0.21260(8) 0.0325(5) Uani 1 1 d .
Cl4C Cl 0.22295(11) 0.65686(10) 0.12148(7) 0.0293(5) Uani 1 1 d .
Cl5C Cl -0.17179(10) 0.68005(10) 0.06056(8) 0.0295(5) Uani 1 1 d .
Cl11 Cl 0.6411(10) 0.5286(6) 0.2997(6) 0.363(12) Uani 1 1 d .
Cl12 Cl 0.1250(4) 0.4140(3) 0.1008(2) 0.123(2) Uani 1 1 d .
Cl13 Cl 0.7932(5) 0.4131(3) 0.4354(3) 0.150(3) Uani 1 1 d .
Cl21 Cl 0.5487(5) 0.5826(3) 0.2335(3) 0.150(3) Uani 1 1 d .
Cl22 Cl 0.0307(7) 0.4709(4) 0.0349(4) 0.248(7) Uani 1 1 d .
Cl23 Cl 0.7016(8) 0.4729(5) 0.3688(6) 0.302(10) Uani 1 1 d .
O1W O 0.8787(8) 0.5075(8) 0.1142(7) 0.169(10) Uani 1 1 d .
O2W O 0.8071(7) 0.5076(9) 0.2219(6) 0.172(10) Uani 1 1 d .
O3W O 0.8559(12) 0.6060(19) 0.1864(10) 0.40(3) Uani 1 1 d .
O4W O 0.8332(18) 0.4252(17) 0.1445(13) 0.45(4) Uani 1 1 d .
O5W O 0.5295(11) 0.586(2) 0.5104(11) 0.57(5) Uani 1 1 d .
O6W O 0.4561(10) 0.5013(13) 0.5550(7) 0.271(19) Uani 1 1 d .
O11A O 0.7176(3) 0.3840(3) 0.2277(2) 0.0334(16) Uani 1 1 d .
O11B O 0.6270(3) 0.6164(3) 0.43708(19) 0.0270(14) Uani 1 1 d .
O11C O 0.1323(3) 0.5130(3) 0.15798(19) 0.0238(13) Uani 1 1 d .
O12A O 0.5738(3) 0.3767(3) 0.21224(18) 0.0247(13) Uani 1 1 d .
O12C O 0.0988(3) 0.6237(3) 0.11948(19) 0.0237(13) Uani 1 1 d .
O13A O 0.5454(3) 0.4878(3) 0.1720(2) 0.0250(13) Uani 1 1 d .
O13B O 0.7971(3) 0.5090(3) 0.4930(2) 0.0259(13) Uani 1 1 d .
O13C O 0.0718(3) 0.5671(3) 0.07239(19) 0.0246(13) Uani 1 1 d .
O14C O -0.0415(3) 0.6143(3) 0.10367(19) 0.0230(13) Uani 1 1 d .
O16C O -0.1336(3) 0.6917(3) -0.0313(2) 0.0292(14) Uani 1 1 d .
O17C O -0.0079(4) 0.6625(3) -0.0655(2) 0.0367(17) Uani 1 1 d .
O21A O 0.6040(3) 0.4342(3) 0.2576(2) 0.0274(14) Uani 1 1 d .
O21B O 0.7413(3) 0.5682(3) 0.40664(19) 0.0270(14) Uani 1 1 d .
O21C O 0.0150(3) 0.5011(3) 0.1611(2) 0.0253(13) Uani 1 1 d .
O22A O 0.6618(3) 0.3971(3) 0.15107(19) 0.0248(13) Uani 1 1 d .
O22C O 0.0123(3) 0.5990(3) 0.18029(19) 0.0240(13) Uani 1 1 d .
O23A O 0.6633(3) 0.4967(3) 0.1700(2) 0.0270(13) Uani 1 1 d .
O23B O 0.6781(3) 0.5034(2) 0.49444(19) 0.0222(12) Uani 1 1 d .
O24C O 0.0898(4) 0.6840(3) 0.2552(2) 0.0405(18) Uani 1 1 d .
O25C O 0.2018(4) 0.6790(3) 0.2043(2) 0.0381(17) Uani 1 1 d .
O41A O 0.6801(4) 0.3415(4) 0.3959(2) 0.047(2) Uani 1 1 d .
O41B O 0.6601(4) 0.6611(3) 0.2685(2) 0.0394(17) Uani 1 1 d .
O41C O 0.0765(4) 0.3290(3) 0.2737(3) 0.049(2) Uani 1 1 d .
O42A O 0.5790(4) 0.3132(3) 0.0783(2) 0.0394(18) Uani 1 1 d .
O42B O 0.7500(3) 0.6883(3) 0.5898(2) 0.0303(15) Uani 1 1 d .
O43A O 0.6041(4) 0.6756(3) 0.0660(3) 0.0385(18) Uani 1 1 d .
O51A O 0.8094(4) 0.3150(3) 0.3627(3) 0.0405(18) Uani 1 1 d .
O51B O 0.5334(4) 0.6888(3) 0.3030(2) 0.0360(17) Uani 1 1 d .
O51C O 0.2028(4) 0.3398(3) 0.2690(3) 0.0420(19) Uani 1 1 d .
O52A O 0.4697(4) 0.3153(3) 0.1317(2) 0.0366(16) Uani 1 1 d .
O52B O 0.8645(3) 0.6844(3) 0.5400(2) 0.0297(14) Uani 1 1 d .
O53A O 0.4764(3) 0.6684(3) 0.0709(3) 0.0401(19) Uani 1 1 d .
O61B O 0.7290(4) 0.3283(3) 0.6047(3) 0.0392(18) Uani 1 1 d .
O71B O 0.8556(3) 0.3333(3) 0.6029(2) 0.0363(17) Uani 1 1 d .
S1E2 S 0.16354(12) 0.84411(10) 0.34598(8) 0.0300(5) Uani 1 1 d .
S6F2 S 1.14066(10) 0.47320(8) 0.40879(6) 0.0192(4) Uani 1 1 d .
S7D3 S 0.65478(11) 1.20743(9) 0.06323(7) 0.0244(4) Uani 1 1 d .
O12B O 0.7715(3) 0.6212(3) 0.45575(18) 0.0220(12) Uani 1 1 d .
O22B O 0.6800(3) 0.5999(3) 0.51421(18) 0.0226(12) Uani 1 1 d .
C12B C 0.7749(4) 0.6338(3) 0.4885(3) 0.0187(16) Uani 1 1 d .
C22B C 0.7173(4) 0.6252(3) 0.5214(3) 0.0219(18) Uani 1 1 d .
Cl1C Cl -0.03583(13) 0.40222(11) 0.21696(9) 0.0379(5) Uani 1 1 d .
Cl2A Cl 0.84985(12) 0.32372(10) 0.27137(9) 0.0381(6) Uani 1 1 d .
Cl2C Cl 0.25612(10) 0.43226(9) 0.20660(7) 0.0266(4) Uani 1 1 d .
Cl3A Cl 0.69603(11) 0.35691(9) 0.07656(7) 0.0295(5) Uani 1 1 d .
Cl3B Cl 0.63603(10) 0.64313(9) 0.58796(7) 0.0250(4) Uani 1 1 d .
Cl3C Cl -0.02637(11) 0.64019(9) 0.25541(7) 0.0271(5) Uani 1 1 d .
Cl4B Cl 0.89222(11) 0.65868(9) 0.45894(7) 0.0264(4) Uani 1 1 d .
Cl5A Cl 0.71658(12) 0.59655(11) 0.12118(9) 0.0358(5) Uani 1 1 d .
Cl5B Cl 0.61926(12) 0.40715(10) 0.54756(8) 0.0339(5) Uani 1 1 d .
Cl6A Cl 0.42301(10) 0.57225(9) 0.12459(7) 0.0244(4) Uani 1 1 d .
Cl6B Cl 0.91643(10) 0.42371(9) 0.54290(7) 0.0254(4) Uani 1 1 d .
Cl6C Cl 0.11583(11) 0.58195(10) -0.01915(7) 0.0287(5) Uani 1 1 d .
Fe1A Fe 0.62981(7) 0.42941(6) 0.19869(4) 0.0296(3) Uani 1 1 d .
Fe1B Fe 0.71458(7) 0.56928(6) 0.46588(4) 0.0272(3) Uani 1 1 d .
Fe1C Fe 0.04663(7) 0.56891(6) 0.13156(4) 0.0270(3) Uani 1 1 d .
S1A1 S 0.35953(13) 0.79479(9) 0.52901(7) 0.0299(5) Uani 1 1 d .
S1A2 S 0.34895(12) 0.85800(10) 0.34287(7) 0.0285(5) Uani 1 1 d .
S1B1 S 0.54029(12) 0.83427(9) 0.51363(7) 0.0286(5) Uani 1 1 d .
S1C1 S 0.71702(12) 0.86714(9) 0.50816(7) 0.0282(5) Uani 1 1 d .
S1B2 S -0.45918(14) 0.87859(10) 0.33618(8) 0.0355(6) Uani 1 1 d .
S1A3 S 0.28829(12) 0.75993(9) 0.20281(7) 0.0274(5) Uani 1 1 d .
S1B3 S 0.46569(12) 0.77540(9) 0.20017(7) 0.0263(5) Uani 1 1 d .
S1D1 S 0.97622(12) 0.76438(8) 0.53354(7) 0.0250(4) Uani 1 1 d .
S1C2 S -0.20985(13) 0.77163(10) 0.37323(7) 0.0303(5) Uani 1 1 d .
S1E1 S 1.15856(13) 0.77887(9) 0.52894(7) 0.0294(5) Uani 1 1 d .
S1C3 S 0.66875(12) 0.79487(10) 0.19745(7) 0.0287(5) Uani 1 1 d .
S1D2 S -0.03026(12) 0.80813(10) 0.36438(8) 0.0310(5) Uani 1 1 d .
S1D3 S 0.84719(12) 0.83021(9) 0.18200(7) 0.0258(4) Uani 1 1 d .
S1F1 S 1.32985(12) 0.55413(9) 0.22435(8) 0.0297(5) Uani 1 1 d .
S1E3 S 1.02785(12) 0.86234(9) 0.17522(7) 0.0271(5) Uani 1 1 d .
S1F2 S 1.35305(15) 0.63647(11) 0.29670(8) 0.0378(6) Uani 1 1 d .
S1F3 S 0.68114(13) 0.64085(11) -0.03214(9) 0.0359(6) Uani 1 1 d .
S2A1 S 0.44883(13) 0.79553(10) 0.43089(7) 0.0303(5) Uani 1 1 d .
S2B1 S 0.64072(12) 0.83595(9) 0.41923(7) 0.0268(5) Uani 1 1 d .
S2A2 S 0.32282(12) 0.83963(9) 0.24983(7) 0.0278(5) Uani 1 1 d .
S2B2 S -0.48505(13) 0.86035(10) 0.24342(8) 0.0309(5) Uani 1 1 d .
S2C1 S 0.82389(11) 0.86722(9) 0.41641(7) 0.0259(5) Uani 1 1 d .
S2A3 S 0.38561(11) 0.76350(9) 0.10863(7) 0.0262(5) Uani 1 1 d .
S2B3 S 0.56019(12) 0.77564(9) 0.10458(7) 0.0261(5) Uani 1 1 d .
S2D1 S 1.07519(11) 0.76522(9) 0.44038(7) 0.0240(4) Uani 1 1 d .
S2C2 S -0.23224(14) 0.75348(10) 0.27931(8) 0.0329(5) Uani 1 1 d .
S2C3 S 0.75340(13) 0.79229(10) 0.09949(7) 0.0306(5) Uani 1 1 d .
S2E1 S 1.25970(13) 0.78155(10) 0.43492(8) 0.0321(5) Uani 1 1 d .
S2D2 S -0.05198(13) 0.78313(9) 0.27283(7) 0.0281(5) Uani 1 1 d .
S2F1 S 1.40436(11) 0.42639(10) 0.30413(8) 0.0286(5) Uani 1 1 d .
S2D3 S 0.94471(13) 0.83179(10) 0.08728(7) 0.0306(5) Uani 1 1 d .
S2E2 S 0.13474(13) 0.82023(10) 0.25613(8) 0.0310(5) Uani 1 1 d .
S2F2 S 1.41813(12) 0.51093(11) 0.37887(9) 0.0338(5) Uani 1 1 d .
S2E3 S 1.13331(12) 0.86497(9) 0.08354(7) 0.0299(5) Uani 1 1 d .
S2F3 S 0.74865(11) 0.51281(10) 0.04795(9) 0.0323(5) Uani 1 1 d .
S3A1 S 0.31255(13) 0.91722(9) 0.48589(7) 0.0287(5) Uani 1 1 d .
S3A2 S 0.27516(12) 0.97638(9) 0.29962(7) 0.0274(5) Uani 1 1 d .
S3B1 S 0.48866(11) 0.95568(8) 0.46906(6) 0.0228(4) Uani 1 1 d .
S3A3 S 0.23289(11) 0.88149(9) 0.15969(7) 0.0238(4) Uani 1 1 d .
S3C1 S 0.66272(11) 0.98735(8) 0.46135(6) 0.0235(4) Uani 1 1 d .
S3B2 S -0.54160(14) 0.99506(10) 0.29644(8) 0.0357(6) Uani 1 1 d .
S3C2 S -0.26323(12) 0.89333(9) 0.32553(7) 0.0249(4) Uani 1 1 d .
S3B3 S 0.41499(12) 0.89844(9) 0.15627(7) 0.0241(4) Uani 1 1 d .
S3D1 S 0.93198(11) 0.88792(9) 0.49148(7) 0.0231(4) Uani 1 1 d .
S3D2 S -0.09420(12) 0.92563(9) 0.31646(7) 0.0255(4) Uani 1 1 d .
S3C3 S 0.60595(12) 0.91360(10) 0.15034(7) 0.0275(5) Uani 1 1 d .
S3E1 S 1.11754(12) 0.90289(9) 0.48852(7) 0.0235(4) Uani 1 1 d .
S3D3 S 0.78213(11) 0.94909(9) 0.13405(7) 0.0243(4) Uani 1 1 d .
S3E2 S 0.08489(13) 0.96068(10) 0.30318(7) 0.0295(5) Uani 1 1 d .
S3F1 S 1.20348(10) 0.52699(8) 0.25977(6) 0.0196(4) Uani 1 1 d .
S3F2 S 1.22565(11) 0.60346(8) 0.31894(7) 0.0223(4) Uani 1 1 d .
S3E3 S 0.96025(11) 0.97903(9) 0.12605(7) 0.0238(4) Uani 1 1 d .
S3F3 S 0.55587(10) 0.60523(8) -0.01221(7) 0.0212(4) Uani 1 1 d .
S4A1 S 0.39215(12) 0.91911(10) 0.40561(7) 0.0281(5) Uani 1 1 d .
S4B1 S 0.57070(11) 0.95711(9) 0.39012(7) 0.0225(4) Uani 1 1 d .
S4A2 S 0.25364(12) 0.96070(9) 0.22265(7) 0.0257(5) Uani 1 1 d .
S4B2 S -0.56126(13) 0.98038(10) 0.21773(7) 0.0293(5) Uani 1 1 d .
S4C1 S 0.75037(11) 0.98787(9) 0.38361(7) 0.0241(4) Uani 1 1 d .
S4A3 S 0.31440(11) 0.88539(9) 0.07990(7) 0.0239(4) Uani 1 1 d .
S4B3 S 0.49742(12) 0.89832(9) 0.07715(7) 0.0249(4) Uani 1 1 d .
S4D1 S 1.01543(11) 0.88909(9) 0.41271(7) 0.0215(4) Uani 1 1 d .
S4C2 S -0.28453(12) 0.87751(9) 0.24719(7) 0.0261(5) Uani 1 1 d .
S4E1 S 1.20358(11) 0.90528(9) 0.41079(7) 0.0251(4) Uani 1 1 d .
S4C3 S 0.68105(12) 0.91370(9) 0.06987(7) 0.0275(5) Uani 1 1 d .
S4D3 S 0.86408(12) 0.94994(9) 0.05459(7) 0.0251(5) Uani 1 1 d .
S4E2 S 0.05857(12) 0.94078(9) 0.22811(8) 0.0279(5) Uani 1 1 d .
S4F1 S 1.26448(10) 0.42048(8) 0.32543(6) 0.0193(4) Uani 1 1 d .
S4F2 S 1.28305(10) 0.49858(8) 0.38709(6) 0.0190(4) Uani 1 1 d .
S4E3 S 1.04762(11) 0.98178(9) 0.04822(6) 0.0241(4) Uani 1 1 d .
S4F3 S 0.61497(10) 0.49836(8) 0.05395(6) 0.0188(4) Uani 1 1 d .
S5A1 S 0.23327(12) 1.04601(10) 0.44591(7) 0.0273(5) Uani 1 1 d .
S5A2 S 0.20261(12) 1.10977(9) 0.25815(7) 0.0256(4) Uani 1 1 d .
S5B1 S 0.41604(11) 1.08833(8) 0.42708(7) 0.0239(4) Uani 1 1 d .
S5B2 S 0.37776(13) 1.12568(10) 0.25949(8) 0.0309(5) Uani 1 1 d .
S5A3 S 0.15241(12) 1.01175(9) 0.11777(7) 0.0257(4) Uani 1 1 d .
S5C1 S 0.58872(11) 1.11749(8) 0.41902(6) 0.0209(4) Uani 1 1 d .
S5C2 S -0.34167(12) 1.02807(9) 0.28301(7) 0.0269(5) Uani 1 1 d .
S5D1 S 0.85579(11) 1.01782(9) 0.45092(7) 0.0241(4) Uani 1 1 d .
S5B3 S 0.34433(12) 1.03093(9) 0.11463(7) 0.0259(5) Uani 1 1 d .
S5E1 S 0.12583(11) 1.03857(9) 0.36777(7) 0.0229(4) Uani 1 1 d .
S5D2 S -0.11525(11) 0.90656(9) 0.24058(7) 0.0244(4) Uani 1 1 d .
S5C3 S 0.53105(12) 1.04429(9) 0.10975(7) 0.0272(5) Uani 1 1 d .
S5F1 S 1.06138(10) 0.50038(8) 0.28146(7) 0.0205(4) Uani 1 1 d .
S5E2 S 0.01351(12) 1.09189(9) 0.26151(7) 0.0279(5) Uani 1 1 d .
S5D3 S 0.70852(11) 1.08364(9) 0.09007(7) 0.0245(4) Uani 1 1 d .
S5E3 S 0.88670(11) 1.11192(8) 0.08423(7) 0.0221(4) Uani 1 1 d .
S5F2 S 1.08013(10) 0.57860(8) 0.34203(7) 0.0208(4) Uani 1 1 d .
S5D5 S -0.16662(12) 1.05841(9) 0.27320(7) 0.0254(4) Uani 1 1 d .
S5F3 S 0.41179(10) 0.57839(8) 0.00883(6) 0.0180(4) Uani 1 1 d .
S6A1 S 0.31357(11) 1.05412(9) 0.36487(7) 0.0253(4) Uani 1 1 d .
S6B1 S 0.49681(11) 1.09004(8) 0.34790(7) 0.0224(4) Uani 1 1 d .
S6A2 S 0.17766(12) 1.09289(9) 0.18245(7) 0.0266(5) Uani 1 1 d .
S6A3 S 0.23861(11) 1.01740(9) 0.03934(7) 0.0260(5) Uani 1 1 d .
S6C1 S 0.67227(11) 1.12073(8) 0.33938(7) 0.0227(4) Uani 1 1 d .
S6B2 S 0.36091(12) 1.11409(9) 0.17906(7) 0.0282(5) Uani 1 1 d .
S6B3 S 0.42525(11) 1.03236(9) 0.03459(6) 0.0229(4) Uani 1 1 d .
S6D1 S 0.93781(11) 1.02359(9) 0.37119(7) 0.0222(4) Uani 1 1 d .
S6C2 S -0.36079(15) 1.00638(9) 0.20704(7) 0.0346(6) Uani 1 1 d .
S6C3 S 0.60758(12) 1.04750(9) 0.02889(7) 0.0272(5) Uani 1 1 d .
S6E1 S 0.04369(11) 1.03470(8) 0.44711(6) 0.0215(4) Uani 1 1 d .
S6D2 S -0.18700(12) 1.03870(9) 0.19755(7) 0.0257(4) Uani 1 1 d .
S6D3 S 0.79140(11) 1.08186(8) 0.01167(7) 0.0238(4) Uani 1 1 d .
S6E2 S -0.01517(13) 1.07457(10) 0.18561(7) 0.0289(5) Uani 1 1 d .
S6F1 S 1.11990(10) 0.39578(8) 0.34936(7) 0.0215(4) Uani 1 1 d .
S6E3 S 0.97168(12) 1.11455(9) 0.00541(7) 0.0244(4) Uani 1 1 d .
S6F3 S 0.47325(9) 0.47109(8) 0.07391(6) 0.0179(4) Uani 1 1 d .
S7A1 S 0.14521(11) 1.16254(9) 0.41557(7) 0.0268(5) Uani 1 1 d .
S7B1 S 0.34755(11) 1.21095(8) 0.39780(6) 0.0212(4) Uani 1 1 d .
S7A2 S 0.13956(13) 1.23213(9) 0.22918(7) 0.0294(5) Uani 1 1 d .
S7A3 S 0.07263(12) 1.13103(9) 0.08749(8) 0.0288(5) Uani 1 1 d .
S7B2 S 0.32675(14) 1.24986(10) 0.22999(8) 0.0337(5) Uani 1 1 d .
S7C1 S 0.51705(11) 1.23954(8) 0.38974(7) 0.0244(4) Uani 1 1 d .
S7C2 S -0.41820(12) 1.14913(9) 0.25159(7) 0.0281(5) Uani 1 1 d .
S7B3 S 0.26963(11) 1.15154(9) 0.08359(7) 0.0263(4) Uani 1 1 d .
S7D1 S 0.76779(12) 1.13444(9) 0.41901(7) 0.0288(5) Uani 1 1 d .
S7D2 S -0.23566(12) 1.18032(9) 0.24225(7) 0.0280(5) Uani 1 1 d .
S7C3 S 0.46118(12) 1.16552(10) 0.08299(8) 0.0316(5) Uani 1 1 d .
S7E1 S 0.05912(11) 1.15684(9) 0.32058(7) 0.0242(4) Uani 1 1 d .
S7F1 S 0.92669(12) 0.48718(10) 0.29050(10) 0.0366(6) Uani 1 1 d .
S7E2 S -0.04242(14) 1.21629(10) 0.22802(8) 0.0332(5) Uani 1 1 d .
S7E3 S 0.82564(11) 1.23569(9) 0.05734(7) 0.0252(4) Uani 1 1 d .
S7F2 S 0.94046(11) 0.57304(10) 0.36370(8) 0.0320(5) Uani 1 1 d .
S7F3 S 0.27245(11) 0.57057(10) 0.02923(7) 0.0303(5) Uani 1 1 d .
S8A1 S 0.24150(12) 1.17209(9) 0.32019(7) 0.0274(5) Uani 1 1 d .
S8A2 S 0.11276(13) 1.21323(10) 0.13649(8) 0.0320(5) Uani 1 1 d .
S8B1 S 0.44462(11) 1.21186(8) 0.30366(7) 0.0240(4) Uani 1 1 d .
S8B2 S 0.31648(14) 1.23668(10) 0.13184(8) 0.0351(6) Uani 1 1 d .
S8C1 S 0.61716(11) 1.24360(9) 0.29577(7) 0.0261(5) Uani 1 1 d .
S8A3 S 0.17718(13) 1.13711(9) -0.00583(7) 0.0287(5) Uani 1 1 d .
S8D1 S 0.86598(11) 1.14039(9) 0.32436(7) 0.0247(4) Uani 1 1 d .
S8C2 S -0.43989(16) 1.12089(11) 0.16190(9) 0.0421(7) Uani 1 1 d .
S8B3 S 0.36723(13) 1.15211(9) -0.01138(7) 0.0291(5) Uani 1 1 d .
S8D2 S -0.25858(13) 1.15539(10) 0.15104(7) 0.0301(5) Uani 1 1 d .
S8C3 S 0.55574(15) 1.16873(10) -0.01324(8) 0.0355(6) Uani 1 1 d .
S8E1 S -0.03873(11) 1.15310(9) 0.41553(7) 0.0256(4) Uani 1 1 d .
S8E2 S -0.07122(13) 1.19392(10) 0.13730(8) 0.0311(5) Uani 1 1 d .
S8D3 S 0.75176(12) 1.20652(9) -0.03127(7) 0.0273(5) Uani 1 1 d .
S8F1 S 0.99357(13) 0.36189(10) 0.37285(9) 0.0359(6) Uani 1 1 d .
S8E3 S 0.92637(12) 1.23849(9) -0.03631(7) 0.0291(5) Uani 1 1 d .
S8F2 S 1.01430(12) 0.44527(10) 0.44368(8) 0.0309(5) Uani 1 1 d .
S8F3 S 0.34781(11) 0.44128(10) 0.10665(8) 0.0313(5) Uani 1 1 d .

loop_
_atom_site_aniso_label
_atom_site_aniso_U_11
_atom_site_aniso_U_22
_atom_site_aniso_U_33
_atom_site_aniso_U_23
_atom_site_aniso_U_13
_atom_site_aniso_U_12
C0A1 0.026(5) 0.022(4) 0.034(5) 0.007(4) -0.012(4) 0.001(4)
C0A2 0.036(5) 0.028(5) 0.021(4) -0.006(4) -0.004(4) -0.004(4)
C0B1 0.052(7) 0.044(7) 0.030(5) -0.009(5) 0.008(5) 0.016(5)
C0B2 0.049(6) 0.019(4) 0.036(5) -0.014(4) 0.005(5) -0.002(4)
C0C1 0.038(5) 0.019(4) 0.026(5) -0.001(4) 0.007(4) -0.002(4)
C0A3 0.049(6) 0.016(4) 0.036(6) 0.001(4) -0.001(5) -0.003(4)
C0D1 0.027(4) 0.014(4) 0.026(4) -0.002(3) 0.002(4) 0.003(3)
C0C2 0.043(6) 0.015(4) 0.025(5) 0.000(4) -0.003(4) 0.004(4)
C0B3 0.038(5) 0.018(4) 0.021(4) 0.000(3) -0.019(4) 0.000(4)
C0D2 0.039(5) 0.016(4) 0.014(4) 0.000(3) -0.006(4) 0.008(4)
C0C3 0.048(6) 0.028(5) 0.030(5) 0.002(4) -0.014(5) -0.010(4)
C0E1 0.033(5) 0.018(4) 0.034(5) -0.003(4) 0.002(4) -0.004(4)
C0E2 0.044(6) 0.024(4) 0.025(5) -0.005(4) -0.004(4) -0.014(4)
C0D3 0.067(9) 0.031(6) 0.045(7) -0.008(5) 0.007(6) 0.022(6)
C0F1 0.042(6) 0.037(6) 0.063(8) -0.009(6) 0.002(6) -0.020(5)
C0F2 0.032(5) 0.039(6) 0.042(6) -0.009(5) 0.000(4) -0.019(4)
C0E3 0.066(8) 0.014(4) 0.022(5) 0.004(4) 0.006(5) 0.011(4)
C0F3 0.025(5) 0.034(5) 0.038(5) -0.010(4) 0.010(4) -0.010(4)
C1 0.106(16) 0.118(18) 0.101(16) -0.057(14) -0.024(13) -0.031(13)
C1A1 0.055(7) 0.032(5) 0.021(5) -0.014(4) -0.016(4) 0.006(5)
C1A2 0.032(5) 0.020(4) 0.015(4) -0.002(3) -0.005(3) -0.005(3)
C1B1 0.038(5) 0.019(4) 0.029(5) 0.002(4) -0.014(4) 0.005(4)
C1A3 0.045(6) 0.011(4) 0.036(5) -0.011(4) 0.003(4) 0.003(4)
C1B2 0.035(5) 0.020(4) 0.029(5) -0.012(4) -0.003(4) -0.003(4)
C1C1 0.049(6) 0.019(4) 0.029(5) -0.007(4) -0.011(4) 0.018(4)
C1D1 0.085(9) 0.026(5) 0.052(7) -0.020(5) 0.035(7) -0.021(6)
C1C2 0.056(7) 0.025(5) 0.022(5) 0.011(4) -0.006(4) -0.023(5)
C1B3 0.030(5) 0.027(5) 0.030(5) -0.011(4) -0.005(4) -0.002(4)
C1E1 0.033(5) 0.022(4) 0.035(5) 0.002(4) -0.021(4) -0.003(4)
C1D2 0.035(5) 0.018(4) 0.029(5) -0.002(4) -0.008(4) 0.010(4)
C1C3 0.033(5) 0.032(5) 0.026(5) -0.013(4) 0.006(4) -0.006(4)
C1E2 0.027(5) 0.031(5) 0.029(5) -0.007(4) -0.006(4) -0.008(4)
C1D3 0.037(5) 0.017(4) 0.030(5) -0.004(4) -0.002(4) 0.006(4)
C1F1 0.024(5) 0.041(6) 0.028(5) -0.007(4) 0.008(4) -0.010(4)
C1F2 0.035(5) 0.039(6) 0.043(6) -0.011(5) 0.013(5) -0.022(5)
C1E3 0.038(5) 0.028(5) 0.028(5) -0.012(4) 0.001(4) 0.001(4)
C1F3 0.033(5) 0.034(6) 0.049(7) -0.005(5) 0.010(5) -0.018(4)
C2 0.077(12) 0.101(14) 0.134(18) -0.089(14) -0.043(12) 0.018(10)
C2A1 0.056(7) 0.015(4) 0.036(6) -0.004(4) -0.016(5) -0.002(4)
C2A2 0.020(4) 0.026(4) 0.027(5) -0.013(4) 0.001(3) 0.005(3)
C2B1 0.024(4) 0.025(4) 0.037(5) -0.013(4) 0.001(4) 0.001(4)
C2B2 0.029(5) 0.023(4) 0.052(6) -0.013(4) -0.002(4) -0.004(4)
C2C1 0.040(5) 0.008(4) 0.030(5) -0.002(3) -0.009(4) 0.005(3)
C2A3 0.036(5) 0.033(5) 0.051(6) -0.025(5) 0.012(5) -0.012(4)
C2D1 0.45(4) 0.042(9) 0.24(3) -0.089(13) 0.31(3) -0.120(17)
C2C2 0.042(6) 0.018(4) 0.053(7) -0.020(5) -0.002(5) 0.002(4)
C2B3 0.039(5) 0.015(4) 0.025(4) -0.001(3) -0.008(4) 0.000(4)
C2D2 0.026(4) 0.018(4) 0.034(5) -0.010(4) -0.009(4) 0.007(3)
C2C3 0.034(5) 0.040(5) 0.021(4) -0.002(4) -0.010(4) -0.011(4)
C2E1 0.041(5) 0.019(4) 0.040(6) -0.017(4) -0.024(5) 0.009(4)
C2E2 0.029(5) 0.019(4) 0.042(6) -0.006(4) -0.003(4) -0.004(4)
C2D3 0.039(6) 0.024(5) 0.041(6) -0.011(4) -0.002(5) -0.002(4)
C2F1 0.026(5) 0.037(5) 0.032(5) -0.010(4) -0.007(4) -0.001(4)
C2F2 0.021(5) 0.055(7) 0.057(7) -0.023(6) 0.019(5) -0.015(5)
C2E3 0.039(5) 0.017(4) 0.034(5) -0.010(4) 0.003(4) -0.002(4)
C2F3 0.020(4) 0.026(5) 0.053(7) -0.002(5) 0.000(4) -0.008(4)
C3 0.31(4) 0.26(4) 0.23(4) -0.22(3) -0.22(4) 0.20(4)
C3A1 0.031(5) 0.019(4) 0.022(4) -0.010(3) -0.002(4) -0.003(3)
C3A2 0.028(4) 0.014(4) 0.020(4) -0.004(3) -0.008(3) -0.002(3)
C3B1 0.030(4) 0.018(4) 0.014(4) 0.002(3) -0.001(3) -0.003(3)
C3B2 0.033(5) 0.016(4) 0.027(4) -0.008(3) -0.012(4) 0.003(3)
C3C1 0.029(4) 0.010(3) 0.014(4) 0.008(3) -0.005(3) 0.000(3)
C3A3 0.025(4) 0.020(4) 0.028(4) -0.011(4) -0.005(4) -0.003(3)
C3B3 0.032(5) 0.020(4) 0.026(4) -0.006(3) -0.001(4) -0.012(4)
C3C2 0.024(4) 0.019(4) 0.017(4) -0.004(3) -0.003(3) 0.001(3)
C3D2 0.016(4) 0.031(4) 0.017(4) -0.009(3) 0.001(3) -0.005(3)
C3C3 0.032(5) 0.020(4) 0.025(4) -0.005(4) 0.002(4) -0.006(4)
C3E1 0.023(4) 0.017(4) 0.017(4) -0.010(3) -0.003(3) 0.002(3)
C3F1 0.027(4) 0.007(3) 0.023(4) 0.000(3) 0.004(3) 0.001(3)
C3E2 0.021(4) 0.026(5) 0.027(5) -0.005(4) -0.002(4) 0.006(3)
C3D3 0.029(5) 0.019(4) 0.024(4) -0.005(3) -0.004(4) -0.002(3)
C3F2 0.035(5) 0.017(4) 0.025(4) -0.004(3) 0.008(4) -0.009(4)
C3E3 0.029(5) 0.019(4) 0.027(5) -0.007(4) -0.002(4) -0.002(3)
C3F3 0.022(4) 0.019(4) 0.032(5) -0.007(4) 0.011(4) -0.007(3)
C3B7 0.018(4) 0.013(3) 0.016(4) -0.003(3) -0.013(3) 0.005(3)
C4A1 0.035(5) 0.025(4) 0.016(4) -0.005(3) -0.010(4) 0.002(4)
C4A2 0.027(4) 0.030(5) 0.018(4) -0.007(4) -0.002(3) -0.010(4)
C4B1 0.023(4) 0.016(4) 0.015(4) 0.003(3) -0.005(3) 0.008(3)
C4A3 0.029(5) 0.017(4) 0.021(4) 0.001(3) -0.001(3) -0.006(3)
C4C1 0.025(4) 0.026(4) 0.021(4) -0.009(4) 0.000(3) -0.002(3)
C4B2 0.025(4) 0.027(4) 0.021(4) -0.010(3) 0.000(3) -0.012(3)
C4C2 0.021(4) 0.017(4) 0.021(4) -0.006(3) -0.007(3) 0.000(3)
C4B3 0.029(4) 0.023(4) 0.018(4) -0.007(3) -0.008(3) 0.003(3)
C4C3 0.030(5) 0.018(4) 0.018(4) -0.002(3) -0.007(3) 0.004(3)
C4E1 0.038(5) 0.018(4) 0.023(4) -0.007(3) -0.007(4) 0.003(4)
C4D2 0.024(4) 0.024(4) 0.018(4) -0.008(3) 0.004(3) 0.002(3)
C4D3 0.021(4) 0.019(4) 0.020(4) -0.002(3) 0.000(3) 0.003(3)
C4F1 0.025(4) 0.015(4) 0.023(4) 0.000(3) 0.007(3) -0.003(3)
C4E2 0.037(5) 0.022(4) 0.020(4) -0.006(4) 0.002(4) -0.003(4)
C4E3 0.022(4) 0.016(4) 0.015(4) -0.006(3) 0.005(3) 0.003(3)
C4F2 0.021(4) 0.020(4) 0.022(4) -0.007(3) -0.001(3) 0.004(3)
C4B7 0.027(4) 0.027(4) 0.025(4) -0.012(4) -0.003(4) -0.006(4)
C4F3 0.019(4) 0.015(4) 0.034(5) -0.009(4) 0.007(3) -0.003(3)
C5A1 0.027(4) 0.013(4) 0.029(5) -0.004(3) -0.005(4) 0.002(3)
C5A2 0.032(5) 0.025(4) 0.018(4) -0.006(3) -0.006(4) -0.003(4)
C5B1 0.025(4) 0.017(4) 0.021(4) -0.009(3) 0.008(3) -0.006(3)
C5A3 0.032(5) 0.022(4) 0.025(4) -0.013(4) 0.002(4) -0.009(4)
C5B2 0.042(5) 0.020(4) 0.019(4) -0.003(3) -0.008(4) 0.000(4)
C5C1 0.026(4) 0.016(4) 0.020(4) -0.002(3) 0.003(3) -0.002(3)
C5B3 0.033(5) 0.028(5) 0.019(4) -0.011(4) -0.003(4) -0.007(4)
C5C2 0.038(5) 0.012(4) 0.021(4) -0.006(3) 0.006(4) -0.001(3)
C5D1 0.027(4) 0.018(4) 0.018(4) -0.006(3) -0.005(3) -0.006(3)
C5E1 0.021(4) 0.022(4) 0.018(4) -0.011(3) 0.002(3) -0.004(3)
C5C3 0.040(5) 0.021(4) 0.026(5) -0.008(4) -0.001(4) -0.009(4)
C5D2 0.024(4) 0.026(4) 0.028(5) -0.010(4) 0.011(4) -0.012(4)
C5D3 0.034(5) 0.012(4) 0.028(5) -0.010(3) 0.014(4) -0.002(3)
C5E2 0.025(4) 0.029(4) 0.021(4) -0.004(4) -0.002(3) -0.012(4)
C5F1 0.023(4) 0.011(3) 0.021(4) -0.005(3) 0.006(3) -0.002(3)
C5F2 0.017(4) 0.018(4) 0.017(4) -0.012(3) 0.005(3) 0.001(3)
C5E3 0.024(4) 0.016(4) 0.020(4) -0.005(3) 0.002(3) 0.002(3)
C5F3 0.016(4) 0.016(4) 0.015(4) -0.003(3) 0.005(3) 0.000(3)
C6A1 0.032(5) 0.018(4) 0.022(4) -0.003(3) -0.007(4) -0.002(3)
C6A2 0.022(4) 0.026(4) 0.026(4) -0.012(4) -0.002(3) -0.003(3)
C6B1 0.022(4) 0.021(4) 0.016(4) -0.005(3) 0.001(3) -0.001(3)
C6A3 0.031(5) 0.024(4) 0.029(5) -0.002(4) -0.009(4) -0.007(4)
C6B2 0.032(5) 0.026(5) 0.033(5) -0.016(4) -0.007(4) -0.004(4)
C6C1 0.029(5) 0.020(4) 0.019(4) -0.003(3) -0.003(3) 0.004(3)
C6B3 0.028(4) 0.023(4) 0.018(4) -0.002(3) -0.001(3) -0.004(3)
C6C2 0.039(5) 0.017(4) 0.023(4) -0.004(3) -0.007(4) -0.002(4)
C6D1 0.023(4) 0.014(4) 0.021(4) -0.002(3) -0.001(3) -0.006(3)
C6E1 0.019(4) 0.022(4) 0.020(4) -0.005(3) 0.001(3) -0.002(3)
C6D2 0.031(5) 0.021(4) 0.026(4) -0.009(4) 0.001(4) -0.010(4)
C6C3 0.044(6) 0.023(4) 0.024(4) -0.006(4) 0.001(4) -0.014(4)
C6D3 0.035(5) 0.018(4) 0.017(4) -0.002(3) -0.004(3) -0.009(3)
C6E2 0.038(5) 0.025(4) 0.024(4) -0.012(4) 0.001(4) -0.011(4)
C6F1 0.024(4) 0.003(3) 0.017(4) 0.001(3) 0.005(3) -0.004(3)
C6F2 0.032(4) 0.012(4) 0.015(4) -0.001(3) -0.002(3) 0.000(3)
C6E3 0.017(4) 0.010(3) 0.018(4) 0.004(3) -0.007(3) 0.001(3)
C6F3 0.019(4) 0.008(3) 0.014(4) 0.003(3) 0.002(3) 0.006(3)
C7A1 0.026(4) 0.018(4) 0.020(4) 0.000(3) -0.005(3) 0.005(3)
C7A2 0.026(4) 0.016(4) 0.028(4) -0.012(3) -0.007(4) 0.009(3)
C7B1 0.029(4) 0.010(3) 0.016(4) -0.001(3) 0.001(3) 0.001(3)
C7A3 0.035(5) 0.020(4) 0.030(5) -0.011(4) -0.005(4) -0.003(4)
C7B2 0.026(4) 0.016(4) 0.021(4) -0.006(3) 0.000(3) 0.002(3)
C7C1 0.023(4) 0.021(4) 0.019(4) -0.005(3) -0.001(3) -0.002(3)
C7D1 0.039(5) 0.015(4) 0.016(4) -0.003(3) -0.003(4) -0.001(3)
C7C2 0.027(4) 0.022(4) 0.025(4) -0.007(4) -0.006(4) -0.004(3)
C7B3 0.026(4) 0.023(4) 0.026(4) -0.008(4) 0.001(4) -0.003(3)
C7E1 0.021(4) 0.028(4) 0.026(4) -0.015(4) 0.001(3) 0.004(3)
C7D2 0.034(5) 0.014(4) 0.014(4) 0.000(3) -0.007(3) -0.004(3)
C7C3 0.028(5) 0.036(5) 0.025(5) -0.009(4) -0.012(4) -0.002(4)
C7E2 0.025(4) 0.023(4) 0.019(4) -0.002(3) -0.002(3) -0.003(3)
C7D3 0.029(5) 0.018(4) 0.021(4) -0.001(3) -0.005(4) 0.002(3)
C7F1 0.026(4) 0.017(4) 0.032(5) -0.010(4) 0.001(4) -0.005(3)
C7E3 0.021(4) 0.017(4) 0.023(4) 0.000(3) -0.001(3) 0.002(3)
C7F2 0.026(4) 0.026(4) 0.013(4) -0.005(3) 0.003(3) -0.004(3)
C7F3 0.018(4) 0.019(4) 0.017(4) -0.001(3) 0.001(3) -0.003(3)
C8A1 0.033(5) 0.022(4) 0.020(4) -0.008(3) 0.001(4) -0.002(4)
C8B1 0.022(4) 0.012(3) 0.022(4) -0.003(3) 0.000(3) -0.008(3)
C8A2 0.029(4) 0.025(4) 0.017(4) -0.004(3) -0.006(3) -0.005(3)
C8C1 0.024(4) 0.013(4) 0.022(4) -0.002(3) -0.006(3) 0.003(3)
C8A3 0.017(4) 0.019(4) 0.022(4) -0.007(3) -0.003(3) 0.000(3)
C8B2 0.022(4) 0.021(4) 0.024(4) -0.001(3) -0.004(3) -0.002(3)
C8C2 0.031(4) 0.016(4) 0.019(4) -0.007(3) -0.002(3) -0.002(3)
C8B3 0.026(4) 0.013(4) 0.020(4) -0.004(3) -0.008(3) -0.001(3)
C8D1 0.023(4) 0.025(4) 0.021(4) -0.009(3) -0.004(3) 0.000(3)
C8C3 0.029(4) 0.019(4) 0.016(4) -0.003(3) -0.011(3) 0.001(3)
C8D2 0.031(5) 0.016(4) 0.031(5) -0.010(4) 0.000(4) 0.000(3)
C8E1 0.024(4) 0.016(4) 0.015(4) -0.007(3) 0.001(3) -0.003(3)
C8D3 0.024(4) 0.011(3) 0.017(4) -0.004(3) 0.005(3) 0.000(3)
C8E2 0.021(4) 0.024(4) 0.021(4) -0.009(3) 0.006(3) -0.008(3)
C8F1 0.029(4) 0.014(4) 0.024(4) -0.002(3) 0.009(3) -0.008(3)
C8F2 0.028(4) 0.010(3) 0.019(4) -0.001(3) 0.000(3) 0.002(3)
C8E3 0.018(4) 0.015(4) 0.020(4) -0.013(3) -0.003(3) 0.003(3)
C8F3 0.016(4) 0.012(4) 0.026(4) -0.002(3) 0.008(3) -0.001(3)
C9A1 0.032(5) 0.012(4) 0.031(5) 0.000(3) 0.011(4) -0.010(3)
C9A2 0.038(5) 0.020(4) 0.029(5) 0.000(4) -0.014(4) -0.003(4)
C9B1 0.044(6) 0.032(5) 0.029(5) -0.001(4) -0.001(4) 0.005(5)
C9A3 0.038(5) 0.015(4) 0.030(5) -0.008(4) 0.005(4) -0.005(4)
C9B2 0.039(6) 0.024(5) 0.062(7) -0.013(5) -0.011(5) -0.006(4)
C9C1 0.031(5) 0.025(4) 0.034(5) -0.008(4) -0.001(4) -0.006(4)
C9B3 0.023(4) 0.014(4) 0.032(5) -0.008(3) -0.008(4) 0.001(3)
C9C2 0.030(5) 0.020(4) 0.037(5) -0.009(4) -0.007(4) 0.009(4)
C9D1 0.030(5) 0.020(4) 0.040(5) -0.009(4) -0.006(4) -0.007(4)
C9E1 0.027(4) 0.016(4) 0.030(5) -0.002(4) -0.005(4) 0.001(3)
C9D2 0.027(5) 0.022(4) 0.034(5) 0.000(4) -0.009(4) 0.001(4)
C9C3 0.034(5) 0.015(4) 0.059(7) -0.010(4) -0.005(5) -0.002(4)
C9D3 0.058(7) 0.042(6) 0.025(5) 0.002(5) 0.016(5) 0.023(6)
C9E2 0.045(6) 0.025(5) 0.037(5) -0.011(4) -0.011(5) 0.005(4)
C9F1 0.025(5) 0.046(6) 0.063(8) -0.022(6) 0.006(5) -0.018(4)
C9F2 0.038(6) 0.049(6) 0.038(6) -0.019(5) 0.007(5) -0.018(5)
C9E3 0.050(6) 0.022(5) 0.050(6) -0.021(5) 0.006(5) -0.009(4)
C9F3 0.019(4) 0.044(6) 0.034(5) -0.010(5) -0.004(4) -0.002(4)
C11A 0.016(4) 0.013(4) 0.029(4) -0.002(3) -0.004(3) 0.004(3)
C11B 0.026(4) 0.022(4) 0.021(4) -0.007(3) -0.006(3) -0.003(3)
C11C 0.026(4) 0.014(4) 0.015(4) -0.005(3) 0.005(3) 0.000(3)
C12A 0.027(4) 0.010(4) 0.016(4) 0.008(3) 0.007(3) 0.002(3)
C12C 0.023(4) 0.020(4) 0.019(4) -0.001(3) 0.001(3) 0.006(3)
C13A 0.019(4) 0.021(4) 0.017(4) -0.006(3) -0.009(3) 0.003(3)
C13B 0.029(4) 0.021(4) 0.026(4) -0.009(4) -0.007(4) -0.011(3)
C13C 0.009(3) 0.015(4) 0.032(5) -0.009(3) -0.001(3) 0.003(3)
C14C 0.017(4) 0.018(4) 0.027(4) -0.005(3) 0.003(3) -0.004(3)
C15C 0.014(4) 0.021(4) 0.033(5) -0.010(4) -0.001(3) -0.003(3)
C16C 0.013(4) 0.015(4) 0.031(5) -0.002(3) -0.003(3) -0.004(3)
C17C 0.025(4) 0.020(4) 0.032(5) -0.009(4) 0.002(4) -0.011(3)
C18C 0.021(4) 0.028(4) 0.024(4) -0.010(4) -0.005(3) -0.006(3)
C21A 0.014(4) 0.019(4) 0.030(5) -0.006(4) -0.009(3) 0.008(3)
C21B 0.024(4) 0.017(4) 0.031(5) -0.011(4) -0.008(4) 0.001(3)
C21C 0.018(4) 0.027(4) 0.017(4) -0.009(3) 0.001(3) -0.003(3)
C22A 0.017(4) 0.012(3) 0.015(4) 0.001(3) -0.001(3) 0.010(3)
C22C 0.015(4) 0.018(4) 0.010(3) 0.004(3) -0.002(3) 0.006(3)
C23A 0.018(4) 0.020(4) 0.021(4) -0.005(3) 0.000(3) 0.006(3)
C23B 0.017(4) 0.028(4) 0.019(4) -0.009(3) -0.004(3) -0.001(3)
C23C 0.017(4) 0.008(3) 0.027(4) -0.002(3) -0.004(3) 0.006(3)
C24C 0.035(5) 0.021(4) 0.018(4) -0.001(3) 0.000(4) 0.004(4)
C25C 0.023(4) 0.005(3) 0.026(4) 0.005(3) -0.003(3) 0.001(3)
C26C 0.017(4) 0.012(3) 0.023(4) -0.005(3) -0.003(3) 0.003(3)
C31A 0.032(5) 0.021(4) 0.031(5) -0.008(4) -0.011(4) 0.009(4)
C31B 0.029(5) 0.027(5) 0.029(5) -0.007(4) -0.010(4) -0.001(4)
C31C 0.029(5) 0.022(4) 0.034(5) -0.007(4) 0.016(4) -0.005(4)
C32A 0.018(4) 0.019(4) 0.024(4) 0.002(3) -0.002(3) 0.006(3)
C32B 0.021(4) 0.007(3) 0.028(4) -0.001(3) -0.007(3) 0.003(3)
C33A 0.024(4) 0.015(4) 0.024(4) -0.003(3) -0.003(3) -0.002(3)
C33B 0.025(4) 0.023(4) 0.034(5) -0.011(4) -0.006(4) 0.002(4)
C41A 0.039(6) 0.034(5) 0.032(5) -0.011(4) -0.020(4) 0.002(4)
C41B 0.028(5) 0.030(5) 0.032(5) -0.011(4) -0.011(4) -0.005(4)
C41C 0.030(5) 0.022(4) 0.030(5) -0.012(4) 0.008(4) 0.000(4)
C42A 0.029(4) 0.005(3) 0.025(4) -0.001(3) -0.001(4) 0.009(3)
C42B 0.024(4) 0.015(4) 0.019(4) -0.006(3) 0.004(3) 0.000(3)
C43A 0.023(4) 0.020(4) 0.027(4) -0.007(4) 0.009(4) -0.003(3)
C43B 0.026(4) 0.025(4) 0.022(4) -0.013(4) 0.004(3) -0.001(3)
C51A 0.026(5) 0.020(4) 0.047(6) -0.011(4) -0.013(4) 0.000(4)
C51B 0.027(4) 0.023(4) 0.025(4) -0.004(4) -0.005(4) -0.011(4)
C51C 0.026(4) 0.024(4) 0.028(5) -0.007(4) 0.004(4) -0.005(4)
C52A 0.032(5) 0.014(4) 0.017(4) 0.001(3) 0.003(3) 0.002(3)
C52B 0.024(4) 0.007(3) 0.019(4) -0.002(3) -0.003(3) 0.001(3)
C53A 0.021(4) 0.016(4) 0.028(4) -0.004(3) 0.007(3) 0.001(3)
C53B 0.027(5) 0.025(4) 0.029(5) -0.010(4) -0.001(4) 0.002(4)
C61A 0.020(4) 0.016(4) 0.039(5) 0.002(4) -0.010(4) -0.001(3)
C61B 0.027(5) 0.025(4) 0.027(5) -0.009(4) -0.005(4) 0.001(4)
C61C 0.010(3) 0.024(4) 0.028(4) -0.013(4) 0.000(3) 0.005(3)
C62A 0.029(5) 0.011(4) 0.026(4) 0.007(3) 0.002(4) 0.004(3)
C62B 0.023(4) 0.015(4) 0.019(4) -0.001(3) -0.001(3) -0.004(3)
C63A 0.022(4) 0.023(4) 0.023(4) -0.008(4) 0.004(3) -0.003(3)
C63B 0.025(4) 0.013(4) 0.016(4) -0.006(3) -0.001(3) 0.004(3)
Cl1A 0.0376(13) 0.0337(12) 0.0338(12) -0.0172(10) -0.0045(10) 0.0050(10)
Cl1B 0.0305(12) 0.0459(14) 0.0335(12) -0.0224(11) 0.0016(10) -0.0005(10)
Cl2B 0.0227(10) 0.0316(11) 0.0365(12) -0.0136(10) -0.0092(9) 0.0058(9)
Cl4A 0.0331(12) 0.0264(11) 0.0302(11) -0.0056(9) 0.0112(9) -0.0090(9)
Cl4C 0.0244(10) 0.0285(11) 0.0312(11) -0.0074(9) 0.0068(9) -0.0096(8)
Cl5C 0.0141(9) 0.0317(11) 0.0348(12) -0.0112(9) -0.0025(8) 0.0042(8)
Cl11 0.58(3) 0.152(11) 0.37(2) 0.034(13) -0.17(2) -0.190(16)
Cl12 0.189(7) 0.107(4) 0.107(4) -0.060(4) 0.054(4) -0.089(5)
Cl13 0.233(9) 0.136(6) 0.124(6) -0.057(5) 0.035(6) -0.114(6)
Cl21 0.229(9) 0.128(6) 0.130(6) -0.062(5) 0.046(6) -0.105(6)
Cl22 0.344(17) 0.138(8) 0.282(16) 0.012(9) -0.115(13) -0.146(10)
Cl23 0.36(2) 0.155(11) 0.41(2) -0.014(13) -0.180(19) -0.113(12)
O1W 0.083(11) 0.134(16) 0.18(2) 0.043(14) -0.053(12) 0.012(10)
O2W 0.052(8) 0.22(2) 0.133(15) 0.019(15) -0.047(9) 0.033(11)
O3W 0.13(2) 0.67(7) 0.26(4) -0.14(4) -0.17(2) 0.11(3)
O4W 0.31(4) 0.40(6) 0.44(6) 0.25(4) -0.28(4) -0.17(4)
O5W 0.076(14) 0.85(9) 0.29(4) 0.24(5) -0.08(2) 0.05(3)
O6W 0.136(18) 0.33(4) 0.127(18) 0.02(2) -0.017(14) 0.12(2)
O11A 0.024(3) 0.030(4) 0.029(3) -0.005(3) -0.008(3) 0.012(3)
O11B 0.026(3) 0.030(3) 0.017(3) -0.007(3) -0.008(2) 0.004(3)
O11C 0.019(3) 0.020(3) 0.021(3) 0.004(2) -0.003(2) -0.004(2)
O12A 0.033(3) 0.025(3) 0.013(3) -0.005(2) 0.010(2) -0.011(3)
O12C 0.017(3) 0.027(3) 0.019(3) -0.003(2) 0.003(2) -0.004(2)
O13A 0.023(3) 0.017(3) 0.026(3) 0.001(2) -0.009(3) 0.000(2)
O13B 0.023(3) 0.024(3) 0.026(3) -0.003(3) -0.009(3) -0.004(2)
O13C 0.019(3) 0.028(3) 0.018(3) -0.007(3) -0.004(2) 0.004(2)
O14C 0.018(3) 0.026(3) 0.020(3) -0.006(3) -0.002(2) -0.001(2)
O16C 0.025(3) 0.031(3) 0.023(3) 0.001(3) -0.013(3) -0.002(3)
O17C 0.031(4) 0.049(4) 0.021(3) -0.006(3) -0.005(3) -0.006(3)
O21A 0.022(3) 0.022(3) 0.028(3) -0.006(3) -0.010(3) 0.007(2)
O21B 0.026(3) 0.029(3) 0.018(3) -0.007(3) -0.007(2) 0.004(3)
O21C 0.022(3) 0.024(3) 0.029(3) -0.007(3) -0.003(3) -0.007(2)
O22A 0.024(3) 0.027(3) 0.016(3) -0.004(2) -0.002(2) -0.001(2)
O22C 0.020(3) 0.031(3) 0.016(3) -0.002(3) -0.003(2) -0.006(3)
O23A 0.029(3) 0.019(3) 0.027(3) 0.001(3) -0.007(3) -0.007(3)
O23B 0.026(3) 0.015(3) 0.020(3) -0.002(2) -0.006(2) -0.001(2)
O24C 0.066(5) 0.030(4) 0.031(4) -0.019(3) 0.013(4) -0.017(3)
O25C 0.047(4) 0.032(4) 0.038(4) -0.012(3) -0.001(3) -0.016(3)
O41A 0.061(5) 0.049(5) 0.022(4) -0.007(3) -0.014(4) -0.002(4)
O41B 0.046(4) 0.045(4) 0.021(3) -0.005(3) -0.008(3) -0.009(3)
O41C 0.044(4) 0.024(4) 0.057(5) 0.004(4) 0.008(4) -0.008(3)
O42A 0.055(5) 0.026(4) 0.038(4) -0.020(3) 0.001(3) -0.004(3)
O42B 0.034(4) 0.020(3) 0.034(4) -0.012(3) -0.005(3) 0.002(3)
O43A 0.034(4) 0.018(3) 0.046(4) 0.003(3) 0.001(3) -0.002(3)
O51A 0.038(4) 0.031(4) 0.048(5) -0.007(3) -0.027(4) -0.001(3)
O51B 0.032(4) 0.033(4) 0.033(4) 0.004(3) -0.026(3) -0.003(3)
O51C 0.031(4) 0.028(4) 0.043(4) 0.005(3) -0.004(3) 0.003(3)
O52A 0.042(4) 0.022(3) 0.039(4) -0.011(3) 0.001(3) -0.002(3)
O52B 0.032(3) 0.019(3) 0.037(4) -0.008(3) -0.002(3) -0.007(3)
O53A 0.028(4) 0.018(3) 0.049(5) 0.004(3) -0.003(3) 0.008(3)
O61B 0.030(4) 0.025(3) 0.044(4) 0.004(3) -0.006(3) -0.001(3)
O71B 0.028(3) 0.018(3) 0.043(4) 0.009(3) -0.016(3) 0.003(3)
S1E2 0.0295(12) 0.0303(12) 0.0264(11) -0.0083(9) -0.0072(9) -0.0026(9)
S6F2 0.0192(9) 0.0126(8) 0.0173(9) -0.0001(7) -0.0023(7) 0.0013(7)
S7D3 0.0272(11) 0.0193(10) 0.0196(10) -0.0063(8) -0.0022(8) 0.0027(8)
O12B 0.026(3) 0.022(3) 0.012(3) 0.000(2) 0.005(2) -0.009(2)
O22B 0.026(3) 0.018(3) 0.015(3) 0.004(2) -0.003(2) -0.005(2)
C12B 0.024(4) 0.006(3) 0.015(4) 0.002(3) 0.001(3) 0.003(3)
C22B 0.031(4) 0.001(3) 0.022(4) 0.003(3) -0.003(3) 0.002(3)
Cl1C 0.0315(12) 0.0326(12) 0.0472(14) -0.0089(11) 0.0055(11) -0.0150(10)
Cl2A 0.0223(11) 0.0286(11) 0.0499(15) -0.0068(11) -0.0075(10) 0.0056(9)
Cl2C 0.0179(9) 0.0269(10) 0.0290(10) -0.0119(9) -0.0025(8) 0.0048(8)
Cl3A 0.0287(11) 0.0190(9) 0.0206(10) -0.0003(8) 0.0065(8) 0.0084(8)
Cl3B 0.0212(9) 0.0195(9) 0.0210(9) -0.0017(8) 0.0026(8) 0.0037(7)
Cl3C 0.0241(10) 0.0192(9) 0.0215(10) -0.0015(8) 0.0057(8) 0.0058(8)
Cl4B 0.0247(10) 0.0234(10) 0.0249(10) -0.0035(8) 0.0041(8) -0.0069(8)
Cl5A 0.0274(11) 0.0346(12) 0.0447(14) -0.0091(11) -0.0011(10) -0.0136(10)
Cl5B 0.0284(11) 0.0306(11) 0.0427(13) -0.0101(10) -0.0035(10) -0.0102(9)
Cl6A 0.0203(9) 0.0223(10) 0.0257(10) -0.0081(8) -0.0024(8) 0.0009(8)
Cl6B 0.0216(9) 0.0245(10) 0.0257(10) -0.0098(8) -0.0063(8) 0.0030(8)
Cl6C 0.0199(10) 0.0332(11) 0.0299(11) -0.0152(9) 0.0001(8) 0.0009(8)
Fe1A 0.0297(7) 0.0246(7) 0.0253(7) -0.0019(5) -0.0058(5) -0.0014(5)
Fe1B 0.0282(7) 0.0233(6) 0.0242(6) -0.0027(5) -0.0086(5) -0.0022(5)
Fe1C 0.0225(6) 0.0261(6) 0.0237(6) -0.0024(5) -0.0038(5) -0.0015(5)
S1A1 0.0397(13) 0.0177(10) 0.0234(11) -0.0025(9) -0.0040(9) -0.0005(9)
S1A2 0.0314(12) 0.0259(11) 0.0250(11) -0.0077(9) -0.0094(9) -0.0011(9)
S1B1 0.0365(12) 0.0172(10) 0.0207(10) -0.0002(8) 0.0027(9) -0.0023(9)
S1C1 0.0371(12) 0.0154(9) 0.0199(10) 0.0004(8) 0.0031(9) -0.0011(9)
S1B2 0.0468(15) 0.0257(11) 0.0302(12) -0.0079(10) -0.0197(11) 0.0009(10)
S1A3 0.0345(12) 0.0138(9) 0.0271(11) -0.0062(8) -0.0009(9) 0.0009(8)
S1B3 0.0331(12) 0.0169(9) 0.0223(10) -0.0051(8) -0.0014(9) -0.0004(8)
S1D1 0.0358(12) 0.0132(9) 0.0185(10) -0.0035(8) 0.0032(9) -0.0017(8)
S1C2 0.0364(12) 0.0225(10) 0.0234(11) -0.0061(9) -0.0061(9) 0.0029(9)
S1E1 0.0420(13) 0.0174(10) 0.0229(10) -0.0043(8) -0.0030(9) -0.0031(9)
S1C3 0.0344(12) 0.0248(11) 0.0210(10) -0.0060(9) -0.0013(9) -0.0028(9)
S1D2 0.0318(12) 0.0265(11) 0.0294(12) -0.0098(10) -0.0089(10) 0.0027(9)
S1D3 0.0292(11) 0.0172(9) 0.0210(10) 0.0002(8) -0.0006(8) -0.0018(8)
S1F1 0.0262(11) 0.0212(10) 0.0270(11) 0.0033(9) 0.0039(9) -0.0035(8)
S1E3 0.0330(12) 0.0175(10) 0.0187(10) -0.0009(8) 0.0012(9) 0.0014(8)
S1F2 0.0482(15) 0.0330(13) 0.0291(12) -0.0011(10) 0.0039(11) -0.0216(11)
S1F3 0.0323(12) 0.0323(12) 0.0375(13) -0.0010(11) 0.0060(10) -0.0183(10)
S2A1 0.0347(12) 0.0241(11) 0.0241(11) -0.0082(9) -0.0022(9) 0.0025(9)
S2B1 0.0291(11) 0.0199(10) 0.0198(10) -0.0045(8) -0.0023(8) 0.0057(8)
S2A2 0.0349(12) 0.0208(10) 0.0247(11) -0.0089(9) -0.0044(9) -0.0016(9)
S2B2 0.0387(13) 0.0224(11) 0.0282(11) -0.0094(9) -0.0073(10) -0.0006(9)
S2C1 0.0270(11) 0.0179(10) 0.0231(10) -0.0045(8) 0.0018(8) 0.0019(8)
S2A3 0.0267(11) 0.0184(10) 0.0273(11) -0.0072(9) -0.0012(9) 0.0010(8)
S2B3 0.0336(12) 0.0165(9) 0.0188(10) -0.0037(8) -0.0010(9) 0.0026(8)
S2D1 0.0248(10) 0.0185(10) 0.0210(10) -0.0061(8) 0.0004(8) 0.0024(8)
S2C2 0.0452(14) 0.0206(10) 0.0282(12) -0.0070(9) -0.0102(10) -0.0010(10)
S2C3 0.0380(13) 0.0262(11) 0.0205(10) -0.0073(9) -0.0013(9) -0.0005(9)
S2E1 0.0383(13) 0.0209(10) 0.0260(11) -0.0074(9) -0.0020(10) 0.0057(9)
S2D2 0.0382(12) 0.0182(10) 0.0245(11) -0.0077(9) -0.0091(9) 0.0005(9)
S2F1 0.0172(10) 0.0261(11) 0.0281(11) 0.0013(9) -0.0010(8) 0.0001(8)
S2D3 0.0366(12) 0.0205(10) 0.0183(10) -0.0032(8) -0.0026(9) 0.0099(9)
S2E2 0.0368(13) 0.0235(11) 0.0296(12) -0.0119(9) -0.0065(10) 0.0010(9)
S2F2 0.0236(11) 0.0285(12) 0.0451(14) -0.0096(11) -0.0033(10) -0.0047(9)
S2E3 0.0336(12) 0.0206(10) 0.0180(10) -0.0029(8) 0.0040(9) 0.0084(9)
S2F3 0.0166(10) 0.0285(11) 0.0478(14) -0.0114(11) -0.0033(10) -0.0023(9)
S3A1 0.0398(13) 0.0207(10) 0.0189(10) -0.0066(8) 0.0001(9) -0.0007(9)
S3A2 0.0325(12) 0.0211(10) 0.0249(11) -0.0087(9) -0.0037(9) -0.0008(9)
S3B1 0.0302(11) 0.0134(9) 0.0169(9) -0.0028(8) 0.0037(8) -0.0009(8)
S3A3 0.0271(11) 0.0182(9) 0.0204(10) -0.0045(8) -0.0036(8) -0.0003(8)
S3C1 0.0288(11) 0.0137(9) 0.0157(9) -0.0015(7) 0.0030(8) 0.0039(8)
S3B2 0.0478(15) 0.0248(11) 0.0246(11) -0.0078(9) -0.0129(10) 0.0069(10)
S3C2 0.0316(11) 0.0197(10) 0.0195(10) -0.0053(8) -0.0069(8) -0.0012(8)
S3B3 0.0306(11) 0.0193(10) 0.0190(10) -0.0059(8) -0.0031(8) -0.0025(8)
S3D1 0.0319(11) 0.0159(9) 0.0181(9) -0.0064(8) 0.0013(8) -0.0031(8)
S3D2 0.0325(11) 0.0179(9) 0.0233(10) -0.0073(8) -0.0075(9) -0.0001(8)
S3C3 0.0323(12) 0.0258(11) 0.0218(10) -0.0077(9) 0.0032(9) -0.0076(9)
S3E1 0.0352(11) 0.0152(9) 0.0163(9) -0.0055(8) -0.0014(8) -0.0021(8)
S3D3 0.0265(10) 0.0204(10) 0.0193(10) -0.0051(8) 0.0037(8) -0.0021(8)
S3E2 0.0391(13) 0.0226(10) 0.0229(11) -0.0076(9) -0.0055(9) -0.0020(9)
S3F1 0.0209(9) 0.0100(8) 0.0165(9) 0.0018(7) -0.0002(7) 0.0029(7)
S3F2 0.0263(10) 0.0122(9) 0.0217(10) -0.0023(8) -0.0020(8) -0.0004(7)
S3E3 0.0236(10) 0.0172(9) 0.0200(10) -0.0036(8) 0.0033(8) 0.0029(8)
S3F3 0.0201(9) 0.0125(8) 0.0230(10) -0.0010(8) 0.0003(8) -0.0007(7)
S4A1 0.0283(11) 0.0251(11) 0.0257(11) -0.0077(9) 0.0008(9) -0.0030(9)
S4B1 0.0239(10) 0.0168(9) 0.0188(9) -0.0029(8) 0.0024(8) -0.0008(8)
S4A2 0.0350(12) 0.0194(10) 0.0201(10) -0.0077(8) -0.0088(9) 0.0003(9)
S4B2 0.0403(13) 0.0220(10) 0.0224(10) -0.0061(9) -0.0102(9) -0.0024(9)
S4C1 0.0266(11) 0.0176(9) 0.0183(9) -0.0027(8) 0.0031(8) 0.0004(8)
S4A3 0.0247(10) 0.0188(9) 0.0188(10) -0.0027(8) -0.0017(8) 0.0022(8)
S4B3 0.0311(11) 0.0186(10) 0.0184(10) -0.0061(8) 0.0030(8) -0.0005(8)
S4D1 0.0240(10) 0.0178(9) 0.0187(9) -0.0052(8) 0.0023(8) -0.0035(8)
S4C2 0.0370(12) 0.0153(9) 0.0219(10) -0.0044(8) -0.0049(9) -0.0026(8)
S4E1 0.0255(11) 0.0205(10) 0.0235(10) -0.0065(8) 0.0003(8) -0.0007(8)
S4C3 0.0352(12) 0.0209(10) 0.0209(10) -0.0062(8) 0.0032(9) -0.0039(9)
S4D3 0.0316(11) 0.0173(9) 0.0162(9) -0.0034(8) -0.0001(8) 0.0031(8)
S4E2 0.0347(12) 0.0188(10) 0.0283(11) -0.0100(9) -0.0117(9) 0.0020(9)
S4F1 0.0214(9) 0.0115(8) 0.0170(9) 0.0006(7) -0.0041(7) 0.0007(7)
S4F2 0.0199(9) 0.0124(8) 0.0193(9) -0.0024(7) -0.0030(7) -0.0001(7)
S4E3 0.0282(11) 0.0161(9) 0.0155(9) -0.0017(8) 0.0008(8) 0.0047(8)
S4F3 0.0144(9) 0.0161(9) 0.0211(9) -0.0031(8) -0.0022(7) -0.0010(7)
S5A1 0.0322(12) 0.0234(10) 0.0181(10) -0.0053(8) 0.0014(9) -0.0006(9)
S5A2 0.0310(11) 0.0181(10) 0.0236(10) -0.0073(8) -0.0027(9) -0.0009(8)
S5B1 0.0286(11) 0.0141(9) 0.0197(10) -0.0020(8) 0.0070(8) -0.0020(8)
S5B2 0.0388(13) 0.0223(11) 0.0238(11) -0.0035(9) -0.0052(10) -0.0020(9)
S5A3 0.0294(11) 0.0184(10) 0.0208(10) -0.0034(8) -0.0003(8) 0.0000(8)
S5C1 0.0273(10) 0.0129(9) 0.0145(9) -0.0015(7) 0.0009(8) 0.0003(7)
S5C2 0.0361(12) 0.0168(9) 0.0220(10) -0.0045(8) -0.0108(9) 0.0022(9)
S5D1 0.0315(11) 0.0164(9) 0.0181(9) -0.0038(8) 0.0016(8) -0.0024(8)
S5B3 0.0338(12) 0.0190(10) 0.0184(10) -0.0054(8) 0.0013(9) -0.0017(8)
S5E1 0.0237(10) 0.0178(9) 0.0225(10) -0.0069(8) 0.0025(8) -0.0012(8)
S5D2 0.0309(11) 0.0188(9) 0.0215(10) -0.0078(8) -0.0024(8) -0.0028(8)
S5C3 0.0351(12) 0.0233(10) 0.0206(10) -0.0065(8) 0.0043(9) -0.0090(9)
S5F1 0.0180(9) 0.0123(8) 0.0241(10) -0.0030(8) -0.0001(8) 0.0007(7)
S5E2 0.0376(12) 0.0184(10) 0.0239(10) -0.0067(8) -0.0047(9) -0.0024(9)
S5D3 0.0272(11) 0.0183(9) 0.0223(10) -0.0047(8) 0.0006(8) -0.0025(8)
S5E3 0.0235(10) 0.0169(9) 0.0190(9) -0.0036(8) 0.0009(8) -0.0005(8)
S5F2 0.0207(9) 0.0106(8) 0.0212(9) 0.0004(7) -0.0040(8) 0.0030(7)
S5D5 0.0321(11) 0.0158(9) 0.0231(10) -0.0049(8) -0.0082(9) 0.0011(8)
S5F3 0.0160(9) 0.0114(8) 0.0181(9) 0.0002(7) -0.0035(7) 0.0021(7)
S6A1 0.0258(10) 0.0229(10) 0.0214(10) -0.0064(8) 0.0004(8) -0.0015(8)
S6B1 0.0238(10) 0.0168(9) 0.0195(9) -0.0047(8) 0.0026(8) -0.0002(8)
S6A2 0.0357(12) 0.0199(10) 0.0235(10) -0.0090(8) -0.0060(9) -0.0029(9)
S6A3 0.0281(11) 0.0181(10) 0.0202(10) -0.0037(8) 0.0000(8) 0.0046(8)
S6C1 0.0268(10) 0.0151(9) 0.0192(9) -0.0022(8) 0.0003(8) -0.0015(8)
S6B2 0.0373(12) 0.0183(10) 0.0262(11) -0.0058(9) -0.0073(9) -0.0038(9)
S6B3 0.0273(10) 0.0165(9) 0.0165(9) -0.0033(8) 0.0005(8) 0.0011(8)
S6D1 0.0241(10) 0.0191(9) 0.0194(9) -0.0056(8) 0.0004(8) -0.0029(8)
S6C2 0.0582(16) 0.0174(10) 0.0214(11) -0.0051(9) -0.0167(11) 0.0033(10)
S6C3 0.0348(12) 0.0237(10) 0.0209(10) -0.0084(9) 0.0033(9) -0.0067(9)
S6E1 0.0289(10) 0.0146(9) 0.0157(9) -0.0034(7) 0.0013(8) -0.0023(8)
S6D2 0.0335(11) 0.0178(10) 0.0222(10) -0.0059(8) -0.0041(9) -0.0021(8)
S6D3 0.0305(11) 0.0146(9) 0.0183(9) -0.0053(8) -0.0015(8) 0.0040(8)
S6E2 0.0374(12) 0.0230(10) 0.0260(11) -0.0108(9) -0.0098(9) -0.0015(9)
S6F1 0.0234(10) 0.0132(9) 0.0210(10) -0.0012(7) 0.0004(8) -0.0025(7)
S6E3 0.0336(11) 0.0150(9) 0.0170(9) -0.0049(8) 0.0011(8) 0.0010(8)
S6F3 0.0143(8) 0.0113(8) 0.0189(9) 0.0011(7) -0.0028(7) 0.0018(7)
S7A1 0.0264(11) 0.0236(10) 0.0212(10) -0.0062(8) -0.0009(8) 0.0030(8)
S7B1 0.0260(10) 0.0137(9) 0.0142(9) -0.0015(7) -0.0001(8) 0.0026(7)
S7A2 0.0423(13) 0.0187(10) 0.0239(11) -0.0078(9) -0.0048(9) -0.0024(9)
S7A3 0.0303(11) 0.0216(10) 0.0283(11) -0.0099(9) 0.0023(9) 0.0005(9)
S7B2 0.0435(14) 0.0234(11) 0.0327(12) -0.0112(10) -0.0105(11) -0.0016(10)
S7C1 0.0292(11) 0.0139(9) 0.0211(10) -0.0044(8) 0.0015(8) 0.0025(8)
S7C2 0.0320(12) 0.0219(10) 0.0256(11) -0.0095(9) -0.0033(9) 0.0014(9)
S7B3 0.0287(11) 0.0221(10) 0.0222(10) -0.0085(8) -0.0006(8) 0.0012(8)
S7D1 0.0333(12) 0.0198(10) 0.0245(11) -0.0071(9) 0.0034(9) 0.0011(9)
S7D2 0.0329(12) 0.0189(10) 0.0264(11) -0.0085(9) -0.0060(9) 0.0035(9)
S7C3 0.0317(12) 0.0294(12) 0.0270(11) -0.0086(10) -0.0061(9) 0.0013(9)
S7E1 0.0271(10) 0.0190(9) 0.0201(10) -0.0034(8) -0.0005(8) -0.0023(8)
S7F1 0.0187(10) 0.0252(11) 0.0597(17) -0.0099(11) -0.0055(11) -0.0019(9)
S7E2 0.0458(14) 0.0234(11) 0.0295(12) -0.0113(9) -0.0080(10) -0.0031(10)
S7E3 0.0258(10) 0.0172(9) 0.0220(10) -0.0032(8) 0.0009(8) 0.0025(8)
S7F2 0.0211(10) 0.0290(11) 0.0273(11) 0.0033(9) -0.0050(9) 0.0040(9)
S7F3 0.0147(9) 0.0311(12) 0.0255(11) 0.0040(9) -0.0028(8) 0.0036(8)
S8A1 0.0342(12) 0.0227(10) 0.0220(10) -0.0043(8) -0.0032(9) -0.0068(9)
S8A2 0.0403(13) 0.0244(11) 0.0298(12) -0.0099(9) -0.0104(10) -0.0021(10)
S8B1 0.0285(11) 0.0147(9) 0.0175(9) -0.0013(8) 0.0031(8) 0.0016(8)
S8B2 0.0518(15) 0.0214(11) 0.0261(11) -0.0073(9) -0.0090(11) -0.0002(10)
S8C1 0.0290(11) 0.0164(9) 0.0212(10) 0.0008(8) 0.0025(8) -0.0015(8)
S8A3 0.0371(12) 0.0193(10) 0.0222(10) -0.0023(8) -0.0039(9) -0.0027(9)
S8D1 0.0285(11) 0.0176(9) 0.0220(10) -0.0037(8) -0.0020(8) -0.0018(8)
S8C2 0.0584(17) 0.0267(12) 0.0372(14) -0.0082(11) -0.0260(13) 0.0011(11)
S8B3 0.0400(13) 0.0198(10) 0.0182(10) -0.0025(8) 0.0006(9) -0.0020(9)
S8D2 0.0346(12) 0.0242(11) 0.0245(11) -0.0047(9) -0.0079(9) -0.0003(9)
S8C3 0.0565(16) 0.0247(11) 0.0197(10) -0.0009(9) -0.0035(10) -0.0114(11)
S8E1 0.0264(11) 0.0200(10) 0.0221(10) -0.0064(8) 0.0007(8) 0.0025(8)
S8E2 0.0347(12) 0.0250(11) 0.0267(11) -0.0072(9) -0.0092(9) 0.0023(9)
S8D3 0.0317(11) 0.0182(10) 0.0194(10) -0.0025(8) 0.0020(8) 0.0030(8)
S8F1 0.0353(13) 0.0276(12) 0.0411(14) -0.0037(10) 0.0054(11) -0.0172(10)
S8E3 0.0344(12) 0.0182(10) 0.0192(10) -0.0004(8) 0.0033(9) 0.0035(9)
S8F2 0.0255(11) 0.0242(11) 0.0271(11) 0.0060(9) -0.0017(9) -0.0038(9)
S8F3 0.0201(10) 0.0225(10) 0.0325(12) 0.0092(9) -0.0007(9) -0.0033(8)

loop_
_atom_type_symbol
_atom_type_description
_atom_type_scat_dispersion_real
_atom_type_scat_dispersion_imag
_atom_type_scat_source
C C 0.0033 0.0016 'International Tables Vol C Tables 4.2.6.8 and 6.1.1.4'
H H 0.0000 0.0000 'International Tables Vol C Tables 4.2.6.8 and 6.1.1.4'
Cl Cl 0.1484 0.1585 'International Tables Vol C Tables 4.2.6.8 and 6.1.1.4'
Fe Fe 0.3463 0.8444 'International Tables Vol C Tables 4.2.6.8 and 6.1.1.4'
O O 0.0106 0.0060 'International Tables Vol C Tables 4.2.6.8 and 6.1.1.4'
S S 0.1246 0.1234 'International Tables Vol C Tables 4.2.6.8 and 6.1.1.4'

loop_
_geom_angle_atom_site_label_1
_geom_angle_atom_site_label_2
_geom_angle_atom_site_label_3
_geom_angle
_geom_angle_site_symmetry_1
_geom_angle_site_symmetry_3
C9A1 C0A1 S8A1 114.4(5) . .
C9A1 C0A1 H0A1 108.6 . .
S8A1 C0A1 H0A1 108.6 . .
C9A1 C0A1 H0A2 108.6 . .
S8A1 C0A1 H0A2 108.6 . .
H0A1 C0A1 H0A2 107.6 . .
C9A2 C0A2 S8A2 114.2(6) . .
C9A2 C0A2 H0A3 108.7 . .
S8A2 C0A2 H0A3 108.7 . .
C9A2 C0A2 H0A4 108.7 . .
S8A2 C0A2 H0A4 108.7 . .
H0A3 C0A2 H0A4 107.6 . .
C9B1 C0B1 S8B1 114.8(8) . .
C9B1 C0B1 H0B1 108.6 . .
S8B1 C0B1 H0B1 108.6 . .
C9B1 C0B1 H0B2 108.6 . .
S8B1 C0B1 H0B2 108.6 . .
H0B1 C0B1 H0B2 107.6 . .
C9B2 C0B2 S8B2 111.8(6) . .
C9B2 C0B2 H0G1 109.3 . .
S8B2 C0B2 H0G1 109.3 . .
C9B2 C0B2 H0G2 109.3 . .
S8B2 C0B2 H0G2 109.3 . .
H0G1 C0B2 H0G2 107.9 . .
C9C1 C0C1 S8C1 113.9(5) . .
C9C1 C0C1 H0H1 108.8 . .
S8C1 C0C1 H0H1 108.8 . .
C9C1 C0C1 H0H2 108.8 . .
S8C1 C0C1 H0H2 108.8 . .
H0H1 C0C1 H0H2 107.7 . .
C9A3 C0A3 S8A3 116.7(6) . .
C9A3 C0A3 H0A5 108.1 . .
S8A3 C0A3 H0A5 108.1 . .
C9A3 C0A3 H0A6 108.1 . .
S8A3 C0A3 H0A6 108.1 . .
H0A5 C0A3 H0A6 107.3 . .
C9D1 C0D1 S8D1 115.0(5) . .
C9D1 C0D1 H0D1 108.5 . .
S8D1 C0D1 H0D1 108.5 . .
C9D1 C0D1 H0D2 108.5 . .
S8D1 C0D1 H0D2 108.5 . .
H0D1 C0D1 H0D2 107.5 . .
C9C2 C0C2 S8C2 113.2(6) . .
C9C2 C0C2 H0C1 108.9 . .
S8C2 C0C2 H0C1 108.9 . .
C9C2 C0C2 H0C2 108.9 . .
S8C2 C0C2 H0C2 109.0 . .
H0C1 C0C2 H0C2 107.8 . .
C9B3 C0B3 S8B3 115.7(5) . .
C9B3 C0B3 H0B3 108.4 . .
S8B3 C0B3 H0B3 108.4 . .
C9B3 C0B3 H0B4 108.4 . .
S8B3 C0B3 H0B4 108.4 . .
H0B3 C0B3 H0B4 107.4 . .
C9D2 C0D2 S8D2 112.8(6) . .
C9D2 C0D2 H0I1 109.0 . .
S8D2 C0D2 H0I1 109.0 . .
C9D2 C0D2 H0I2 109.0 . .
S8D2 C0D2 H0I2 109.0 . .
H0I1 C0D2 H0I2 107.8 . .
C9C3 C0C3 S8C3 115.3(6) . .
C9C3 C0C3 H0C3 108.5 . .
S8C3 C0C3 H0C3 108.4 . .
C9C3 C0C3 H0C4 108.5 . .
S8C3 C0C3 H0C4 108.5 . .
H0C3 C0C3 H0C4 107.5 . .
C9E1 C0E1 S8E1 115.5(6) . .
C9E1 C0E1 H0E1 108.4 . .
S8E1 C0E1 H0E1 108.4 . .
C9E1 C0E1 H0E2 108.4 . .
S8E1 C0E1 H0E2 108.4 . .
H0E1 C0E1 H0E2 107.5 . .
C9E2 C0E2 S8E2 114.4(6) . .
C9E2 C0E2 H0E3 108.7 . .
S8E2 C0E2 H0E3 108.7 . .
C9E2 C0E2 H0E4 108.7 . .
S8E2 C0E2 H0E4 108.7 . .
H0E3 C0E2 H0E4 107.6 . .
C9D3 C0D3 S8D3 118.6(8) . .
C9D3 C0D3 H0D3 107.7 . .
S8D3 C0D3 H0D3 107.7 . .
C9D3 C0D3 H0D4 107.7 . .
S8D3 C0D3 H0D4 107.7 . .
H0D3 C0D3 H0D4 107.1 . .
C9F1 C0F1 S8F1 114.0(8) . .
C9F1 C0F1 H0F1 108.8 . .
S8F1 C0F1 H0F1 108.8 . .
C9F1 C0F1 H0F2 108.8 . .
S8F1 C0F1 H0F2 108.8 . .
H0F1 C0F1 H0F2 107.6 . .
C9F2 C0F2 S8F2 115.6(6) . .
C9F2 C0F2 H0F3 108.4 . .
S8F2 C0F2 H0F3 108.4 . .
C9F2 C0F2 H0F4 108.4 . .
S8F2 C0F2 H0F4 108.4 . .
H0F3 C0F2 H0F4 107.4 . .
C9E3 C0E3 S8E3 114.3(6) . .
C9E3 C0E3 H0E5 108.7 . .
S8E3 C0E3 H0E5 108.7 . .
C9E3 C0E3 H0E6 108.7 . .
S8E3 C0E3 H0E6 108.7 . .
H0E5 C0E3 H0E6 107.6 . .
C9F3 C0F3 S8F3 115.6(6) . .
C9F3 C0F3 H0F5 108.4 . .
S8F3 C0F3 H0F5 108.4 . .
C9F3 C0F3 H0F6 108.4 . .
S8F3 C0F3 H0F6 108.4 . .
H0F5 C0F3 H0F6 107.5 . .
Cl11 C1 Cl21 105.5(12) . .
Cl11 C1 H1A 110.6 . .
Cl21 C1 H1A 110.6 . .
Cl11 C1 H1B 110.6 . .
Cl21 C1 H1B 110.6 . .
H1A C1 H1B 108.8 . .
C2A1 C1A1 S1A1 115.1(7) . .
C2A1 C1A1 H1A1 108.5 . .
S1A1 C1A1 H1A1 108.5 . .
C2A1 C1A1 H1A2 108.5 . .
S1A1 C1A1 H1A2 108.5 . .
H1A1 C1A1 H1A2 107.5 . .
C2A2 C1A2 S1A2 114.8(6) . .
C2A2 C1A2 H1A3 108.6 . .
S1A2 C1A2 H1A3 108.6 . .
C2A2 C1A2 H1A4 108.6 . .
S1A2 C1A2 H1A4 108.6 . .
H1A3 C1A2 H1A4 107.6 . .
C2B1 C1B1 S1B1 114.8(6) . .
C2B1 C1B1 H1B1 108.6 . .
S1B1 C1B1 H1B1 108.6 . .
C2B1 C1B1 H1B2 108.6 . .
S1B1 C1B1 H1B2 108.6 . .
H1B1 C1B1 H1B2 107.5 . .
C2A3 C1A3 S1A3 113.4(7) . .
C2A3 C1A3 H1A5 108.9 . .
S1A3 C1A3 H1A5 108.9 . .
C2A3 C1A3 H1A6 108.9 . .
S1A3 C1A3 H1A6 108.9 . .
H1A5 C1A3 H1A6 107.7 . .
C2B2 C1B2 S1B2 113.4(7) . .
C2B2 C1B2 H1G1 108.9 . .
S1B2 C1B2 H1G1 108.9 . .
C2B2 C1B2 H1G2 108.9 . .
S1B2 C1B2 H1G2 108.9 . .
H1G1 C1B2 H1G2 107.7 . .
C2C1 C1C1 S1C1 114.5(7) . .
C2C1 C1C1 H1H1 108.6 . .
S1C1 C1C1 H1H1 108.6 . .
C2C1 C1C1 H1H2 108.6 . .
S1C1 C1C1 H1H2 108.6 . .
H1H1 C1C1 H1H2 107.6 . .
C2D1 C1D1 S1D1 124.1(10) . .
C2D1 C1D1 H1I1 106.3 . .
S1D1 C1D1 H1I1 106.3 . .
C2D1 C1D1 H1I2 106.3 . .
S1D1 C1D1 H1I2 106.3 . .
H1I1 C1D1 H1I2 106.4 . .
C2C2 C1C2 S1C2 112.8(7) . .
C2C2 C1C2 H1C1 109.0 . .
S1C2 C1C2 H1C1 109.0 . .
C2C2 C1C2 H1C2 109.0 . .
S1C2 C1C2 H1C2 109.0 . .
H1C1 C1C2 H1C2 107.8 . .
C2B3 C1B3 S1B3 114.4(7) . .
C2B3 C1B3 H1B3 108.7 . .
S1B3 C1B3 H1B3 108.7 . .
C2B3 C1B3 H1B4 108.7 . .
S1B3 C1B3 H1B4 108.7 . .
H1B3 C1B3 H1B4 107.6 . .
C2E1 C1E1 S1E1 113.6(6) . .
C2E1 C1E1 H1E1 108.8 . .
S1E1 C1E1 H1E1 108.8 . .
C2E1 C1E1 H1E2 108.8 . .
S1E1 C1E1 H1E2 108.8 . .
H1E1 C1E1 H1E2 107.7 . .
C2D2 C1D2 S1D2 114.0(7) . .
C2D2 C1D2 H1D1 108.7 . .
S1D2 C1D2 H1D1 108.7 . .
C2D2 C1D2 H1D2 108.7 . .
S1D2 C1D2 H1D2 108.7 . .
H1D1 C1D2 H1D2 107.6 . .
C2C3 C1C3 S1C3 112.4(7) . .
C2C3 C1C3 H1C3 109.1 . .
S1C3 C1C3 H1C3 109.1 . .
C2C3 C1C3 H1C4 109.1 . .
S1C3 C1C3 H1C4 109.1 . .
H1C3 C1C3 H1C4 107.8 . .
C2E2 C1E2 S1E2 115.5(7) . .
C2E2 C1E2 H1E3 108.4 . .
S1E2 C1E2 H1E3 108.4 . .
C2E2 C1E2 H1E4 108.4 . .
S1E2 C1E2 H1E4 108.4 . .
H1E3 C1E2 H1E4 107.5 . .
C2D3 C1D3 S1D3 115.2(7) . .
C2D3 C1D3 H1D3 108.5 . .
S1D3 C1D3 H1D3 108.5 . .
C2D3 C1D3 H1D4 108.5 . .
S1D3 C1D3 H1D4 108.5 . .
H1D3 C1D3 H1D4 107.5 . .
C2F1 C1F1 S1F1 114.0(8) . .
C2F1 C1F1 H1F1 108.8 . .
S1F1 C1F1 H1F1 108.8 . .
C2F1 C1F1 H1F2 108.8 . .
S1F1 C1F1 H1F2 108.8 . .
H1F1 C1F1 H1F2 107.7 . .
C2F2 C1F2 S1F2 112.1(9) . .
C2F2 C1F2 H1F3 109.2 . .
S1F2 C1F2 H1F3 109.2 . .
C2F2 C1F2 H1F4 109.2 . .
S1F2 C1F2 H1F4 109.2 . .
H1F3 C1F2 H1F4 107.9 . .
C2E3 C1E3 S1E3 115.4(7) . .
C2E3 C1E3 H1E5 108.4 . .
S1E3 C1E3 H1E5 108.4 . .
C2E3 C1E3 H1E6 108.4 . .
S1E3 C1E3 H1E6 108.4 . .
H1E5 C1E3 H1E6 107.5 . .
C2F3 C1F3 S1F3 113.0(9) . .
C2F3 C1F3 H1F5 109.0 . .
S1F3 C1F3 H1F5 109.0 . .
C2F3 C1F3 H1F6 109.0 . .
S1F3 C1F3 H1F6 109.0 . .
H1F5 C1F3 H1F6 107.8 . .
Cl22 C2 Cl12 115.8(13) . .
Cl22 C2 H2A 108.3 . .
Cl12 C2 H2A 108.3 . .
Cl22 C2 H2B 108.3 . .
Cl12 C2 H2B 108.3 . .
H2A C2 H2B 107.4 . .
C1A1 C2A1 S2A1 114.8(8) . .
C1A1 C2A1 H2A1 108.6 . .
S2A1 C2A1 H2A1 108.6 . .
C1A1 C2A1 H2A2 108.6 . .
S2A1 C2A1 H2A2 108.6 . .
H2A1 C2A1 H2A2 107.6 . .
C1A2 C2A2 S2A2 114.5(6) . .
C1A2 C2A2 H2A3 108.6 . .
S2A2 C2A2 H2A3 108.6 . .
C1A2 C2A2 H2A4 108.6 . .
S2A2 C2A2 H2A4 108.6 . .
H2A3 C2A2 H2A4 107.6 . .
C1B1 C2B1 S2B1 113.9(7) . .
C1B1 C2B1 H2B1 108.8 . .
S2B1 C2B1 H2B1 108.8 . .
C1B1 C2B1 H2B2 108.8 . .
S2B1 C2B1 H2B2 108.8 . .
H2B1 C2B1 H2B2 107.7 . .
C1B2 C2B2 S2B2 115.7(7) . .
C1B2 C2B2 H2G1 108.4 . .
S2B2 C2B2 H2G1 108.4 . .
C1B2 C2B2 H2G2 108.4 . .
S2B2 C2B2 H2G2 108.4 . .
H2G1 C2B2 H2G2 107.4 . .
C1C1 C2C1 S2C1 115.6(7) . .
C1C1 C2C1 H2H1 108.4 . .
S2C1 C2C1 H2H1 108.4 . .
C1C1 C2C1 H2H2 108.4 . .
S2C1 C2C1 H2H2 108.4 . .
H2H1 C2C1 H2H2 107.4 . .
C1A3 C2A3 S2A3 111.8(7) . .
C1A3 C2A3 H2A5 109.3 . .
S2A3 C2A3 H2A5 109.3 . .
C1A3 C2A3 H2A6 109.3 . .
S2A3 C2A3 H2A6 109.3 . .
H2A5 C2A3 H2A6 107.9 . .
C1D1 C2D1 S2D1 132.8(11) . .
C1D1 C2D1 H2I1 104.0 . .
S2D1 C2D1 H2I1 104.0 . .
C1D1 C2D1 H2I2 104.0 . .
S2D1 C2D1 H2I2 104.0 . .
H2I1 C2D1 H2I2 105.5 . .
C1C2 C2C2 S2C2 113.2(7) . .
C1C2 C2C2 H2C1 108.9 . .
S2C2 C2C2 H2C1 108.9 . .
C1C2 C2C2 H2C2 108.9 . .
S2C2 C2C2 H2C2 108.9 . .
H2C1 C2C2 H2C2 107.7 . .
C1B3 C2B3 S2B3 115.7(7) . .
C1B3 C2B3 H2B3 108.4 . .
S2B3 C2B3 H2B3 108.4 . .
C1B3 C2B3 H2B4 108.4 . .
S2B3 C2B3 H2B4 108.4 . .
H2B3 C2B3 H2B4 107.4 . .
C1D2 C2D2 S2D2 115.5(6) . .
C1D2 C2D2 H2D1 108.4 . .
S2D2 C2D2 H2D1 108.4 . .
C1D2 C2D2 H2D2 108.4 . .
S2D2 C2D2 H2D2 108.4 . .
H2D1 C2D2 H2D2 107.5 . .
C1C3 C2C3 S2C3 113.2(8) . .
C1C3 C2C3 H2C3 108.9 . .
S2C3 C2C3 H2C3 108.9 . .
C1C3 C2C3 H2C4 108.9 . .
S2C3 C2C3 H2C4 108.9 . .
H2C3 C2C3 H2C4 107.8 . .
C1E1 C2E1 S2E1 113.4(7) . .
C1E1 C2E1 H2E1 108.9 . .
S2E1 C2E1 H2E1 108.9 . .
C1E1 C2E1 H2E2 108.9 . .
S2E1 C2E1 H2E2 108.9 . .
H2E1 C2E1 H2E2 107.7 . .
C1E2 C2E2 S2E2 114.7(7) . .
C1E2 C2E2 H2E3 108.6 . .
S2E2 C2E2 H2E3 108.6 . .
C1E2 C2E2 H2E4 108.6 . .
S2E2 C2E2 H2E4 108.6 . .
H2E3 C2E2 H2E4 107.6 . .
C1D3 C2D3 S2D3 113.6(7) . .
C1D3 C2D3 H2D3 108.9 . .
S2D3 C2D3 H2D3 108.9 . .
C1D3 C2D3 H2D4 108.9 . .
S2D3 C2D3 H2D4 108.9 . .
H2D3 C2D3 H2D4 107.7 . .
C1F1 C2F1 S2F1 112.8(7) . .
C1F1 C2F1 H2F1 109.0 . .
S2F1 C2F1 H2F1 109.0 . .
C1F1 C2F1 H2F2 109.0 . .
S2F1 C2F1 H2F2 109.0 . .
H2F1 C2F1 H2F2 107.8 . .
C1F2 C2F2 S2F2 115.8(7) . .
C1F2 C2F2 H2F3 108.3 . .
S2F2 C2F2 H2F3 108.3 . .
C1F2 C2F2 H2F4 108.3 . .
S2F2 C2F2 H2F4 108.3 . .
H2F3 C2F2 H2F4 107.4 . .
C1E3 C2E3 S2E3 114.0(7) . .
C1E3 C2E3 H2E5 108.8 . .
S2E3 C2E3 H2E5 108.8 . .
C1E3 C2E3 H2E6 108.8 . .
S2E3 C2E3 H2E6 108.8 . .
H2E5 C2E3 H2E6 107.7 . .
C1F3 C2F3 S2F3 113.9(7) . .
C1F3 C2F3 H2F5 108.8 . .
S2F3 C2F3 H2F5 108.8 . .
C1F3 C2F3 H2F6 108.8 . .
S2F3 C2F3 H2F6 108.8 . .
H2F5 C2F3 H2F6 107.7 . .
Cl23 C3 Cl13 103(2) . .
Cl23 C3 H3A 111.3 . .
Cl13 C3 H3A 111.3 . .
Cl23 C3 H3B 111.3 . .
Cl13 C3 H3B 111.3 . .
H3A C3 H3B 109.2 . .
C4A1 C3A1 S1A1 129.9(7) . .
C4A1 C3A1 S3A1 115.4(7) . .
S1A1 C3A1 S3A1 114.7(5) . .
C4A2 C3A2 S3A2 116.8(7) . .
C4A2 C3A2 S1A2 128.1(7) . .
S3A2 C3A2 S1A2 115.2(5) . .
C4B1 C3B1 S1B1 129.0(7) . .
C4B1 C3B1 S3B1 116.0(6) . .
S1B1 C3B1 S3B1 115.0(5) . .
C4B2 C3B2 S1B2 128.9(7) . .
C4B2 C3B2 S3B2 116.8(7) . .
S1B2 C3B2 S3B2 114.2(5) . .
C4C1 C3C1 S3C1 117.3(6) . .
C4C1 C3C1 S1C1 128.2(7) . .
S3C1 C3C1 S1C1 114.5(5) . .
C4A3 C3A3 S3A3 117.8(7) . .
C4A3 C3A3 S1A3 128.6(7) . .
S3A3 C3A3 S1A3 113.5(5) . .
C4B3 C3B3 S1B3 128.7(7) . .
C4B3 C3B3 S3B3 116.7(7) . .
S1B3 C3B3 S3B3 114.5(5) . .
C4C2 C3C2 S1C2 127.6(7) . .
C4C2 C3C2 S3C2 117.9(7) . .
S1C2 C3C2 S3C2 114.5(5) . .
C4D2 C3D2 S1D2 129.5(7) . .
C4D2 C3D2 S3D2 117.5(7) . .
S1D2 C3D2 S3D2 113.0(5) . .
C4C3 C3C3 S1C3 129.8(7) . .
C4C3 C3C3 S3C3 116.8(7) . .
S1C3 C3C3 S3C3 113.4(5) . .
C4E1 C3E1 S3E1 116.5(7) . .
C4E1 C3E1 S1E1 128.9(6) . .
S3E1 C3E1 S1E1 114.6(4) . .
C4F1 C3F1 S3F1 117.3(7) . .
C4F1 C3F1 S1F1 128.0(7) . .
S3F1 C3F1 S1F1 114.7(4) . .
C4E2 C3E2 S3E2 116.8(7) . .
C4E2 C3E2 S1E2 128.6(8) . .
S3E2 C3E2 S1E2 114.5(6) . .
C4D3 C3D3 S1D3 128.2(7) . .
C4D3 C3D3 S3D3 117.4(7) . .
S1D3 C3D3 S3D3 114.3(5) . .
C4F2 C3F2 S1F2 125.1(8) . .
C4F2 C3F2 S3F2 116.8(7) . .
S1F2 C3F2 S3F2 117.9(5) . .
C4E3 C3E3 S1E3 128.9(7) . .
C4E3 C3E3 S3E3 117.3(7) . .
S1E3 C3E3 S3E3 113.7(5) . .
C4F3 C3F3 S3F3 117.3(7) . .
C4F3 C3F3 S1F3 125.7(7) . .
S3F3 C3F3 S1F3 117.0(5) . .
C4B7 C3B7 S1D1 130.0(7) . .
C4B7 C3B7 S3D1 116.1(6) . .
S1D1 C3B7 S3D1 113.9(4) . .
C3A1 C4A1 S4A1 118.7(7) . .
C3A1 C4A1 S2A1 127.2(7) . .
S4A1 C4A1 S2A1 114.1(5) . .
C3A2 C4A2 S2A2 129.2(7) . .
C3A2 C4A2 S4A2 116.8(7) . .
S2A2 C4A2 S4A2 114.0(5) . .
C3B1 C4B1 S4B1 117.7(6) . .
C3B1 C4B1 S2B1 127.9(7) . .
S4B1 C4B1 S2B1 114.4(5) . .
C3A3 C4A3 S2A3 126.7(7) . .
C3A3 C4A3 S4A3 116.0(7) . .
S2A3 C4A3 S4A3 117.1(5) . .
C3C1 C4C1 S2C1 128.2(7) . .
C3C1 C4C1 S4C1 116.6(6) . .
S2C1 C4C1 S4C1 115.2(5) . .
C3B2 C4B2 S2B2 128.6(7) . .
C3B2 C4B2 S4B2 117.6(7) . .
S2B2 C4B2 S4B2 113.8(5) . .
C3C2 C4C2 S2C2 129.6(7) . .
C3C2 C4C2 S4C2 117.5(6) . .
S2C2 C4C2 S4C2 113.0(4) . .
C3B3 C4B3 S4B3 117.7(7) . .
C3B3 C4B3 S2B3 127.8(7) . .
S4B3 C4B3 S2B3 114.4(5) . .
C3C3 C4C3 S2C3 128.4(7) . .
C3C3 C4C3 S4C3 117.3(7) . .
S2C3 C4C3 S4C3 114.2(5) . .
C3E1 C4E1 S4E1 117.4(7) . .
C3E1 C4E1 S2E1 127.5(7) . .
S4E1 C4E1 S2E1 115.0(5) . .
C3D2 C4D2 S5D2 116.0(7) . .
C3D2 C4D2 S2D2 127.5(7) . .
S5D2 C4D2 S2D2 116.2(5) . .
C3D3 C4D3 S2D3 128.5(7) . .
C3D3 C4D3 S4D3 117.1(6) . .
S2D3 C4D3 S4D3 114.3(5) . .
C3F1 C4F1 S2F1 128.7(7) . .
C3F1 C4F1 S4F1 115.8(7) . .
S2F1 C4F1 S4F1 115.5(5) . .
C3E2 C4E2 S4E2 118.7(7) . .
C3E2 C4E2 S2E2 127.5(7) . .
S4E2 C4E2 S2E2 113.7(5) . .
C3E3 C4E3 S2E3 128.0(7) . .
C3E3 C4E3 S4E3 117.4(6) . .
S2E3 C4E3 S4E3 114.5(4) . .
C3F2 C4F2 S2F2 130.5(8) . .
C3F2 C4F2 S4F2 115.8(7) . .
S2F2 C4F2 S4F2 113.7(5) . .
C3B7 C4B7 S4D1 118.4(7) . .
C3B7 C4B7 S2D1 125.7(7) . .
S4D1 C4B7 S2D1 115.9(5) . .
C3F3 C4F3 S4F3 116.6(7) . .
C3F3 C4F3 S2F3 130.1(7) . .
S4F3 C4F3 S2F3 113.3(5) . .
C6A1 C5A1 S3A1 122.0(7) . .
C6A1 C5A1 S4A1 122.4(7) . .
S3A1 C5A1 S4A1 115.4(5) . .
C6A2 C5A2 S4A2 122.4(7) . .
C6A2 C5A2 S3A2 122.2(7) . .
S4A2 C5A2 S3A2 115.3(5) . .
C6B1 C5B1 S3B1 123.1(6) . .
C6B1 C5B1 S4B1 120.7(6) . .
S3B1 C5B1 S4B1 116.2(5) . .
C6A3 C5A3 S4A3 122.9(8) . .
C6A3 C5A3 S3A3 121.7(7) . .
S4A3 C5A3 S3A3 115.3(5) . .
C6B2 C5B2 S4B2 122.4(7) . 1_655
C6B2 C5B2 S3B2 122.5(8) . 1_655
S4B2 C5B2 S3B2 114.8(5) 1_655 1_655
C6C1 C5C1 S3C1 122.8(7) . .
C6C1 C5C1 S4C1 122.1(7) . .
S3C1 C5C1 S4C1 115.0(5) . .
C6B3 C5B3 S4B3 123.3(7) . .
C6B3 C5B3 S3B3 121.4(7) . .
S4B3 C5B3 S3B3 115.3(5) . .
C6C2 C5C2 S3C2 124.7(7) . .
C6C2 C5C2 S4C2 119.6(7) . .
S3C2 C5C2 S4C2 115.7(5) . .
C6D1 C5D1 S3D1 121.9(7) . .
C6D1 C5D1 S4D1 121.5(7) . .
S3D1 C5D1 S4D1 116.6(5) . .
C6E1 C5E1 S3E1 123.3(5) . .
C6E1 C5E1 S4E1 121.9(5) . .
S3E1 C5E1 S4E1 114.8(5) . .
C6C3 C5C3 S3C3 122.8(6) . .
C6C3 C5C3 S4C3 122.1(6) . .
S3C3 C5C3 S4C3 115.1(5) . .
C6D2 C5D2 S5D2 123.0(7) . .
C6D2 C5D2 S3D2 121.7(6) . .
S5D2 C5D2 S3D2 115.3(5) . .
C6D3 C5D3 S3D3 123.3(5) . .
C6D3 C5D3 S4D3 121.1(6) . .
S3D3 C5D3 S4D3 115.5(5) . .
C6E2 C5E2 S4E2 123.1(6) . .
C6E2 C5E2 S3E2 122.2(6) . .
S4E2 C5E2 S3E2 114.6(5) . .
C6F1 C5F1 S3F1 123.1(5) . .
C6F1 C5F1 S4F1 120.6(5) . .
S3F1 C5F1 S4F1 116.1(5) . .
C6F2 C5F2 S3F2 124.1(5) . .
C6F2 C5F2 S4F2 120.0(5) . .
S3F2 C5F2 S4F2 115.9(5) . .
C6E3 C5E3 S4E3 122.2(6) . .
C6E3 C5E3 S3E3 122.5(5) . .
S4E3 C5E3 S3E3 115.3(4) . .
C6F3 C5F3 S3F3 122.6(5) . .
C6F3 C5F3 S4F3 121.1(5) . .
S3F3 C5F3 S4F3 116.3(5) . .
C5A1 C6A1 S6A1 123.9(7) . .
C5A1 C6A1 S5A1 119.7(7) . .
S6A1 C6A1 S5A1 116.4(5) . .
C5A2 C6A2 S5A2 123.3(7) . .
C5A2 C6A2 S6A2 122.6(7) . .
S5A2 C6A2 S6A2 114.1(5) . .
C5B1 C6B1 S5B1 121.1(6) . .
C5B1 C6B1 S6B1 123.1(6) . .
S5B1 C6B1 S6B1 115.8(5) . .
C5A3 C6A3 S6A3 122.9(8) . .
C5A3 C6A3 S5A3 122.9(8) . .
S6A3 C6A3 S5A3 114.1(5) . .
C5B2 C6B2 S6B2 124.7(7) . .
C5B2 C6B2 S5B2 121.7(8) . .
S6B2 C6B2 S5B2 113.6(5) . .
C5C1 C6C1 S5C1 120.4(7) . .
C5C1 C6C1 S6C1 123.6(7) . .
S5C1 C6C1 S6C1 116.0(5) . .
C5B3 C6B3 S6B3 122.9(7) . .
C5B3 C6B3 S5B3 122.1(7) . .
S6B3 C6B3 S5B3 115.0(5) . .
C5C2 C6C2 S6C2 122.5(7) . .
C5C2 C6C2 S5C2 122.7(7) . .
S6C2 C6C2 S5C2 114.7(5) . .
C5D1 C6D1 S6D1 124.1(7) . .
C5D1 C6D1 S5D1 120.2(6) . .
S6D1 C6D1 S5D1 115.7(4) . .
C5E1 C6E1 S6E1 121.1(5) . 1_655
C5E1 C6E1 S5E1 124.0(5) . 1_655
S6E1 C6E1 S5E1 114.9(5) 1_655 1_655
C5D2 C6D2 S6D2 121.6(6) . .
C5D2 C6D2 S5D5 123.0(6) . .
S6D2 C6D2 S5D5 115.4(5) . .
C5C3 C6C3 S6C3 123.7(6) . .
C5C3 C6C3 S5C3 120.5(6) . .
S6C3 C6C3 S5C3 115.6(5) . .
C5D3 C6D3 S6D3 122.6(6) . .
C5D3 C6D3 S5D3 122.0(6) . .
S6D3 C6D3 S5D3 115.2(5) . .
C5E2 C6E2 S6E2 123.9(6) . .
C5E2 C6E2 S5E2 121.6(6) . .
S6E2 C6E2 S5E2 114.4(5) . .
C5F1 C6F1 S6F1 123.3(5) . .
C5F1 C6F1 S5F1 119.9(5) . .
S6F1 C6F1 S5F1 116.8(5) . .
C5F2 C6F2 S6F2 123.4(5) . .
C5F2 C6F2 S5F2 121.6(5) . .
S6F2 C6F2 S5F2 114.8(5) . .
C5E3 C6E3 S6E3 122.6(5) . .
C5E3 C6E3 S5E3 121.1(5) . .
S6E3 C6E3 S5E3 116.2(4) . .
C5F3 C6F3 S5F3 122.8(5) . .
C5F3 C6F3 S6F3 122.3(5) . .
S5F3 C6F3 S6F3 114.9(5) . .
C8A1 C7A1 S7A1 128.5(7) . .
C8A1 C7A1 S5A1 117.3(7) . .
S7A1 C7A1 S5A1 114.2(5) . .
C8A2 C7A2 S7A2 129.7(7) . .
C8A2 C7A2 S5A2 114.9(6) . .
S7A2 C7A2 S5A2 115.4(5) . .
C8B1 C7B1 S7B1 127.5(6) . .
C8B1 C7B1 S5B1 117.5(6) . .
S7B1 C7B1 S5B1 115.0(4) . .
C8A3 C7A3 S7A3 128.4(7) . .
C8A3 C7A3 S5A3 117.1(7) . .
S7A3 C7A3 S5A3 114.5(5) . .
C8B2 C7B2 S5B2 117.3(7) . .
C8B2 C7B2 S7B2 130.0(7) . .
S5B2 C7B2 S7B2 112.6(5) . .
C8C1 C7C1 S8C1 129.9(7) . .
C8C1 C7C1 S6C1 116.2(6) . .
S8C1 C7C1 S6C1 113.9(5) . .
C8D1 C7D1 S7D1 126.4(7) . .
C8D1 C7D1 S5D1 118.3(7) . .
S7D1 C7D1 S5D1 115.2(5) . .
C8C2 C7C2 S7C2 128.9(7) . .
C8C2 C7C2 S5C2 116.3(7) . .
S7C2 C7C2 S5C2 114.7(5) . .
C8B3 C7B3 S5B3 117.5(7) . .
C8B3 C7B3 S7B3 127.7(7) . .
S5B3 C7B3 S7B3 114.8(5) . .
C8E1 C7E1 S7E1 128.2(7) . .
C8E1 C7E1 S5E1 117.3(7) . .
S7E1 C7E1 S5E1 114.3(5) . .
C8D2 C7D2 S5D5 117.3(6) . .
C8D2 C7D2 S7D2 126.8(6) . .
S5D5 C7D2 S7D2 115.9(5) . .
C8C3 C7C3 S5C3 117.2(7) . .
C8C3 C7C3 S7C3 127.8(8) . .
S5C3 C7C3 S7C3 115.0(6) . .
C8E2 C7E2 S7E2 127.4(7) . .
C8E2 C7E2 S5E2 116.6(7) . .
S7E2 C7E2 S5E2 115.7(5) . .
C8D3 C7D3 S5D3 117.7(6) . .
C8D3 C7D3 S7D3 127.0(7) . .
S5D3 C7D3 S7D3 115.3(5) . .
C8F1 C7F1 S5F1 117.4(7) . .
C8F1 C7F1 S7F1 128.7(7) . .
S5F1 C7F1 S7F1 113.9(5) . .
C8E3 C7E3 S7E3 127.5(7) . .
C8E3 C7E3 S5E3 118.1(6) . .
S7E3 C7E3 S5E3 114.3(5) . .
C8F2 C7F2 S7F2 127.4(7) . .
C8F2 C7F2 S5F2 115.9(7) . .
S7F2 C7F2 S5F2 116.6(5) . .
C8F3 C7F3 S5F3 116.8(6) . .
C8F3 C7F3 S7F3 127.6(7) . .
S5F3 C7F3 S7F3 115.6(4) . .
C7A1 C8A1 S8A1 128.3(7) . .
C7A1 C8A1 S6A1 117.5(7) . .
S8A1 C8A1 S6A1 114.0(5) . .
C7B1 C8B1 S8B1 129.0(6) . .
C7B1 C8B1 S6B1 116.2(6) . .
S8B1 C8B1 S6B1 114.8(5) . .
C7A2 C8A2 S6A2 118.6(7) . .
C7A2 C8A2 S8A2 126.4(7) . .
S6A2 C8A2 S8A2 114.9(5) . .
C7C1 C8C1 S7C1 126.7(7) . .
C7C1 C8C1 S5C1 118.4(6) . .
S7C1 C8C1 S5C1 114.9(5) . .
C7A3 C8A3 S8A3 128.8(7) . .
C7A3 C8A3 S6A3 117.3(7) . .
S8A3 C8A3 S6A3 113.9(5) . .
C7B2 C8B2 S6B2 117.9(7) . .
C7B2 C8B2 S8B2 127.1(7) . .
S6B2 C8B2 S8B2 115.0(5) . .
C7C2 C8C2 S6C2 118.2(7) . .
C7C2 C8C2 S8C2 128.0(7) . .
S6C2 C8C2 S8C2 113.8(5) . .
C7B3 C8B3 S8B3 129.4(7) . .
C7B3 C8B3 S6B3 117.2(7) . .
S8B3 C8B3 S6B3 113.4(5) . .
C7D1 C8D1 S8D1 131.2(7) . .
C7D1 C8D1 S6D1 115.6(7) . .
S8D1 C8D1 S6D1 113.1(5) . .
C7C3 C8C3 S6C3 116.9(7) . .
C7C3 C8C3 S8C3 128.2(7) . .
S6C3 C8C3 S8C3 114.9(5) . .
C7D2 C8D2 S6D2 116.1(7) . .
C7D2 C8D2 S8D2 130.0(7) . .
S6D2 C8D2 S8D2 113.8(5) . .
C7E1 C8E1 S8E1 128.6(7) . .
C7E1 C8E1 S6E1 116.4(6) . .
S8E1 C8E1 S6E1 114.9(4) . .
C7D3 C8D3 S6D3 115.4(6) . .
C7D3 C8D3 S8D3 128.0(6) . .
S6D3 C8D3 S8D3 116.5(4) . .
C7E2 C8E2 S8E2 129.6(7) . .
C7E2 C8E2 S6E2 117.1(7) . .
S8E2 C8E2 S6E2 113.2(5) . .
C7F1 C8F1 S8F1 126.6(7) . .
C7F1 C8F1 S6F1 115.7(7) . .
S8F1 C8F1 S6F1 117.3(5) . .
C7F2 C8F2 S6F2 116.6(7) . .
C7F2 C8F2 S8F2 128.7(7) . .
S6F2 C8F2 S8F2 114.7(4) . .
C7E3 C8E3 S8E3 129.2(6) . .
C7E3 C8E3 S6E3 116.5(6) . .
S8E3 C8E3 S6E3 114.3(4) . .
C7F3 C8F3 S8F3 128.9(7) . .
C7F3 C8F3 S6F3 116.5(6) . .
S8F3 C8F3 S6F3 114.6(5) . .
C0A1 C9A1 S7A1 113.2(6) . .
C0A1 C9A1 H9A1 108.9 . .
S7A1 C9A1 H9A1 109.0 . .
C0A1 C9A1 H9A2 108.9 . .
S7A1 C9A1 H9A2 108.9 . .
H9A1 C9A1 H9A2 107.8 . .
C0A2 C9A2 S7A2 115.0(6) . .
C0A2 C9A2 H9A3 108.5 . .
S7A2 C9A2 H9A3 108.5 . .
C0A2 C9A2 H9A4 108.5 . .
S7A2 C9A2 H9A4 108.5 . .
H9A3 C9A2 H9A4 107.5 . .
C0B1 C9B1 S7B1 117.1(7) . .
C0B1 C9B1 H9G1 108.0 . .
S7B1 C9B1 H9G1 108.0 . .
C0B1 C9B1 H9G2 108.0 . .
S7B1 C9B1 H9G2 108.0 . .
H9G1 C9B1 H9G2 107.3 . .
C0A3 C9A3 S7A3 114.9(5) . .
C0A3 C9A3 H9A5 108.5 . .
S7A3 C9A3 H9A5 108.5 . .
C0A3 C9A3 H9A6 108.5 . .
S7A3 C9A3 H9A6 108.5 . .
H9A5 C9A3 H9A6 107.5 . .
C0B2 C9B2 S7B2 114.4(6) . .
C0B2 C9B2 H9B1 108.7 . .
S7B2 C9B2 H9B1 108.7 . .
C0B2 C9B2 H9B2 108.7 . .
S7B2 C9B2 H9B2 108.7 . .
H9B1 C9B2 H9B2 107.6 . .
C0C1 C9C1 S7C1 113.4(6) . .
C0C1 C9C1 H9C1 108.9 . .
S7C1 C9C1 H9C1 108.9 . .
C0C1 C9C1 H9C2 108.9 . .
S7C1 C9C1 H9C2 108.9 . .
H9C1 C9C1 H9C2 107.7 . .
C0B3 C9B3 S7B3 114.2(5) . .
C0B3 C9B3 H9B3 108.7 . .
S7B3 C9B3 H9B3 108.7 . .
C0B3 C9B3 H9B4 108.7 . .
S7B3 C9B3 H9B4 108.7 . .
H9B3 C9B3 H9B4 107.6 . .
C0C2 C9C2 S7C2 116.6(5) . .
C0C2 C9C2 H9H1 108.1 . .
S7C2 C9C2 H9H1 108.1 . .
C0C2 C9C2 H9H2 108.1 . .
S7C2 C9C2 H9H2 108.1 . .
H9H1 C9C2 H9H2 107.3 . .
C0D1 C9D1 S7D1 113.5(5) . .
C0D1 C9D1 H9D1 108.9 . .
S7D1 C9D1 H9D1 108.9 . .
C0D1 C9D1 H9D2 108.9 . .
S7D1 C9D1 H9D2 108.9 . .
H9D1 C9D1 H9D2 107.7 . .
C0E1 C9E1 S7E1 116.2(5) . .
C0E1 C9E1 H9E1 108.2 . .
S7E1 C9E1 H9E1 108.2 . .
C0E1 C9E1 H9E2 108.2 . .
S7E1 C9E1 H9E2 108.2 . .
H9E1 C9E1 H9E2 107.4 . .
C0D2 C9D2 S7D2 113.4(5) . .
C0D2 C9D2 H9I1 108.9 . .
S7D2 C9D2 H9I1 108.9 . .
C0D2 C9D2 H9I2 108.9 . .
S7D2 C9D2 H9I2 108.9 . .
H9I1 C9D2 H9I2 107.7 . .
C0C3 C9C3 S7C3 114.2(6) . .
C0C3 C9C3 H9C3 108.7 . .
S7C3 C9C3 H9C3 108.7 . .
C0C3 C9C3 H9C4 108.7 . .
S7C3 C9C3 H9C4 108.7 . .
H9C3 C9C3 H9C4 107.6 . .
C0D3 C9D3 S7D3 122.0(9) . .
C0D3 C9D3 H9D3 106.8 . .
S7D3 C9D3 H9D3 106.8 . .
C0D3 C9D3 H9D4 106.8 . .
S7D3 C9D3 H9D4 106.8 . .
H9D3 C9D3 H9D4 106.7 . .
C0E2 C9E2 S7E2 113.6(6) . .
C0E2 C9E2 H9E3 108.9 . .
S7E2 C9E2 H9E3 108.9 . .
C0E2 C9E2 H9E4 108.9 . .
S7E2 C9E2 H9E4 108.8 . .
H9E3 C9E2 H9E4 107.7 . .
C0F1 C9F1 S7F1 115.1(6) . .
C0F1 C9F1 H9F1 108.5 . .
S7F1 C9F1 H9F1 108.5 . .
C0F1 C9F1 H9F2 108.5 . .
S7F1 C9F1 H9F2 108.5 . .
H9F1 C9F1 H9F2 107.5 . .
C0F2 C9F2 S7F2 112.6(6) . .
C0F2 C9F2 H9F3 109.1 . .
S7F2 C9F2 H9F3 109.1 . .
C0F2 C9F2 H9F4 109.1 . .
S7F2 C9F2 H9F4 109.1 . .
H9F3 C9F2 H9F4 107.8 . .
C0E3 C9E3 S7E3 114.4(6) . .
C0E3 C9E3 H9E5 108.7 . .
S7E3 C9E3 H9E5 108.7 . .
C0E3 C9E3 H9E6 108.7 . .
S7E3 C9E3 H9E6 108.7 . .
H9E5 C9E3 H9E6 107.6 . .
C0F3 C9F3 S7F3 112.2(6) . .
C0F3 C9F3 H9F5 109.2 . .
S7F3 C9F3 H9F5 109.2 . .
C0F3 C9F3 H9F6 109.2 . .
S7F3 C9F3 H9F6 109.2 . .
H9F5 C9F3 H9F6 107.9 . .
O11A C11A C61A 126.7(8) . .
O11A C11A C21A 113.6(7) . .
C61A C11A C21A 119.8(9) . .
O11B C11B C61B 125.4(8) . .
O11B C11B C21B 113.2(7) . .
C61B C11B C21B 121.4(8) . .
O11C C11C C61C 126.1(8) . .
O11C C11C C21C 113.5(7) . .
C61C C11C C21C 120.4(8) . .
O12A C12A C62A 127.3(7) . .
O12A C12A C22A 112.8(8) . .
C62A C12A C22A 119.8(8) . .
O12C C12C C26C 126.6(8) . .
O12C C12C C22C 112.6(8) . .
C26C C12C C22C 120.7(8) . .
O13A C13A C63A 126.8(8) . .
O13A C13A C23A 113.6(6) . .
C63A C13A C23A 119.6(8) . .
O13B C13B C63B 124.6(8) . .
O13B C13B C23B 115.0(7) . .
C63B C13B C23B 120.3(8) . .
O13C C13C C18C 125.5(7) . .
O13C C13C C14C 114.2(7) . .
C18C C13C C14C 120.4(8) . .
O14C C14C C15C 125.7(7) . .
O14C C14C C13C 113.9(7) . .
C15C C14C C13C 120.3(8) . .
C14C C15C C16C 121.5(8) . .
C14C C15C Cl5C 118.9(7) . .
C16C C15C Cl5C 119.5(6) . .
O16C C16C C15C 125.0(7) . .
O16C C16C C17C 116.5(8) . .
C15C C16C C17C 118.5(7) . .
O17C C17C C18C 123.8(8) . .
O17C C17C C16C 118.4(8) . .
C18C C17C C16C 117.8(8) . .
C13C C18C C17C 120.9(8) . .
C13C C18C Cl6C 120.1(7) . .
C17C C18C Cl6C 119.0(7) . .
O21A C21A C31A 125.7(8) . .
O21A C21A C11A 115.1(7) . .
C31A C21A C11A 119.1(8) . .
O21B C21B C31B 126.6(8) . .
O21B C21B C11B 114.9(7) . .
C31B C21B C11B 118.5(8) . .
O21C C21C C31C 127.3(8) . .
O21C C21C C11C 113.4(7) . .
C31C C21C C11C 119.2(8) . .
O22A C22A C32A 124.4(7) . .
O22A C22A C12A 115.3(7) . .
C32A C22A C12A 120.3(9) . .
O22C C22C C23C 124.9(7) . .
O22C C22C C12C 115.1(7) . .
C23C C22C C12C 120.0(8) . .
O23A C23A C33A 126.3(8) . .
O23A C23A C13A 113.1(7) . .
C33A C23A C13A 120.5(7) . .
O23B C23B C33B 126.3(8) . .
O23B C23B C13B 112.9(7) . .
C33B C23B C13B 120.6(8) . .
C22C C23C C24C 120.5(8) . .
C22C C23C Cl3C 120.9(7) . .
C24C C23C Cl3C 118.6(7) . .
O24C C24C C23C 125.2(8) . .
O24C C24C C25C 117.7(9) . .
C23C C24C C25C 117.1(8) . .
O25C C25C C26C 126.2(8) . .
O25C C25C C24C 115.7(8) . .
C26C C25C C24C 118.0(8) . .
C12C C26C C25C 121.9(8) . .
C12C C26C Cl4C 119.6(7) . .
C25C C26C Cl4C 118.4(7) . .
C21A C31A C41A 122.8(9) . .
C21A C31A Cl1A 119.0(7) . .
C41A C31A Cl1A 118.2(8) . .
C21B C31B C41B 122.4(9) . .
C21B C31B Cl1B 119.2(7) . .
C41B C31B Cl1B 118.4(8) . .
C21C C31C C41C 122.5(10) . .
C21C C31C Cl1C 119.5(8) . .
C41C C31C Cl1C 118.0(7) . .
C22A C32A C42A 121.4(8) . .
C22A C32A Cl3A 119.3(7) . .
C42A C32A Cl3A 119.3(7) . .
C22B C32B C42B 120.4(7) . .
C22B C32B Cl3B 120.7(6) . .
C42B C32B Cl3B 118.9(6) . .
C23A C33A C43A 120.9(8) . .
C23A C33A Cl5A 119.6(7) . .
C43A C33A Cl5A 119.3(7) . .
C23B C33B C43B 121.2(9) . .
C23B C33B Cl5B 120.6(7) . .
C43B C33B Cl5B 117.9(8) . .
O41A C41A C31A 122.8(10) . .
O41A C41A C51A 119.2(8) . .
C31A C41A C51A 117.9(9) . .
O41B C41B C31B 124.6(9) . .
O41B C41B C51B 117.2(7) . .
C31B C41B C51B 118.1(9) . .
O41C C41C C31C 123.3(9) . .
O41C C41C C51C 118.6(8) . .
C31C C41C C51C 118.2(8) . .
O42A C42A C32A 124.9(8) . .
O42A C42A C52A 118.5(8) . .
C32A C42A C52A 116.6(8) . .
O42B C42B C32B 124.3(7) . .
O42B C42B C52B 118.1(7) . .
C32B C42B C52B 117.5(7) . .
O43A C43A C33A 122.5(8) . .
O43A C43A C53A 118.6(7) . .
C33A C43A C53A 118.8(8) . .
O61B C43B C33B 124.0(8) . .
O61B C43B C53B 117.5(7) . .
C33B C43B C53B 118.5(8) . .
O51A C51A C61A 124.2(9) . .
O51A C51A C41A 118.0(9) . .
C61A C51A C41A 117.8(8) . .
O51B C51B C61B 124.3(8) . .
O51B C51B C41B 118.7(8) . .
C61B C51B C41B 116.9(8) . .
O51C C51C C61C 123.9(8) . .
O51C C51C C41C 118.1(8) . .
C61C C51C C41C 118.0(8) . .
O52A C52A C62A 126.3(8) . .
O52A C52A C42A 115.2(7) . .
C62A C52A C42A 118.5(9) . .
O52B C52B C62B 125.7(8) . .
O52B C52B C42B 116.3(7) . .
C62B C52B C42B 117.9(8) . .
O53A C53A C63A 125.4(8) . .
O53A C53A C43A 117.6(7) . .
C63A C53A C43A 117.0(8) . .
O71B C53B C63B 126.1(9) . .
O71B C53B C43B 117.3(8) . .
C63B C53B C43B 116.6(8) . .
C11A C61A C51A 121.4(9) . .
C11A C61A Cl2A 119.1(8) . .
C51A C61A Cl2A 119.5(7) . .
C11B C61B C51B 121.6(9) . .
C11B C61B Cl2B 120.2(7) . .
C51B C61B Cl2B 118.3(7) . .
C11C C61C C51C 121.3(8) . .
C11C C61C Cl2C 119.4(7) . .
C51C C61C Cl2C 119.2(7) . .
C12A C62A C52A 122.7(8) . .
C12A C62A Cl4A 119.3(8) . .
C52A C62A Cl4A 118.0(8) . .
C12B C62B C52B 122.2(7) . .
C12B C62B Cl4B 119.5(6) . .
C52B C62B Cl4B 118.4(7) . .
C13A C63A C53A 122.5(9) . .
C13A C63A Cl6A 119.8(7) . .
C53A C63A Cl6A 117.7(7) . .
C13B C63B C53B 121.9(8) . .
C13B C63B Cl6B 120.2(7) . .
C53B C63B Cl6B 117.7(6) . .
C11A O11A Fe1A 116.3(4) . .
C11B O11B Fe1B 116.0(4) . .
C11C O11C Fe1C 115.5(4) . .
C12A O12A Fe1A 113.9(4) . .
C12C O12C Fe1C 114.1(4) . .
C13A O13A Fe1A 116.6(4) . .
C13B O13B Fe1B 115.0(4) . .
C13C O13C Fe1C 115.7(4) . .
C14C O14C Fe1C 115.7(4) . .
C21A O21A Fe1A 115.1(4) . .
C21B O21B Fe1B 115.8(4) . .
C21C O21C Fe1C 115.9(4) . .
C22A O22A Fe1A 113.0(4) . .
C22C O22C Fe1C 113.2(4) . .
C23A O23A Fe1A 116.9(4) . .
C23B O23B Fe1B 116.3(4) . .
C3E2 S1E2 C1E2 100.3(5) . .
C6F2 S6F2 C8F2 96.1(4) . .
C7D3 S7D3 C9D3 103.2(4) . .
C12B O12B Fe1B 114.2(5) . .
C22B O22B Fe1B 114.9(5) . .
O12B C12B C62B 126.4(7) . .
O12B C12B C22B 113.6(8) . .
C62B C12B C22B 120.0(7) . .
O22B C22B C32B 125.3(7) . .
O22B C22B C12B 113.9(8) . .
C32B C22B C12B 120.8(7) . .
O23A Fe1A O12A 160.6(3) . .
O23A Fe1A O13A 78.8(3) . .
O12A Fe1A O13A 83.5(3) . .
O23A Fe1A O11A 91.9(3) . .
O12A Fe1A O11A 106.5(3) . .
O13A Fe1A O11A 168.3(3) . .
O23A Fe1A O21A 101.3(3) . .
O12A Fe1A O21A 88.1(3) . .
O13A Fe1A O21A 95.3(3) . .
O11A Fe1A O21A 79.3(3) . .
O23A Fe1A O22A 95.1(3) . .
O12A Fe1A O22A 79.2(3) . .
O13A Fe1A O22A 97.3(3) . .
O11A Fe1A O22A 90.6(3) . .
O21A Fe1A O22A 161.0(3) . .
O23B Fe1B O21B 104.5(3) . .
O23B Fe1B O12B 159.2(3) . .
O21B Fe1B O12B 88.4(3) . .
O23B Fe1B O13B 78.6(3) . .
O21B Fe1B O13B 96.1(3) . .
O12B Fe1B O13B 84.0(3) . .
O23B Fe1B O11B 91.5(3) . .
O21B Fe1B O11B 79.7(2) . .
O12B Fe1B O11B 107.1(3) . .
O13B Fe1B O11B 167.9(3) . .
O23B Fe1B O22B 92.4(3) . .
O21B Fe1B O22B 159.7(3) . .
O12B Fe1B O22B 78.9(2) . .
O13B Fe1B O22B 98.2(3) . .
O11B Fe1B O22B 88.9(2) . .
O21C Fe1C O12C 159.7(3) . .
O21C Fe1C O13C 103.7(3) . .
O12C Fe1C O13C 88.7(3) . .
O21C Fe1C O14C 93.1(3) . .
O12C Fe1C O14C 105.2(3) . .
O13C Fe1C O14C 79.5(2) . .
O21C Fe1C O11C 79.6(3) . .
O12C Fe1C O11C 83.0(3) . .
O13C Fe1C O11C 96.7(3) . .
O14C Fe1C O11C 170.8(3) . .
O21C Fe1C O22C 92.5(3) . .
O12C Fe1C O22C 79.1(3) . .
O13C Fe1C O22C 160.6(3) . .
O14C Fe1C O22C 89.2(2) . .
O11C Fe1C O22C 96.6(3) . .
C3A1 S1A1 C1A1 101.0(5) . .
C3A2 S1A2 C1A2 101.2(4) . .
C3B1 S1B1 C1B1 101.8(4) . .
C3C1 S1C1 C1C1 101.1(5) . .
C3B2 S1B2 C1B2 100.0(4) . .
C3A3 S1A3 C1A3 103.1(4) . .
C3B3 S1B3 C1B3 99.4(4) . .
C3B7 S1D1 C1D1 101.6(5) . .
C3C2 S1C2 C1C2 100.3(4) . .
C3E1 S1E1 C1E1 99.8(4) . .
C3C3 S1C3 C1C3 101.7(4) . .
C3D2 S1D2 C1D2 102.7(4) . .
C3D3 S1D3 C1D3 102.8(4) . .
C3F1 S1F1 C1F1 101.6(4) . .
C3E3 S1E3 C1E3 102.0(4) . .
C3F2 S1F2 C1F2 99.0(5) . .
C3F3 S1F3 C1F3 99.2(5) . .
C4A1 S2A1 C2A1 100.7(5) . .
C4B1 S2B1 C2B1 101.1(4) . .
C4A2 S2A2 C2A2 102.9(4) . .
C4B2 S2B2 C2B2 102.2(4) . .
C4C1 S2C1 C2C1 101.8(4) . .
C4A3 S2A3 C2A3 98.2(4) . .
C4B3 S2B3 C2B3 102.9(4) . .
C2D1 S2D1 C4B7 101.8(6) . .
C4C2 S2C2 C2C2 101.0(4) . .
C4C3 S2C3 C2C3 99.6(5) . .
C4E1 S2E1 C2E1 102.7(4) . .
C4D2 S2D2 C2D2 100.2(4) . .
C4F1 S2F1 C2F1 99.6(4) . .
C4D3 S2D3 C2D3 101.8(4) . .
C4E2 S2E2 C2E2 103.1(4) . .
C4F2 S2F2 C2F2 102.7(5) . .
C4E3 S2E3 C2E3 100.1(4) . .
C4F3 S2F3 C2F3 102.4(4) . .
C5A1 S3A1 C3A1 95.7(4) . .
C5A2 S3A2 C3A2 95.6(4) . .
C5B1 S3B1 C3B1 95.8(4) . .
C3A3 S3A3 C5A3 94.5(4) . .
C5C1 S3C1 C3C1 95.9(4) . .
C5B2 S3B2 C3B2 95.3(4) 1_455 .
C5C2 S3C2 C3C2 94.2(4) . .
C5B3 S3B3 C3B3 94.5(4) . .
C5D1 S3D1 C3B7 94.7(4) . .
C5D2 S3D2 C3D2 95.0(4) . .
C5C3 S3C3 C3C3 95.6(4) . .
C5E1 S3E1 C3E1 95.3(4) . .
C5D3 S3D3 C3D3 94.7(4) . .
C3E2 S3E2 C5E2 94.9(4) . .
C5F1 S3F1 C3F1 95.4(4) . .
C5F2 S3F2 C3F2 95.8(4) . .
C5E3 S3E3 C3E3 94.8(4) . .
C5F3 S3F3 C3F3 94.8(4) . .
C4A1 S4A1 C5A1 93.4(4) . .
C4B1 S4B1 C5B1 94.2(4) . .
C5A2 S4A2 C4A2 95.5(4) . .
C5B2 S4B2 C4B2 95.1(4) 1_455 .
C4C1 S4C1 C5C1 95.0(4) . .
C5A3 S4A3 C4A3 96.3(4) . .
C5B3 S4B3 C4B3 95.6(4) . .
C4B7 S4D1 C5D1 93.6(4) . .
C5C2 S4C2 C4C2 93.9(4) . .
C4E1 S4E1 C5E1 94.4(4) . .
C5C3 S4C3 C4C3 95.3(4) . .
C5D3 S4D3 C4D3 95.0(4) . .
C4E2 S4E2 C5E2 94.2(4) . .
C5F1 S4F1 C4F1 95.2(4) . .
C5F2 S4F2 C4F2 95.6(4) . .
C5E3 S4E3 C4E3 94.7(4) . .
C5F3 S4F3 C4F3 95.0(4) . .
C6A1 S5A1 C7A1 93.9(3) . .
C6A2 S5A2 C7A2 97.1(3) . .
C6B1 S5B1 C7B1 94.9(3) . .
C7B2 S5B2 C6B2 94.6(3) . .
C7A3 S5A3 C6A3 95.4(3) . .
C6C1 S5C1 C8C1 94.7(3) . .
C6C2 S5C2 C7C2 94.6(3) . .
C6D1 S5D1 C7D1 94.9(3) . .
C7B3 S5B3 C6B3 94.8(3) . .
C6E1 S5E1 C7E1 95.5(4) 1_455 .
C5D2 S5D2 C4D2 96.2(4) . .
C7C3 S5C3 C6C3 94.5(4) . .
C6F1 S5F1 C7F1 94.8(4) . .
C6E2 S5E2 C7E2 95.6(4) . .
C7D3 S5D3 C6D3 94.3(4) . .
C6E3 S5E3 C7E3 93.4(4) . .
C7F2 S5F2 C6F2 96.3(4) . .
C7D2 S5D5 C6D2 95.4(4) . .
C6F3 S5F3 C7F3 95.8(4) . .
C6A1 S6A1 C8A1 94.4(3) . .
C6B1 S6B1 C8B1 95.6(3) . .
C8A2 S6A2 C6A2 95.3(3) . .
C8A3 S6A3 C6A3 96.0(3) . .
C6C1 S6C1 C7C1 94.7(3) . .
C8B2 S6B2 C6B2 95.2(3) . .
C6B3 S6B3 C8B3 95.4(3) . .
C6D1 S6D1 C8D1 95.1(3) . .
C8C2 S6C2 C6C2 95.8(3) . .
C8C3 S6C3 C6C3 95.4(4) . .
C6E1 S6E1 C8E1 95.5(4) 1_455 .
C6D2 S6D2 C8D2 95.6(4) . .
C6D3 S6D3 C8D3 95.8(4) . .
C6E2 S6E2 C8E2 95.6(4) . .
C6F1 S6F1 C8F1 95.2(4) . .
C6E3 S6E3 C8E3 94.9(4) . .
C8F3 S6F3 C6F3 95.8(4) . .
C7A1 S7A1 C9A1 98.5(4) . .
C7B1 S7B1 C9B1 97.7(4) . .
C7A2 S7A2 C9A2 102.6(4) . .
C7A3 S7A3 C9A3 100.2(4) . .
C9B2 S7B2 C7B2 99.4(5) . .
C8C1 S7C1 C9C1 99.3(4) . .
C7C2 S7C2 C9C2 99.4(4) . .
C7B3 S7B3 C9B3 101.1(4) . .
C7D1 S7D1 C9D1 100.0(4) . .
C7D2 S7D2 C9D2 102.4(4) . .
C7C3 S7C3 C9C3 101.2(5) . .
C7E1 S7E1 C9E1 102.8(4) . .
C7F1 S7F1 C9F1 103.7(5) . .
C7E2 S7E2 C9E2 100.7(4) . .
C7E3 S7E3 C9E3 99.0(4) . .
C7F2 S7F2 C9F2 101.5(5) . .
C7F3 S7F3 C9F3 100.0(4) . .
C8A1 S8A1 C0A1 103.2(3) . .
C8A2 S8A2 C0A2 99.4(3) . .
C8B1 S8B1 C0B1 103.2(4) . .
C8B2 S8B2 C0B2 100.7(3) . .
C7C1 S8C1 C0C1 102.4(3) . .
C8A3 S8A3 C0A3 101.7(3) . .
C8D1 S8D1 C0D1 102.3(3) . .
C8C2 S8C2 C0C2 101.6(3) . .
C8B3 S8B3 C0B3 102.6(3) . .
C8D2 S8D2 C0D2 99.7(3) . .
C8C3 S8C3 C0C3 102.7(3) . .
C8E1 S8E1 C0E1 102.0(3) . .
C8E2 S8E2 C0E2 101.7(3) . .
C8D3 S8D3 C0D3 100.0(4) . .
C8F1 S8F1 C0F1 98.4(4) . .
C8E3 S8E3 C0E3 102.2(3) . .
C8F2 S8F2 C0F2 100.8(3) . .
C8F3 S8F3 C0F3 101.8(3) . .

loop_
_geom_bond_atom_site_label_1
_geom_bond_atom_site_label_2
_geom_bond_distance
_geom_bond_site_symmetry_2
C0A1 C9A1 1.531(11) .
C0A1 S8A1 1.816(10) .
C0A1 H0A1 0.9700 .
C0A1 H0A2 0.9700 .
C0A2 C9A2 1.490(10) .
C0A2 S8A2 1.794(10) .
C0A2 H0A3 0.9700 .
C0A2 H0A4 0.9700 .
C0B1 C9B1 1.467(13) .
C0B1 S8B1 1.829(10) .
C0B1 H0B1 0.9700 .
C0B1 H0B2 0.9700 .
C0B2 C9B2 1.474(13) .
C0B2 S8B2 1.856(10) .
C0B2 H0G1 0.9700 .
C0B2 H0G2 0.9700 .
C0C1 C9C1 1.521(10) .
C0C1 S8C1 1.820(9) .
C0C1 H0H1 0.9700 .
C0C1 H0H2 0.9700 .
C0A3 C9A3 1.489(11) .
C0A3 S8A3 1.786(10) .
C0A3 H0A5 0.9700 .
C0A3 H0A6 0.9700 .
C0D1 C9D1 1.520(10) .
C0D1 S8D1 1.807(8) .
C0D1 H0D1 0.9700 .
C0D1 H0D2 0.9700 .
C0C2 C9C2 1.473(10) .
C0C2 S8C2 1.781(10) .
C0C2 H0C1 0.9700 .
C0C2 H0C2 0.9700 .
C0B3 C9B3 1.517(9) .
C0B3 S8B3 1.801(9) .
C0B3 H0B3 0.9700 .
C0B3 H0B4 0.9700 .
C0D2 C9D2 1.519(10) .
C0D2 S8D2 1.815(9) .
C0D2 H0I1 0.9700 .
C0D2 H0I2 0.9700 .
C0C3 C9C3 1.503(12) .
C0C3 S8C3 1.791(11) .
C0C3 H0C3 0.9700 .
C0C3 H0C4 0.9700 .
C0E1 C9E1 1.494(10) .
C0E1 S8E1 1.786(9) .
C0E1 H0E1 0.9700 .
C0E1 H0E2 0.9700 .
C0E2 C9E2 1.512(11) .
C0E2 S8E2 1.800(9) .
C0E2 H0E3 0.9700 .
C0E2 H0E4 0.9700 .
C0D3 C9D3 1.386(13) .
C0D3 S8D3 1.802(10) .
C0D3 H0D3 0.9700 .
C0D3 H0D4 0.9700 .
C0F1 C9F1 1.518(12) .
C0F1 S8F1 1.802(13) .
C0F1 H0F1 0.9700 .
C0F1 H0F2 0.9700 .
C0F2 C9F2 1.483(12) .
C0F2 S8F2 1.817(10) .
C0F2 H0F3 0.9700 .
C0F2 H0F4 0.9700 .
C0E3 C9E3 1.492(11) .
C0E3 S8E3 1.812(9) .
C0E3 H0E5 0.9700 .
C0E3 H0E6 0.9700 .
C0F3 C9F3 1.503(11) .
C0F3 S8F3 1.797(10) .
C0F3 H0F5 0.9700 .
C0F3 H0F6 0.9700 .
C1 Cl11 1.72(2) .
C1 Cl21 1.84(2) .
C1 H1A 0.9700 .
C1 H1B 0.9700 .
C1A1 C2A1 1.477(13) .
C1A1 S1A1 1.779(10) .
C1A1 H1A1 0.9700 .
C1A1 H1A2 0.9700 .
C1A2 C2A2 1.519(12) .
C1A2 S1A2 1.805(9) .
C1A2 H1A3 0.9700 .
C1A2 H1A4 0.9700 .
C1B1 C2B1 1.524(14) .
C1B1 S1B1 1.785(10) .
C1B1 H1B1 0.9700 .
C1B1 H1B2 0.9700 .
C1A3 C2A3 1.545(15) .
C1A3 S1A3 1.828(8) .
C1A3 H1A5 0.9700 .
C1A3 H1A6 0.9700 .
C1B2 C2B2 1.475(14) .
C1B2 S1B2 1.830(9) .
C1B2 H1G1 0.9700 .
C1B2 H1G2 0.9700 .
C1C1 C2C1 1.494(13) .
C1C1 S1C1 1.798(9) .
C1C1 H1H1 0.9700 .
C1C1 H1H2 0.9700 .
C1D1 C2D1 1.297(18) .
C1D1 S1D1 1.799(10) .
C1D1 H1I1 0.9700 .
C1D1 H1I2 0.9700 .
C1C2 C2C2 1.490(15) .
C1C2 S1C2 1.846(11) .
C1C2 H1C1 0.9700 .
C1C2 H1C2 0.9700 .
C1B3 C2B3 1.485(13) .
C1B3 S1B3 1.805(9) .
C1B3 H1B3 0.9700 .
C1B3 H1B4 0.9700 .
C1E1 C2E1 1.509(14) .
C1E1 S1E1 1.785(10) .
C1E1 H1E1 0.9700 .
C1E1 H1E2 0.9700 .
C1D2 C2D2 1.471(13) .
C1D2 S1D2 1.808(10) .
C1D2 H1D1 0.9700 .
C1D2 H1D2 0.9700 .
C1C3 C2C3 1.522(13) .
C1C3 S1C3 1.828(9) .
C1C3 H1C3 0.9700 .
C1C3 H1C4 0.9700 .
C1E2 C2E2 1.487(14) .
C1E2 S1E2 1.797(10) .
C1E2 H1E3 0.9700 .
C1E2 H1E4 0.9700 .
C1D3 C2D3 1.534(14) .
C1D3 S1D3 1.801(9) .
C1D3 H1D3 0.9700 .
C1D3 H1D4 0.9700 .
C1F1 C2F1 1.501(14) .
C1F1 S1F1 1.810(10) .
C1F1 H1F1 0.9700 .
C1F1 H1F2 0.9700 .
C1F2 C2F2 1.505(15) .
C1F2 S1F2 1.819(12) .
C1F2 H1F3 0.9700 .
C1F2 H1F4 0.9700 .
C1E3 C2E3 1.484(13) .
C1E3 S1E3 1.805(9) .
C1E3 H1E5 0.9700 .
C1E3 H1E6 0.9700 .
C1F3 C2F3 1.501(14) .
C1F3 S1F3 1.800(12) .
C1F3 H1F5 0.9700 .
C1F3 H1F6 0.9700 .
C2 Cl22 1.57(2) .
C2 Cl12 1.806(16) .
C2 H2A 0.9700 .
C2 H2B 0.9700 .
C2A1 S2A1 1.841(11) .
C2A1 H2A1 0.9700 .
C2A1 H2A2 0.9700 .
C2A2 S2A2 1.809(9) .
C2A2 H2A3 0.9700 .
C2A2 H2A4 0.9700 .
C2B1 S2B1 1.802(10) .
C2B1 H2B1 0.9700 .
C2B1 H2B2 0.9700 .
C2B2 S2B2 1.801(10) .
C2B2 H2G1 0.9700 .
C2B2 H2G2 0.9700 .
C2C1 S2C1 1.795(9) .
C2C1 H2H1 0.9700 .
C2C1 H2H2 0.9700 .
C2A3 S2A3 1.782(11) .
C2A3 H2A5 0.9700 .
C2A3 H2A6 0.9700 .
C2D1 S2D1 1.729(14) .
C2D1 H2I1 0.9700 .
C2D1 H2I2 0.9700 .
C2C2 S2C2 1.776(11) .
C2C2 H2C1 0.9700 .
C2C2 H2C2 0.9700 .
C2B3 S2B3 1.802(9) .
C2B3 H2B3 0.9700 .
C2B3 H2B4 0.9700 .
C2D2 S2D2 1.845(9) .
C2D2 H2D1 0.9700 .
C2D2 H2D2 0.9700 .
C2C3 S2C3 1.796(10) .
C2C3 H2C3 0.9700 .
C2C3 H2C4 0.9700 .
C2E1 S2E1 1.851(11) .
C2E1 H2E1 0.9700 .
C2E1 H2E2 0.9700 .
C2E2 S2E2 1.803(10) .
C2E2 H2E3 0.9700 .
C2E2 H2E4 0.9700 .
C2D3 S2D3 1.793(11) .
C2D3 H2D3 0.9700 .
C2D3 H2D4 0.9700 .
C2F1 S2F1 1.806(10) .
C2F1 H2F1 0.9700 .
C2F1 H2F2 0.9700 .
C2F2 S2F2 1.809(11) .
C2F2 H2F3 0.9700 .
C2F2 H2F4 0.9700 .
C2E3 S2E3 1.790(10) .
C2E3 H2E5 0.9700 .
C2E3 H2E6 0.9700 .
C2F3 S2F3 1.817(10) .
C2F3 H2F5 0.9700 .
C2F3 H2F6 0.9700 .
C3 Cl23 1.74(3) .
C3 Cl13 1.91(3) .
C3 H3A 0.9700 .
C3 H3B 0.9700 .
C3A1 C4A1 1.356(13) .
C3A1 S1A1 1.741(9) .
C3A1 S3A1 1.748(8) .
C3A2 C4A2 1.341(12) .
C3A2 S3A2 1.742(8) .
C3A2 S1A2 1.746(8) .
C3B1 C4B1 1.363(12) .
C3B1 S1B1 1.735(8) .
C3B1 S3B1 1.740(9) .
C3B2 C4B2 1.330(12) .
C3B2 S1B2 1.734(9) .
C3B2 S3B2 1.767(8) .
C3C1 C4C1 1.379(12) .
C3C1 S3C1 1.738(8) .
C3C1 S1C1 1.741(8) .
C3A3 C4A3 1.363(13) .
C3A3 S3A3 1.753(8) .
C3A3 S1A3 1.756(9) .
C3B3 C4B3 1.342(13) .
C3B3 S1B3 1.748(9) .
C3B3 S3B3 1.771(9) .
C3C2 C4C2 1.321(12) .
C3C2 S1C2 1.755(8) .
C3C2 S3C2 1.764(9) .
C3D2 C4D2 1.356(12) .
C3D2 S1D2 1.746(8) .
C3D2 S3D2 1.747(9) .
C3C3 C4C3 1.319(13) .
C3C3 S1C3 1.731(9) .
C3C3 S3C3 1.769(9) .
C3E1 C4E1 1.347(13) .
C3E1 S3E1 1.756(7) .
C3E1 S1E1 1.760(9) .
C3F1 C4F1 1.372(11) .
C3F1 S3F1 1.729(9) .
C3F1 S1F1 1.742(8) .
C3E2 C4E2 1.333(14) .
C3E2 S3E2 1.739(9) .
C3E2 S1E2 1.751(9) .
C3D3 C4D3 1.346(13) .
C3D3 S1D3 1.750(9) .
C3D3 S3D3 1.754(9) .
C3F2 C4F2 1.377(12) .
C3F2 S1F2 1.730(9) .
C3F2 S3F2 1.739(10) .
C3E3 C4E3 1.338(12) .
C3E3 S1E3 1.737(9) .
C3E3 S3E3 1.755(8) .
C3F3 C4F3 1.358(13) .
C3F3 S3F3 1.732(9) .
C3F3 S1F3 1.747(9) .
C3B7 C4B7 1.335(13) .
C3B7 S1D1 1.752(8) .
C3B7 S3D1 1.772(7) .
C4A1 S4A1 1.754(9) .
C4A1 S2A1 1.767(9) .
C4A2 S2A2 1.742(9) .
C4A2 S4A2 1.754(9) .
C4B1 S4B1 1.741(8) .
C4B1 S2B1 1.753(8) .
C4A3 S2A3 1.727(9) .
C4A3 S4A3 1.740(8) .
C4C1 S2C1 1.735(8) .
C4C1 S4C1 1.754(9) .
C4B2 S2B2 1.738(9) .
C4B2 S4B2 1.774(9) .
C4C2 S2C2 1.770(8) .
C4C2 S4C2 1.771(8) .
C4B3 S4B3 1.742(9) .
C4B3 S2B3 1.761(9) .
C4C3 S2C3 1.754(8) .
C4C3 S4C3 1.762(8) .
C4E1 S4E1 1.748(9) .
C4E1 S2E1 1.761(9) .
C4D2 S5D2 1.743(9) .
C4D2 S2D2 1.748(9) .
C4D3 S2D3 1.741(8) .
C4D3 S4D3 1.750(8) .
C4F1 S2F1 1.739(9) .
C4F1 S4F1 1.742(9) .
C4E2 S4E2 1.741(9) .
C4E2 S2E2 1.784(9) .
C4E3 S2E3 1.745(7) .
C4E3 S4E3 1.760(8) .
C4F2 S2F2 1.728(9) .
C4F2 S4F2 1.748(9) .
C4B7 S4D1 1.745(9) .
C4B7 S2D1 1.753(9) .
C4F3 S4F3 1.733(9) .
C4F3 S2F3 1.753(9) .
C5A1 C6A1 1.380(12) .
C5A1 S3A1 1.732(9) .
C5A1 S4A1 1.755(9) .
C5A2 C6A2 1.355(13) .
C5A2 S4A2 1.718(9) .
C5A2 S3A2 1.735(9) .
C5B1 C6B1 1.393(12) .
C5B1 S3B1 1.710(8) .
C5B1 S4B1 1.747(8) .
C5A3 C6A3 1.323(13) .
C5A3 S4A3 1.731(9) .
C5A3 S3A3 1.755(9) .
C5B2 C6B2 1.321(13) .
C5B2 S4B2 1.742(9) 1_655
C5B2 S3B2 1.758(9) 1_655
C5C1 C6C1 1.350(12) .
C5C1 S3C1 1.737(8) .
C5C1 S4C1 1.772(8) .
C5B3 C6B3 1.353(13) .
C5B3 S4B3 1.732(9) .
C5B3 S3B3 1.760(9) .
C5C2 C6C2 1.344(12) .
C5C2 S3C2 1.741(9) .
C5C2 S4C2 1.758(9) .
C5D1 C6D1 1.390(11) .
C5D1 S3D1 1.708(9) .
C5D1 S4D1 1.753(8) .
C5E1 C6E1 1.355(8) .
C5E1 S3E1 1.728(8) .
C5E1 S4E1 1.759(8) .
C5C3 C6C3 1.361(9) .
C5C3 S3C3 1.724(10) .
C5C3 S4C3 1.741(9) .
C5D2 C6D2 1.366(9) .
C5D2 S5D2 1.722(9) .
C5D2 S3D2 1.742(10) .
C5D3 C6D3 1.378(8) .
C5D3 S3D3 1.744(9) .
C5D3 S4D3 1.744(8) .
C5E2 C6E2 1.318(9) .
C5E2 S4E2 1.746(9) .
C5E2 S3E2 1.762(9) .
C5F1 C6F1 1.395(9) .
C5F1 S3F1 1.713(8) .
C5F1 S4F1 1.735(8) .
C5F2 C6F2 1.361(9) .
C5F2 S3F2 1.717(8) .
C5F2 S4F2 1.734(8) .
C5E3 C6E3 1.380(8) .
C5E3 S4E3 1.742(8) .
C5E3 S3E3 1.752(8) .
C5F3 C6F3 1.366(8) .
C5F3 S3F3 1.721(8) .
C5F3 S4F3 1.728(8) .
C6A1 S6A1 1.735(9) .
C6A1 S5A1 1.745(9) .
C6A2 S5A2 1.733(9) .
C6A2 S6A2 1.745(9) .
C6B1 S5B1 1.726(8) .
C6B1 S6B1 1.731(8) .
C6A3 S6A3 1.748(10) .
C6A3 S5A3 1.767(10) .
C6B2 S6B2 1.751(10) .
C6B2 S5B2 1.769(9) .
C6C1 S5C1 1.746(9) .
C6C1 S6C1 1.747(9) .
C6B3 S6B3 1.741(9) .
C6B3 S5B3 1.763(9) .
C6C2 S6C2 1.743(9) .
C6C2 S5C2 1.766(9) .
C6D1 S6D1 1.729(8) .
C6D1 S5D1 1.747(8) .
C6E1 S6E1 1.743(8) 1_655
C6E1 S5E1 1.744(8) 1_655
C6D2 S6D2 1.727(9) .
C6D2 S5D5 1.732(9) .
C6C3 S6C3 1.721(9) .
C6C3 S5C3 1.746(10) .
C6D3 S6D3 1.721(8) .
C6D3 S5D3 1.761(9) .
C6E2 S6E2 1.754(9) .
C6E2 S5E2 1.768(9) .
C6F1 S6F1 1.711(7) .
C6F1 S5F1 1.720(8) .
C6F2 S6F2 1.727(8) .
C6F2 S5F2 1.744(8) .
C6E3 S6E3 1.724(8) .
C6E3 S5E3 1.757(8) .
C6F3 S5F3 1.733(7) .
C6F3 S6F3 1.744(8) .
C7A1 C8A1 1.333(13) .
C7A1 S7A1 1.738(8) .
C7A1 S5A1 1.769(8) .
C7A2 C8A2 1.354(12) .
C7A2 S7A2 1.735(8) .
C7A2 S5A2 1.740(8) .
C7B1 C8B1 1.340(12) .
C7B1 S7B1 1.751(8) .
C7B1 S5B1 1.762(8) .
C7A3 C8A3 1.349(13) .
C7A3 S7A3 1.749(9) .
C7A3 S5A3 1.754(9) .
C7B2 C8B2 1.313(13) .
C7B2 S5B2 1.768(8) .
C7B2 S7B2 1.783(8) .
C7C1 C8C1 1.337(12) .
C7C1 S8C1 1.750(9) .
C7C1 S6C1 1.785(8) .
C7D1 C8D1 1.335(13) .
C7D1 S7D1 1.742(9) .
C7D1 S5D1 1.752(8) .
C7C2 C8C2 1.346(12) .
C7C2 S7C2 1.747(9) .
C7C2 S5C2 1.777(9) .
C7B3 C8B3 1.347(13) .
C7B3 S5B3 1.749(9) .
C7B3 S7B3 1.751(9) .
C7E1 C8E1 1.353(12) .
C7E1 S7E1 1.744(10) .
C7E1 S5E1 1.748(8) .
C7D2 C8D2 1.360(13) .
C7D2 S5D5 1.731(8) .
C7D2 S7D2 1.749(8) .
C7C3 C8C3 1.368(13) .
C7C3 S5C3 1.722(10) .
C7C3 S7C3 1.762(10) .
C7E2 C8E2 1.361(13) .
C7E2 S7E2 1.734(9) .
C7E2 S5E2 1.772(8) .
C7D3 C8D3 1.378(12) .
C7D3 S5D3 1.742(9) .
C7D3 S7D3 1.753(9) .
C7F1 C8F1 1.375(12) .
C7F1 S5F1 1.720(9) .
C7F1 S7F1 1.750(9) .
C7E3 C8E3 1.329(12) .
C7E3 S7E3 1.757(8) .
C7E3 S5E3 1.773(9) .
C7F2 C8F2 1.392(11) .
C7F2 S7F2 1.726(9) .
C7F2 S5F2 1.727(9) .
C7F3 C8F3 1.371(11) .
C7F3 S5F3 1.738(8) .
C7F3 S7F3 1.743(8) .
C8A1 S8A1 1.743(9) .
C8A1 S6A1 1.758(9) .
C8B1 S8B1 1.732(8) .
C8B1 S6B1 1.756(8) .
C8A2 S6A2 1.733(9) .
C8A2 S8A2 1.776(8) .
C8C1 S7C1 1.756(8) .
C8C1 S5C1 1.760(8) .
C8A3 S8A3 1.747(8) .
C8A3 S6A3 1.746(8) .
C8B2 S6B2 1.747(9) .
C8B2 S8B2 1.763(9) .
C8C2 S6C2 1.733(8) .
C8C2 S8C2 1.750(8) .
C8B3 S8B3 1.744(8) .
C8B3 S6B3 1.751(8) .
C8D1 S8D1 1.719(9) .
C8D1 S6D1 1.791(8) .
C8C3 S6C3 1.719(8) .
C8C3 S8C3 1.738(9) .
C8D2 S6D2 1.744(8) .
C8D2 S8D2 1.744(9) .
C8E1 S8E1 1.736(8) .
C8E1 S6E1 1.760(8) .
C8D3 S6D3 1.753(7) .
C8D3 S8D3 1.754(8) .
C8E2 S8E2 1.730(9) .
C8E2 S6E2 1.772(9) .
C8F1 S8F1 1.733(8) .
C8F1 S6F1 1.736(9) .
C8F2 S6F2 1.733(9) .
C8F2 S8F2 1.744(9) .
C8E3 S8E3 1.758(8) .
C8E3 S6E3 1.770(7) .
C8F3 S8F3 1.731(8) .
C8F3 S6F3 1.737(8) .
C9A1 S7A1 1.780(8) .
C9A1 H9A1 0.9700 .
C9A1 H9A2 0.9700 .
C9A2 S7A2 1.807(9) .
C9A2 H9A3 0.9700 .
C9A2 H9A4 0.9700 .
C9B1 S7B1 1.763(10) .
C9B1 H9G1 0.9700 .
C9B1 H9G2 0.9700 .
C9A3 S7A3 1.797(9) .
C9A3 H9A5 0.9700 .
C9A3 H9A6 0.9700 .
C9B2 S7B2 1.760(11) .
C9B2 H9B1 0.9700 .
C9B2 H9B2 0.9700 .
C9C1 S7C1 1.780(10) .
C9C1 H9C1 0.9700 .
C9C1 H9C2 0.9700 .
C9B3 S7B3 1.806(9) .
C9B3 H9B3 0.9700 .
C9B3 H9B4 0.9700 .
C9C2 S7C2 1.797(9) .
C9C2 H9H1 0.9700 .
C9C2 H9H2 0.9700 .
C9D1 S7D1 1.794(10) .
C9D1 H9D1 0.9700 .
C9D1 H9D2 0.9700 .
C9E1 S7E1 1.829(9) .
C9E1 H9E1 0.9700 .
C9E1 H9E2 0.9700 .
C9D2 S7D2 1.794(9) .
C9D2 H9I1 0.9700 .
C9D2 H9I2 0.9700 .
C9C3 S7C3 1.807(11) .
C9C3 H9C3 0.9700 .
C9C3 H9C4 0.9700 .
C9D3 S7D3 1.794(11) .
C9D3 H9D3 0.9700 .
C9D3 H9D4 0.9700 .
C9E2 S7E2 1.793(10) .
C9E2 H9E3 0.9700 .
C9E2 H9E4 0.9700 .
C9F1 S7F1 1.792(11) .
C9F1 H9F1 0.9700 .
C9F1 H9F2 0.9700 .
C9F2 S7F2 1.805(11) .
C9F2 H9F3 0.9700 .
C9F2 H9F4 0.9700 .
C9E3 S7E3 1.783(11) .
C9E3 H9E5 0.9700 .
C9E3 H9E6 0.9700 .
C9F3 S7F3 1.803(10) .
C9F3 H9F5 0.9700 .
C9F3 H9F6 0.9700 .
C11A O11A 1.286(9) .
C11A C61A 1.375(12) .
C11A C21A 1.519(11) .
C11B O11B 1.294(9) .
C11B C61B 1.342(13) .
C11B C21B 1.528(12) .
C11C O11C 1.277(8) .
C11C C61C 1.397(12) .
C11C C21C 1.533(12) .
C12A O12A 1.283(10) .
C12A C62A 1.366(14) .
C12A C22A 1.517(11) .
C12C O12C 1.296(10) .
C12C C26C 1.351(13) .
C12C C22C 1.507(11) .
C13A O13A 1.263(9) .
C13A C63A 1.367(12) .
C13A C23A 1.533(12) .
C13B O13B 1.280(9) .
C13B C63B 1.381(12) .
C13B C23B 1.491(12) .
C13C O13C 1.276(8) .
C13C C18C 1.370(13) .
C13C C14C 1.521(10) .
C14C O14C 1.287(9) .
C14C C15C 1.372(12) .
C15C C16C 1.415(13) .
C15C Cl5C 1.722(8) .
C16C O16C 1.238(8) .
C16C C17C 1.552(12) .
C17C O17C 1.228(10) .
C17C C18C 1.444(13) .
C18C Cl6C 1.722(9) .
C21A O21A 1.284(8) .
C21A C31A 1.354(14) .
C21B O21B 1.284(9) .
C21B C31B 1.362(13) .
C21C O21C 1.290(8) .
C21C C31C 1.354(13) .
C22A O22A 1.273(9) .
C22A C32A 1.401(13) .
C22C O22C 1.279(9) .
C22C C23C 1.383(12) .
C23A O23A 1.289(8) .
C23A C33A 1.364(13) .
C23B O23B 1.294(8) .
C23B C33B 1.364(14) .
C23C C24C 1.444(14) .
C23C Cl3C 1.725(8) .
C24C O24C 1.222(10) .
C24C C25C 1.571(12) .
C25C O25C 1.240(9) .
C25C C26C 1.410(13) .
C26C Cl4C 1.737(8) .
C31A C41A 1.418(13) .
C31A Cl1A 1.755(10) .
C31B C41B 1.425(13) .
C31B Cl1B 1.741(10) .
C31C C41C 1.437(14) .
C31C Cl1C 1.726(10) .
C32A C42A 1.448(14) .
C32A Cl3A 1.720(9) .
C32B C22B 1.370(9) .
C32B C42B 1.455(12) .
C32B Cl3B 1.725(9) .
C33A C43A 1.418(12) .
C33A Cl5A 1.734(9) .
C33B C43B 1.426(13) .
C33B Cl5B 1.725(10) .
C41A O41A 1.256(11) .
C41A C51A 1.528(15) .
C41B O41B 1.241(10) .
C41B C51B 1.543(13) .
C41C O41C 1.224(10) .
C41C C51C 1.559(14) .
C42A O42A 1.197(9) .
C42A C52A 1.580(12) .
C42B O42B 1.220(8) .
C42B C52B 1.575(11) .
C43A O43A 1.229(9) .
C43A C53A 1.570(13) .
C43B O61B 1.220(9) .
C43B C53B 1.562(13) .
C51A O51A 1.239(10) .
C51A C61A 1.432(15) .
C51B O51B 1.238(9) .
C51B C61B 1.446(13) .
C51C O51C 1.236(9) .
C51C C61C 1.414(13) .
C52A O52A 1.235(10) .
C52A C62A 1.422(14) .
C52B O52B 1.230(9) .
C52B C62B 1.410(12) .
C53A O53A 1.208(9) .
C53A C63A 1.421(12) .
C53B O71B 1.223(9) .
C53B C63B 1.428(13) .
C61A Cl2A 1.729(9) .
C61B Cl2B 1.729(9) .
C61C Cl2C 1.735(8) .
C62A Cl4A 1.730(9) .
C62B C12B 1.372(9) .
C62B Cl4B 1.737(8) .
C63A Cl6A 1.734(9) .
C63B Cl6B 1.749(9) .
O11A Fe1A 2.020(6) .
O11B Fe1B 2.020(6) .
O11C Fe1C 2.012(6) .
O12A Fe1A 1.994(7) .
O12C Fe1C 1.984(7) .
O13A Fe1A 2.018(6) .
O13B Fe1B 2.011(6) .
O13C Fe1C 2.007(6) .
O14C Fe1C 2.010(6) .
O21A Fe1A 2.024(7) .
O21B Fe1B 2.006(6) .
O21C Fe1C 1.981(7) .
O22A Fe1A 2.028(6) .
O22C Fe1C 2.032(6) .
O23A Fe1A 1.989(7) .
O23B Fe1B 1.994(6) .
O12B C12B 1.291(11) .
O12B Fe1B 2.009(6) .
O22B C22B 1.285(11) .
O22B Fe1B 2.028(6) .
C12B C22B 1.521(12) .
S3B2 C5B2 1.758(9) 1_455
S4B2 C5B2 1.742(9) 1_455
S5E1 C6E1 1.744(8) 1_455
S6E1 C6E1 1.743(8) 1_455
